data_7708328
loop_
_publ_author_name
'Babaei Zarch, Malihe'
'Mirzaei, Masoud'
'Bazargan, Maryam'
'Gupta, Sandeep K.'
'Meyer, Franc'
'Mague, Joel T.'

_publ_section_title
;
 Dalton technical issue &#x201C;Lanthanide and transition metal complexes
 as molecular magnets Single-molecule magnets within polyoxometalate-based
 frameworks
;
_journal_name_full 'Dalton Transactions'
_journal_paper_doi 10.1039/D1DT01708J
_journal_year 2021
_chemical_formula_moiety 'C56 H46 N8 O27 Tb4, O40 Si W12, 4(H2 O)'
_chemical_formula_sum 'C56 H54 N8 O71 Si Tb4 W12'
_chemical_formula_weight 4845.04
_space_group_crystal_system monoclinic
_space_group_IT_number 14
_space_group_name_Hall '-P 2ybc'
_space_group_name_H-M_alt 'P 1 21/c 1'
_atom_sites_solution_hydrogens mixed
_atom_sites_solution_primary dual
_atom_sites_solution_secondary difmap
_audit_creation_method SHELXL-2018/3
_audit_update_record
;
2021-09-11 deposited with the CCDC.	2021-09-16 downloaded from the CCDC.
;
_cell_angle_alpha 90
_cell_angle_beta 97.518(1)
_cell_angle_gamma 90
_cell_formula_units_Z 4
_cell_length_a 33.4692(15)
_cell_length_b 13.8243(6)
_cell_length_c 21.0185(10)
_cell_measurement_reflns_used 9371
_cell_measurement_temperature 235(2)
_cell_measurement_theta_max 28.2886
_cell_measurement_theta_min 2.3583
_cell_volume 9641.4(8)
_computing_cell_refinement '<i>SAINT</i> (Bruker, 2020)'
_computing_data_collection '<i>APEX3</i> (Bruker, 2020)'
_computing_data_reduction '<i>SAINT</i> (Bruker, 2020)'
_computing_molecular_graphics '<i>DIAMOND</i> (Brandenburg & Putz, 2012)'
_computing_publication_material '<i>SHELXTL</i> (Bruker, 2020)'
_computing_structure_refinement '<i>SHELXL-2018/1</i> (Sheldrick, 2015<i>b</i>)'
_computing_structure_solution '<i>SHELXT</i> (Sheldrick, 2015<i>a</i>)'
_diffrn_ambient_temperature 235(2)
_diffrn_detector_area_resol_mean 7.3910
_diffrn_measured_fraction_theta_full 0.998
_diffrn_measured_fraction_theta_max 0.996
_diffrn_measurement_device 'Bruker D8 QUEST PHOTON 3 diffractometer'
_diffrn_measurement_device_type 'Bruker D8 QUEST PHOTON 3 diffractometer'
_diffrn_measurement_method '\f and \w scans'
_diffrn_radiation_monochromator graphite
_diffrn_radiation_type MoK\a
_diffrn_radiation_wavelength 0.71073
_diffrn_reflns_av_R_equivalents 0.0752
_diffrn_reflns_av_unetI/netI 0.0471
_diffrn_reflns_Laue_measured_fraction_full 0.998
_diffrn_reflns_Laue_measured_fraction_max 0.996
_diffrn_reflns_limit_h_max 45
_diffrn_reflns_limit_h_min -45
_diffrn_reflns_limit_k_max 18
_diffrn_reflns_limit_k_min -18
_diffrn_reflns_limit_l_max 28
_diffrn_reflns_limit_l_min -28
_diffrn_reflns_number 318325
_diffrn_reflns_point_group_measured_fraction_full 0.998
_diffrn_reflns_point_group_measured_fraction_max 0.996
_diffrn_reflns_theta_full 28.800
_diffrn_reflns_theta_max 28.820
_diffrn_reflns_theta_min 0.614
_diffrn_source 'fine-focus sealed tube'
_diffrn_source_current 30.0
_diffrn_source_power 1.50
_diffrn_source_voltage 50
_exptl_absorpt_coefficient_mu 17.269
_exptl_absorpt_correction_T_max 0.62
_exptl_absorpt_correction_T_min 0.24
_exptl_absorpt_correction_type numerical
_exptl_absorpt_process_details '<i>SADABS</i> (Krause <i>et al.</i>, 2015)'
_exptl_crystal_colour 'pale blue'
_exptl_crystal_density_diffrn 3.338
_exptl_crystal_density_method 'not measured'
_exptl_crystal_description plate
_exptl_crystal_F_000 8704
_exptl_crystal_size_max 0.107
_exptl_crystal_size_mid 0.071
_exptl_crystal_size_min 0.031
_exptl_transmission_factor_max 0.288
_exptl_transmission_factor_min 0.112
_refine_diff_density_max 3.249
_refine_diff_density_min -3.503
_refine_diff_density_rms 0.315
_refine_ls_extinction_method none
_refine_ls_goodness_of_fit_ref 1.126
_refine_ls_hydrogen_treatment constr
_refine_ls_matrix_type full
_refine_ls_number_parameters 1636
_refine_ls_number_reflns 25109
_refine_ls_number_restraints 663
_refine_ls_restrained_S_all 1.132
_refine_ls_R_factor_all 0.0905
_refine_ls_R_factor_gt 0.0633
_refine_ls_shift/su_max 0.002
_refine_ls_shift/su_mean 0.000
_refine_ls_structure_factor_coef Fsqd
_refine_ls_weighting_details 'w=1/[\s^2^(Fo^2^)+440.2822P] where P=(Fo^2^+2Fc^2^)/3'
_refine_ls_weighting_scheme calc
_refine_ls_wR_factor_gt 0.1226
_refine_ls_wR_factor_ref 0.1321
_reflns_Friedel_coverage 0.000
_reflns_number_gt 18648
_reflns_number_total 25109
_reflns_threshold_expression 'I > 2\s(I)'
_cod_data_source_file d1dt01708j2.cif
_cod_data_source_block jtm1462_b
_cod_original_sg_symbol_H-M 'P 21/c'
_cod_database_code 7708328
_shelx_shelxl_version_number 2018/3
_shelx_space_group_comment
;
The symmetry employed for this shelxl refinement is uniquely defined
by the following loop, which should always be used as a source of
symmetry information in preference to the above space-group names.
They are only intended as comments.
;
_shelx_estimated_absorpt_t_min 0.259
_shelx_estimated_absorpt_t_max 0.617

loop_
_space_group_symop_operation_xyz
'x, y, z'
'-x, y+1/2, -z+1/2'
'-x, -y, -z'
'x, -y-1/2, z-1/2'

loop_
_atom_site_label
_atom_site_type_symbol
_atom_site_fract_x
_atom_site_fract_y
_atom_site_fract_z
_atom_site_U_iso_or_equiv
_atom_site_adp_type
_atom_site_occupancy
_atom_site_site_symmetry_order
_atom_site_calc_flag
_atom_site_refinement_flags_posn
_atom_site_refinement_flags_adp
_atom_site_refinement_flags_occupancy
_atom_site_disorder_assembly
_atom_site_disorder_group
Tb1 Tb 0.76241(2) 0.50444(6) 0.14766(5) 0.0464(2) Uani 1 1 d D . . . .
Tb2 Tb 0.78796(2) 0.89732(5) 0.27131(4) 0.03538(17) Uani 1 1 d . . . . .
Tb3 Tb 0.74309(2) 0.61782(6) 0.47920(4) 0.03750(17) Uani 1 1 d D . . . .
Tb4 Tb 0.71148(2) 0.37132(5) 0.75514(4) 0.03797(18) Uani 1 1 d D . . . .
O1 O 0.7452(4) 0.3322(11) 0.1601(9) 0.062(5) Uani 0.83(2) 1 d D . P A 1
O2 O 0.7657(10) 0.1986(15) 0.216(3) 0.054(5) Uani 0.83(2) 1 d D . P A 1
O1A O 0.7524(14) 0.364(3) 0.217(3) 0.062(5) Uani 0.17(2) 1 d D . P A 2
O2A O 0.766(5) 0.215(5) 0.210(16) 0.054(5) Uani 0.17(2) 1 d D . P A 2
O3 O 0.7589(4) 0.6558(10) 0.0900(7) 0.064(4) Uani 1 1 d . . . . .
O4 O 0.7867(4) 0.7791(10) 0.0425(7) 0.062(4) Uani 1 1 d . . . . .
O5 O 0.7546(5) 0.4485(12) 0.0402(7) 0.078(4) Uani 1 1 d . . . . .
H5A H 0.776796 0.422631 0.032391 0.118 Uiso 1 1 d R U . . .
H5B H 0.737473 0.401838 0.036241 0.118 Uiso 1 1 d R U . . .
O6 O 0.6903(4) 0.4788(12) 0.1115(9) 0.089(5) Uani 1 1 d . . . . .
H6A H 0.687475 0.429211 0.086692 0.133 Uiso 1 1 d R U . . .
H6B H 0.678475 0.462941 0.143912 0.133 Uiso 1 1 d R U . . .
O7 O 0.7615(6) 0.4443(14) 0.2603(10) 0.112(7) Uani 1 1 d . . . . .
H7A H 0.785865 0.440384 0.279199 0.168 Uiso 1 1 d R U . . .
H7B H 0.750373 0.487125 0.281899 0.168 Uiso 1 1 d R U . . .
O8 O 0.7207(5) 0.6143(12) 0.1960(9) 0.073(6) Uani 0.88(3) 1 d D U P A 1
H8A H 0.702351 0.582762 0.212251 0.110 Uiso 0.88(3) 1 d R U P A 1
H8B H 0.734262 0.642894 0.228149 0.110 Uiso 0.88(3) 1 d R U P A 1
O8A O 0.7266(17) 0.561(5) 0.231(3) 0.073(6) Uani 0.12(3) 1 d D U P A 2
H8C H 0.703344 0.540606 0.238513 0.110 Uiso 0.12(3) 1 d DR U P A 2
H8D H 0.731416 0.610316 0.255395 0.110 Uiso 0.12(3) 1 d DR U P A 2
O9 O 0.8102(3) 0.5906(8) 0.2196(7) 0.052(3) Uani 1 1 d . . . . .
O10 O 0.7848(3) 0.7313(8) 0.2489(8) 0.060(4) Uani 1 1 d . . . . .
O11 O 0.7762(3) 1.0559(8) 0.3085(6) 0.042(3) Uani 1 1 d . . . . .
O12 O 0.7985(4) 1.1937(11) 0.3566(7) 0.072(4) Uani 1 1 d . . . . .
O13 O 0.8018(3) 0.9470(9) 0.1678(5) 0.046(3) Uani 1 1 d . . . . .
H13A H 0.779504 0.957837 0.143687 0.070 Uiso 1 1 d R U . . .
H13B H 0.812515 0.899564 0.149597 0.070 Uiso 1 1 d R U . . .
O14 O 0.8184(3) 0.8490(10) 0.3763(6) 0.058(4) Uani 1 1 d . . . . .
H14A H 0.801898 0.812907 0.393495 0.087 Uiso 1 1 d R U . . .
H14B H 0.838702 0.812109 0.372665 0.087 Uiso 1 1 d R U . . .
O15 O 0.7347(3) 0.8463(9) 0.3267(7) 0.056(3) Uani 1 1 d . . . . .
O16 O 0.7558(3) 0.7416(9) 0.4055(7) 0.056(3) Uani 1 1 d . . . . .
O17 O 0.7485(12) 0.509(3) 0.5664(19) 0.052(5) Uani 0.5 1 d D . P B 1
O18 O 0.7327(7) 0.3504(16) 0.5649(10) 0.042(4) Uani 0.5 1 d . . P B 1
O17A O 0.7443(11) 0.498(3) 0.560(2) 0.052(5) Uani 0.5 1 d D . P B 2
O18A O 0.7127(7) 0.4010(16) 0.6339(10) 0.042(4) Uani 0.5 1 d . . P B 2
O19 O 0.7017(3) 0.7208(9) 0.5340(6) 0.051(3) Uani 1 1 d . . . . .
H19A H 0.716371 0.764953 0.554169 0.077 Uiso 1 1 d R U . . .
H19B H 0.692393 0.688317 0.563739 0.077 Uiso 1 1 d R U . . .
O20 O 0.7434(3) 0.4902(10) 0.4058(6) 0.065(4) Uani 1 1 d . . . . .
H20A H 0.722080 0.462138 0.387117 0.097 Uiso 1 1 d DR U . . .
H20B H 0.762970 0.461137 0.391117 0.097 Uiso 1 1 d DR U . . .
O21 O 0.8102(5) 0.553(2) 0.4856(14) 0.053(6) Uani 0.5 1 d D U P B 1
H21A H 0.810494 0.495151 0.500854 0.080 Uiso 0.5 1 d R U P B 1
H21B H 0.826012 0.585061 0.513546 0.080 Uiso 0.5 1 d R U P B 1
O21A O 0.8100(5) 0.575(2) 0.4588(14) 0.053(6) Uani 0.5 1 d D U P B 2
H21C H 0.827268 0.607162 0.484327 0.080 Uiso 0.5 1 d R U P B 2
H21D H 0.813619 0.594302 0.421066 0.080 Uiso 0.5 1 d R U P B 2
O22 O 0.7265(3) 0.5293(10) 0.7197(6) 0.050(3) Uani 1 1 d . . . . .
O23 O 0.7118(4) 0.6732(10) 0.6754(7) 0.067(4) Uani 1 1 d . . . . .
O24 O 0.7103(4) 0.2239(10) 0.8122(7) 0.060(4) Uani 1 1 d . . . . .
O25 O 0.6781(4) 0.0970(9) 0.8476(7) 0.063(4) Uani 1 1 d . . . . .
O26 O 0.6804(8) 0.282(3) 0.6646(13) 0.056(5) Uani 0.52(4) 1 d D U P B 1
H26A H 0.696963 0.238467 0.654388 0.083 Uiso 0.52(4) 1 d R U P B 1
H26B H 0.676572 0.319047 0.631666 0.083 Uiso 0.52(4) 1 d R U P B 1
O26A O 0.6829(9) 0.247(2) 0.6845(16) 0.056(5) Uani 0.48(4) 1 d D U P B 2
H26C H 0.702007 0.212685 0.672212 0.083 Uiso 0.48(4) 1 d R U P B 2
H26D H 0.669727 0.206454 0.705142 0.083 Uiso 0.48(4) 1 d R U P B 2
O27 O 0.6980(4) 0.4428(10) 0.8518(6) 0.061(4) Uani 1 1 d . . . . .
H27A H 0.676979 0.429595 0.869777 0.092 Uiso 1 1 d DR U . . .
H27B H 0.710868 0.484905 0.876686 0.092 Uiso 1 1 d DR U . . .
N1 N 0.8194(4) 0.3851(10) 0.1526(7) 0.043(3) Uani 1 1 d D . . . .
N2 N 0.8252(4) 0.5550(10) 0.0980(8) 0.050(4) Uani 1 1 d . . . . .
N3 N 0.8538(3) 0.8182(10) 0.2574(6) 0.036(3) Uani 1 1 d . . . . .
N4 N 0.8493(3) 0.9999(8) 0.2982(6) 0.032(3) Uani 1 1 d . . . . .
N5 N 0.6841(3) 0.6657(9) 0.4017(6) 0.031(3) Uani 1 1 d . . . . .
N6 N 0.6792(5) 0.526(2) 0.4830(16) 0.034(4) Uani 0.5 1 d D U P B 1
N6A N 0.6781(5) 0.533(2) 0.4879(16) 0.034(4) Uani 0.5 1 d D U P B 2
N7 N 0.6526(3) 0.4771(8) 0.7147(5) 0.027(2) Uani 1 1 d . . . . .
N8 N 0.6424(4) 0.3126(9) 0.7737(6) 0.032(3) Uani 1 1 d . . . . .
C1 C 0.7713(5) 0.2706(15) 0.1830(11) 0.043(5) Uani 0.83(2) 1 d D . P A 1
C2 C 0.8138(5) 0.2929(12) 0.1731(10) 0.038(5) Uani 0.83(2) 1 d D . P A 1
C3 C 0.8461(6) 0.2287(16) 0.1867(16) 0.063(6) Uani 0.83(2) 1 d D . P A 1
H3 H 0.842054 0.165405 0.200929 0.075 Uiso 0.83(2) 1 calc R U P A 1
C4 C 0.8846(5) 0.2612(15) 0.1784(11) 0.050(6) Uani 0.83(2) 1 d D . P A 1
H4 H 0.907046 0.221797 0.191947 0.061 Uiso 0.83(2) 1 calc R U P A 1
C1A C 0.7786(12) 0.300(3) 0.210(4) 0.043(5) Uani 0.17(2) 1 d D . P A 2
C2A C 0.8205(12) 0.308(3) 0.194(2) 0.038(5) Uani 0.17(2) 1 d D . P A 2
C3A C 0.8448(15) 0.231(3) 0.179(5) 0.063(6) Uani 0.17(2) 1 d D . P A 2
H3A H 0.838285 0.166356 0.187984 0.075 Uiso 0.17(2) 1 calc R U P A 2
C4A C 0.8793(15) 0.2538(17) 0.151(4) 0.050(6) Uani 0.17(2) 1 d D . P A 2
H4A H 0.894295 0.205671 0.133642 0.061 Uiso 0.17(2) 1 calc R U P A 2
C5 C 0.8906(5) 0.3499(13) 0.1509(9) 0.044(4) Uani 1 1 d D . . . .
C6 C 0.9279(5) 0.3847(16) 0.1347(13) 0.074(7) Uani 1 1 d . . . . .
H6 H 0.951678 0.349947 0.148162 0.088 Uiso 1 1 calc R U . . .
C7 C 0.9299(6) 0.4672(14) 0.1001(11) 0.061(5) Uani 1 1 d . . . . .
H7 H 0.954145 0.484155 0.084917 0.073 Uiso 1 1 calc R U . . .
C8 C 0.8950(5) 0.5293(14) 0.0865(10) 0.054(5) Uani 1 1 d . . . . .
C9 C 0.8946(6) 0.6179(17) 0.0531(11) 0.069(6) Uani 1 1 d . . . . .
H9 H 0.917756 0.638581 0.036097 0.083 Uiso 1 1 calc R U . . .
C10 C 0.8603(5) 0.6743(16) 0.0452(11) 0.064(6) Uani 1 1 d . . . . .
H10 H 0.860086 0.734580 0.024508 0.077 Uiso 1 1 calc R U . . .
C11 C 0.8265(5) 0.6405(14) 0.0682(10) 0.054(5) Uani 1 1 d . . . . .
C12 C 0.7880(6) 0.6981(16) 0.0685(11) 0.068(6) Uani 1 1 d . . . . .
C13 C 0.8561(5) 0.4088(13) 0.1393(9) 0.045(4) Uani 1 1 d . . . . .
C14 C 0.8586(5) 0.5004(13) 0.1073(9) 0.044(4) Uani 1 1 d . . . . .
C15 C 0.8137(5) 0.6776(11) 0.2349(10) 0.048(4) Uani 1 1 d . . . . .
C16 C 0.8546(5) 0.7249(13) 0.2397(8) 0.042(4) Uani 1 1 d . . . . .
C17 C 0.8899(5) 0.6795(12) 0.2300(8) 0.040(4) Uani 1 1 d . . . . .
H17 H 0.889756 0.613498 0.219154 0.048 Uiso 1 1 calc R U . . .
C18 C 0.9251(4) 0.7309(12) 0.2361(7) 0.037(3) Uani 1 1 d . . . . .
H18 H 0.949171 0.700520 0.228338 0.044 Uiso 1 1 calc R U . . .
C19 C 0.9255(4) 0.8298(12) 0.2541(7) 0.035(3) Uani 1 1 d . . . . .
C20 C 0.9612(5) 0.8900(14) 0.2656(8) 0.044(4) Uani 1 1 d . . . . .
H20 H 0.986136 0.865372 0.256896 0.052 Uiso 1 1 calc R U . . .
C21 C 0.9594(5) 0.9780(15) 0.2879(9) 0.055(5) Uani 1 1 d . . . . .
H21 H 0.983238 1.014393 0.295715 0.066 Uiso 1 1 calc R U . . .
C22 C 0.9223(5) 1.0210(12) 0.3010(8) 0.040(4) Uani 1 1 d . . . . .
C23 C 0.9178(5) 1.1123(15) 0.3250(10) 0.058(5) Uani 1 1 d . . . . .
H23 H 0.940400 1.152877 0.333766 0.070 Uiso 1 1 calc R U . . .
C24 C 0.8800(6) 1.1452(15) 0.3364(9) 0.057(5) Uani 1 1 d . . . . .
H24 H 0.877307 1.208076 0.352301 0.069 Uiso 1 1 calc R U . . .
C25 C 0.8464(5) 1.0862(13) 0.3245(9) 0.045(4) Uani 1 1 d . . . . .
C26 C 0.8050(5) 1.1157(13) 0.3314(8) 0.041(4) Uani 1 1 d . . . . .
C27 C 0.8885(4) 0.8684(11) 0.2660(7) 0.031(3) Uani 1 1 d . . . . .
C28 C 0.8860(5) 0.9654(12) 0.2879(8) 0.038(3) Uani 1 1 d . . . . .
C29 C 0.7288(5) 0.7785(13) 0.3649(9) 0.045(4) Uani 1 1 d . . . . .
C30 C 0.6872(4) 0.7402(12) 0.3615(8) 0.040(4) Uani 1 1 d . . . . .
C31 C 0.6540(5) 0.7732(13) 0.3202(8) 0.045(4) Uani 1 1 d . . . . .
H31 H 0.657541 0.823798 0.291632 0.054 Uiso 1 1 calc R U . . .
C32 C 0.6171(5) 0.7352(13) 0.3199(8) 0.044(4) Uani 1 1 d . . . . .
H32 H 0.594962 0.758895 0.292155 0.053 Uiso 1 1 calc R U . . .
C33 C 0.6127(4) 0.6581(11) 0.3627(7) 0.031(3) Uani 1 1 d . . . . .
C34 C 0.5754(5) 0.6114(12) 0.3698(8) 0.042(4) Uani 1 1 d D . . . .
H34 H 0.551757 0.628932 0.343110 0.051 Uiso 0.5 1 calc R U P C 1
H34A H 0.552004 0.632106 0.343711 0.051 Uiso 0.5 1 calc R U P D 2
C35 C 0.5741(9) 0.542(4) 0.415(2) 0.049(5) Uani 0.5 1 d D . P B 1
H35 H 0.548835 0.517960 0.421994 0.059 Uiso 0.5 1 calc R U P B 1
C36 C 0.6099(8) 0.503(3) 0.4526(18) 0.035(5) Uani 0.5 1 d D U P B 1
C37 C 0.6088(8) 0.432(4) 0.500(2) 0.059(8) Uani 0.5 1 d D . P B 1
H37 H 0.584175 0.407261 0.509057 0.071 Uiso 0.5 1 calc R U P B 1
C38 C 0.6458(7) 0.3995(19) 0.5325(14) 0.039(6) Uani 0.5 1 d D U P B 1
H38 H 0.647051 0.344566 0.559084 0.047 Uiso 0.5 1 calc R U P B 1
C39 C 0.6806(7) 0.4519(18) 0.5240(13) 0.036(5) Uani 0.5 1 d D U P B 1
C40 C 0.7241(7) 0.434(2) 0.5564(15) 0.038(5) Uani 0.5 1 d D U P B 1
C41 C 0.6459(8) 0.552(3) 0.450(2) 0.033(3) Uani 0.5 1 d D U P B 1
C35A C 0.5720(9) 0.539(4) 0.412(2) 0.049(5) Uani 0.5 1 d D . P B 2
H35A H 0.547338 0.506484 0.411688 0.059 Uiso 0.5 1 calc R U P B 2
C36A C 0.6064(8) 0.511(3) 0.4578(17) 0.035(5) Uani 0.5 1 d D U P B 2
C37A C 0.6048(8) 0.441(4) 0.505(2) 0.059(8) Uani 0.5 1 d D . P B 2
H37A H 0.580829 0.407313 0.508031 0.071 Uiso 0.5 1 calc R U P B 2
C38A C 0.6401(7) 0.422(2) 0.5477(13) 0.039(6) Uani 0.5 1 d D U P B 2
H38A H 0.640114 0.378673 0.582155 0.047 Uiso 0.5 1 calc R U P B 2
C39A C 0.6750(7) 0.4714(19) 0.5359(12) 0.036(5) Uani 0.5 1 d D U P B 2
C40A C 0.7136(8) 0.460(2) 0.5842(13) 0.038(5) Uani 0.5 1 d D U P B 2
C41A C 0.6436(8) 0.549(3) 0.447(2) 0.033(3) Uani 0.5 1 d D U P B 2
C42 C 0.6469(4) 0.6266(10) 0.4021(7) 0.031(3) Uani 1 1 d D . . . .
C43 C 0.7023(5) 0.5926(13) 0.6932(8) 0.044(4) Uani 1 1 d . . . . .
C44 C 0.6581(5) 0.5607(12) 0.6875(7) 0.036(3) Uani 1 1 d . . . . .
C45 C 0.6257(5) 0.6230(15) 0.6607(9) 0.055(5) Uani 1 1 d . . . . .
H45 H 0.630917 0.683839 0.643625 0.066 Uiso 1 1 calc R U . . .
C46 C 0.5878(5) 0.5912(13) 0.6611(8) 0.046(4) Uani 1 1 d . . . . .
H46 H 0.566110 0.627759 0.640629 0.055 Uiso 1 1 calc R U . . .
C47 C 0.5801(4) 0.5036(12) 0.6917(7) 0.035(3) Uani 1 1 d . . . . .
C48 C 0.5409(4) 0.4665(12) 0.6962(7) 0.038(4) Uani 1 1 d . . . . .
H48 H 0.518012 0.501206 0.678101 0.045 Uiso 1 1 calc R U . . .
C49 C 0.5362(4) 0.3790(13) 0.7274(7) 0.040(4) Uani 1 1 d . . . . .
H49 H 0.510001 0.357415 0.731229 0.048 Uiso 1 1 calc R U . . .
C50 C 0.5696(4) 0.3208(13) 0.7536(8) 0.040(4) Uani 1 1 d . . . . .
C51 C 0.5670(5) 0.2334(12) 0.7846(8) 0.040(4) Uani 1 1 d . . . . .
H51 H 0.541752 0.207531 0.790161 0.048 Uiso 1 1 calc R U . . .
C52 C 0.6016(5) 0.1845(13) 0.8073(8) 0.043(4) Uani 1 1 d . . . . .
H52 H 0.600301 0.122981 0.825916 0.052 Uiso 1 1 calc R U . . .
C53 C 0.6389(5) 0.2277(11) 0.8022(8) 0.037(3) Uani 1 1 d . . . . .
C54 C 0.6784(5) 0.1780(13) 0.8234(9) 0.048(4) Uani 1 1 d . . . . .
C55 C 0.6135(4) 0.4490(10) 0.7161(6) 0.028(3) Uani 1 1 d . . . . .
C56 C 0.6087(4) 0.3592(11) 0.7507(7) 0.031(3) Uani 1 1 d . . . . .
W1 W 0.9347(2) 1.0445(5) -0.1432(4) 0.0335(7) Uani 0.5 1 d D . P E 1
W2 W 1.0092(2) 1.2193(6) -0.0757(4) 0.0374(5) Uani 0.5 1 d D . P E 1
W3 W 1.08217(18) 1.0473(6) -0.0815(3) 0.0332(6) Uani 0.5 1 d D . P E 1
W4 W 1.0735(2) 1.1710(7) 0.0686(4) 0.0344(4) Uani 0.5 1 d D . P E 1
W5 W 0.99138(10) 1.1221(5) 0.1431(3) 0.0326(6) Uani 0.5 1 d D . P E 1
W6 W 0.9215(2) 1.1691(5) 0.0040(2) 0.0361(6) Uani 0.5 1 d D . P E 1
Si1 Si 1.000000 1.000000 0.000000 0.0242(10) Uani 0.5 2 d DS . P E 1
O28 O 0.9036(6) 1.0877(19) -0.2069(9) 0.046(5) Uani 0.5 1 d D U P E 1
O29 O 1.0070(8) 1.3283(13) -0.1133(11) 0.055(5) Uani 0.5 1 d D U P E 1
O30 O 1.1264(5) 1.058(2) -0.1105(11) 0.043(5) Uani 0.5 1 d D U P E 1
O31 O 1.1094(5) 1.2550(14) 0.0894(11) 0.042(5) Uani 0.5 1 d D U P E 1
O32 O 0.9803(8) 1.1706(16) 0.2116(8) 0.038(4) Uani 0.5 1 d D U P E 1
O33 O 0.8878(6) 1.2595(14) -0.0014(13) 0.052(4) Uani 0.5 1 d D U P E 1
O34 O 0.9112(5) 1.1027(15) -0.0752(7) 0.051(5) Uani 0.5 1 d D U P E 1
O35 O 0.9763(5) 1.1382(13) -0.1343(9) 0.040(4) Uani 0.5 1 d D U P E 1
O36 O 0.9708(5) 0.9633(12) -0.1850(9) 0.031(3) Uani 0.5 1 d D U P E 1
O37 O 0.9655(5) 1.2298(15) -0.0292(9) 0.054(5) Uani 0.5 1 d D U P E 1
O38 O 1.0428(6) 1.2450(14) 0.0027(8) 0.065(4) Uani 0.5 1 d D U P E 1
O39 O 1.0564(5) 1.1663(12) -0.1056(8) 0.044(4) Uani 0.5 1 d D U P E 1
O40 O 1.0957(6) 1.0978(15) 0.0033(7) 0.047(4) Uani 0.5 1 d D U P E 1
O41 O 1.0923(7) 1.0740(13) 0.1271(9) 0.045(4) Uani 0.5 1 d D U P E 1
O42 O 1.0339(5) 1.2003(13) 0.1222(9) 0.060(4) Uani 0.5 1 d D U P E 1
O43 O 0.9530(6) 1.1914(14) 0.0860(8) 0.081(5) Uani 0.5 1 d D U P E 1
O44 O 0.9535(6) 1.0168(12) 0.1305(10) 0.043(4) Uani 0.5 1 d D U P E 1
O45 O 0.8901(6) 1.0725(13) 0.0402(9) 0.042(4) Uani 0.5 1 d D U P E 1
W1A W 0.9391(2) 1.0595(5) -0.1474(4) 0.0335(7) Uani 0.5 1 d D . P E 2
W2A W 1.0070(2) 1.2263(6) -0.0811(4) 0.0374(5) Uani 0.5 1 d D . P E 2
W3A W 1.08884(18) 1.0512(6) -0.0728(3) 0.0332(6) Uani 0.5 1 d D . P E 2
W4A W 1.0697(2) 1.1730(7) 0.0645(4) 0.0344(4) Uani 0.5 1 d D . P E 2
W5A W 0.98084(10) 1.1230(5) 0.1413(3) 0.0376(8) Uani 0.5 1 d D . P E 2
W6A W 0.9236(2) 1.1788(5) -0.0092(2) 0.0361(6) Uani 0.5 1 d D . P E 2
Si1A Si 1.000000 1.000000 0.000000 0.0242(10) Uani 0.5 2 d DS . P E 2
O28A O 0.9084(6) 1.0578(19) -0.2182(8) 0.046(5) Uani 0.5 1 d D U P E 2
O29A O 1.0181(7) 1.3298(13) -0.1186(11) 0.055(5) Uani 0.5 1 d D U P E 2
O30A O 1.1258(5) 1.086(2) -0.1146(11) 0.043(5) Uani 0.5 1 d D U P E 2
O31A O 1.1019(6) 1.2529(15) 0.1045(10) 0.042(5) Uani 0.5 1 d D U P E 2
O32A O 0.9768(8) 1.1930(16) 0.2050(8) 0.038(4) Uani 0.5 1 d D U P E 2
O33A O 0.8834(5) 1.2493(15) -0.0035(12) 0.052(4) Uani 0.5 1 d D U P E 2
O34A O 0.9086(5) 1.1311(14) -0.0934(7) 0.051(5) Uani 0.5 1 d D U P E 2
O35A O 0.9710(5) 1.1722(12) -0.1496(8) 0.040(4) Uani 0.5 1 d D U P E 2
O36A O 0.9843(5) 0.9793(13) -0.1638(9) 0.031(3) Uani 0.5 1 d D U P E 2
O37A O 0.9617(5) 1.2603(13) -0.0426(9) 0.054(5) Uani 0.5 1 d D U P E 2
O38A O 1.0397(6) 1.2484(14) -0.0014(8) 0.065(4) Uani 0.5 1 d D U P E 2
O39A O 1.0474(5) 1.1390(13) -0.1040(9) 0.044(4) Uani 0.5 1 d D U P E 2
O40A O 1.1027(5) 1.1319(14) 0.0007(7) 0.047(4) Uani 0.5 1 d D U P E 2
O41A O 1.0818(7) 1.0542(12) 0.1053(10) 0.045(4) Uani 0.5 1 d D U P E 2
O42A O 1.0253(5) 1.1834(15) 0.1111(10) 0.060(4) Uani 0.5 1 d D U P E 2
O43A O 0.9497(6) 1.1974(14) 0.0770(8) 0.081(5) Uani 0.5 1 d D U P E 2
O44A O 0.9359(5) 1.0385(14) 0.1482(10) 0.043(4) Uani 0.5 1 d D U P E 2
O45A O 0.9068(6) 1.0559(11) 0.0202(9) 0.042(4) Uani 0.5 1 d D U P E 2
O46 O 1.0243(6) 1.0461(14) 0.0661(10) 0.033(4) Uani 0.5 1 d . . P . .
O47 O 0.9654(6) 1.0448(16) 0.0427(10) 0.040(5) Uani 0.5 1 d . . P . .
O48 O 1.0296(6) 1.0831(15) -0.0153(9) 0.033(4) Uani 0.5 1 d . . P E .
O49 O 1.0228(5) 0.9141(15) 0.0433(9) 0.031(4) Uani 0.5 1 d . . P . .
W7 W 0.4340(2) 0.6664(6) 0.9206(4) 0.0300(7) Uani 0.5 1 d D . P F 1
W8 W 0.4464(2) 0.4239(4) 0.8564(4) 0.0288(7) Uani 0.5 1 d D . P F 1
W9 W 0.52745(11) 0.6029(4) 0.8574(3) 0.0286(5) Uani 0.5 1 d D . P F 1
W10 W 0.59124(18) 0.4388(4) 0.9348(3) 0.0260(6) Uani 0.5 1 d D . P F 1
W11 W 0.5830(2) 0.6624(5) 0.9988(3) 0.0284(6) Uani 0.5 1 d D . P F 1
W12 W 0.4906(3) 0.7351(9) 1.0613(5) 0.03427(18) Uani 0.5 1 d D . P F 1
Si2 Si 0.500000 0.500000 1.000000 0.0179(9) Uani 0.5 2 d DS . P F 1
O50 O 0.4030(6) 0.7368(14) 0.8692(9) 0.032(4) Uani 0.5 1 d D U P F 1
O51 O 0.4196(7) 0.4178(19) 0.7820(9) 0.040(6) Uani 0.5 1 d D . P F 1
O52 O 0.5277(7) 0.6517(17) 0.7834(7) 0.036(4) Uani 0.5 1 d D . P F 1
O53 O 0.6335(5) 0.3851(15) 0.9136(11) 0.037(5) Uani 0.5 1 d D . P F 1
O54 O 0.6195(5) 0.7499(14) 1.0147(11) 0.032(5) Uani 0.5 1 d D . P F 1
O55 O 0.4925(6) 0.8463(15) 1.0961(12) 0.036(5) Uani 0.5 1 d D . P F 1
O56 O 0.4246(5) 0.5419(10) 0.8857(9) 0.033(3) Uani 0.5 1 d D U P F 1
O57 O 0.4837(4) 0.6708(13) 0.8863(9) 0.039(4) Uani 0.5 1 d D U P F 1
O58 O 0.4576(6) 0.7583(13) 0.9833(8) 0.041(4) Uani 0.5 1 d D U P F 1
O59 O 0.4920(4) 0.4947(10) 0.8395(10) 0.034(4) Uani 0.5 1 d D U P F 1
O60 O 0.4766(5) 0.3086(12) 0.8601(10) 0.034(4) Uani 0.5 1 d D U P F 1
O61 O 0.5716(5) 0.5127(11) 0.8633(7) 0.032(3) Uani 0.5 1 d D U P F 1
O62 O 0.5637(5) 0.6841(11) 0.9105(7) 0.035(4) Uani 0.5 1 d D U P F 1
O63 O 0.5500(5) 0.3457(13) 0.9136(10) 0.036(4) Uani 0.5 1 d D U P F 1
O64 O 0.5927(6) 0.3936(15) 1.0223(7) 0.036(4) Uani 0.5 1 d D U P F 1
O65 O 0.6129(5) 0.5576(10) 0.9718(8) 0.034(3) Uani 0.5 1 d D U P F 1
O66 O 0.5840(6) 0.6034(13) 1.0801(7) 0.032(3) Uani 0.5 1 d D . P F 1
O67 O 0.5355(4) 0.7303(14) 1.0153(9) 0.039(4) Uani 0.5 1 d D U P F 1
W7A W 0.4310(2) 0.6648(6) 0.9102(4) 0.0300(7) Uani 0.5 1 d D . P F 2
W8A W 0.4429(2) 0.4405(4) 0.8489(4) 0.0288(7) Uani 0.5 1 d D . P F 2
W9A W 0.51788(11) 0.6057(4) 0.8531(3) 0.0286(5) Uani 0.5 1 d D . P F 2
W10A W 0.58541(18) 0.4278(4) 0.9395(3) 0.0260(6) Uani 0.5 1 d D . P F 2
W11A W 0.5779(2) 0.6697(5) 1.0071(3) 0.0284(6) Uani 0.5 1 d D . P F 2
W12A W 0.4904(3) 0.7371(9) 1.0610(5) 0.03427(18) Uani 0.5 1 d D . P F 2
Si2A Si 0.500000 0.500000 1.000000 0.0179(9) Uani 0.5 2 d DS . P F 2
O50A O 0.3964(6) 0.7508(14) 0.8836(10) 0.032(4) Uani 0.5 1 d D U P F 2
O51A O 0.4154(7) 0.3894(18) 0.7838(9) 0.040(6) Uani 0.5 1 d D . P F 2
O52A O 0.5371(7) 0.6558(17) 0.7899(8) 0.036(4) Uani 0.5 1 d D . P F 2
O53A O 0.6294(5) 0.4196(15) 0.9070(10) 0.037(5) Uani 0.5 1 d D . P F 2
O54A O 0.6185(5) 0.7409(15) 0.9951(11) 0.032(5) Uani 0.5 1 d D . P F 2
O55A O 0.4779(6) 0.8475(15) 1.0883(13) 0.036(5) Uani 0.5 1 d D . P F 2
O56A O 0.4147(5) 0.5603(10) 0.8555(8) 0.033(3) Uani 0.5 1 d D U P F 2
O57A O 0.4726(4) 0.6873(11) 0.8586(9) 0.039(4) Uani 0.5 1 d D . P F 2
O58A O 0.4653(5) 0.7335(16) 0.9756(7) 0.041(4) Uani 0.5 1 d D . P F 2
O59A O 0.4810(4) 0.5132(11) 0.8106(8) 0.034(4) Uani 0.5 1 d D . P F 2
O60A O 0.4833(5) 0.3488(13) 0.8751(10) 0.034(4) Uani 0.5 1 d D . P F 2
O61A O 0.5542(5) 0.4998(10) 0.8766(8) 0.032(3) Uani 0.5 1 d D . P F 2
O62A O 0.5474(5) 0.6713(12) 0.9238(7) 0.035(4) Uani 0.5 1 d D . P F 2
O63A O 0.5598(6) 0.3103(12) 0.9106(10) 0.036(4) Uani 0.5 1 d D . P F 2
O64A O 0.6035(6) 0.3601(13) 1.0188(7) 0.036(4) Uani 0.5 1 d D . P F 2
O65A O 0.5960(6) 0.5450(9) 0.9876(8) 0.034(3) Uani 0.5 1 d D U P F 2
O66A O 0.5915(6) 0.6425(13) 1.0954(7) 0.032(3) Uani 0.5 1 d D . P F 2
O67A O 0.5405(4) 0.7627(12) 1.0322(9) 0.039(4) Uani 0.5 1 d D U P F 2
O68 O 0.5196(5) 0.4598(14) 1.0712(9) 0.027(4) Uani 0.5 1 d . . P . .
O69 O 0.4698(5) 0.5860(13) 1.0085(8) 0.025(4) Uani 0.5 1 d . . P . .
O70 O 0.4627(5) 0.4629(13) 1.0370(8) 0.023(4) Uani 0.5 1 d . . P . .
O71 O 0.5229(5) 0.5893(13) 1.0386(10) 0.029(4) Uani 0.5 1 d . . P F .
O72 O 0.6615(5) 0.5354(13) 0.2468(9) 0.098(6) Uani 1 1 d . U . . .
H72A H 0.654514 0.504327 0.278988 0.146 Uiso 1 1 d R U . . .
H72B H 0.640643 0.532579 0.218033 0.146 Uiso 1 1 d R U . . .
O73 O 0.6989(7) 0.9215(17) 0.4601(12) 0.052(6) Uani 0.5 1 d . U P . .
H73A H 0.719136 0.920644 0.489842 0.077 Uiso 0.5 1 d R U P . .
H73B H 0.708754 0.940474 0.426455 0.077 Uiso 0.5 1 d R U P . .
O74 O 0.6861(5) 0.3140(13) 1.0325(9) 0.097(5) Uani 1 1 d . U . . .
H74A H 0.700335 0.263229 1.042598 0.145 Uiso 1 1 d R U . . .
H74B H 0.692640 0.331623 0.996085 0.145 Uiso 1 1 d R U . . .
O75 O 0.8156(8) 0.401(2) 0.3707(14) 0.069(8) Uani 0.5 1 d . U P . .
H75A H 0.827135 0.433013 0.403233 0.104 Uiso 0.5 1 d R U P . .
H75B H 0.806375 0.350137 0.386901 0.104 Uiso 0.5 1 d R U P . .
O76 O 0.8100(9) 0.350(2) 0.5404(15) 0.082(9) Uani 0.5 1 d . U P . .
H76A H 0.785428 0.350362 0.548202 0.123 Uiso 0.5 1 d R U P . .
H76B H 0.814818 0.290832 0.531919 0.123 Uiso 0.5 1 d R U P . .
O77 O 0.8143(11) 0.362(3) -0.0088(18) 0.104(12) Uani 0.5 1 d . U P . .
H77A H 0.804913 0.327143 -0.041146 0.156 Uiso 0.5 1 d R U P . .
H77B H 0.809767 0.328881 0.024117 0.156 Uiso 0.5 1 d R U P . .

loop_
_atom_site_aniso_label
_atom_site_aniso_U_11
_atom_site_aniso_U_22
_atom_site_aniso_U_33
_atom_site_aniso_U_23
_atom_site_aniso_U_13
_atom_site_aniso_U_12
Tb1 0.0330(4) 0.0416(4) 0.0651(6) 0.0024(4) 0.0083(4) 0.0040(3)
Tb2 0.0224(3) 0.0296(3) 0.0553(5) 0.0013(3) 0.0097(3) -0.0004(3)
Tb3 0.0276(3) 0.0366(4) 0.0459(4) -0.0077(3) -0.0042(3) -0.0011(3)
Tb4 0.0220(3) 0.0276(3) 0.0630(5) -0.0021(3) 0.0003(3) 0.0016(3)
O1 0.024(7) 0.060(10) 0.101(14) 0.035(10) -0.001(8) 0.002(6)
O2 0.035(6) 0.058(10) 0.068(16) 0.022(14) 0.008(7) 0.002(9)
O1A 0.024(7) 0.060(10) 0.101(14) 0.035(10) -0.001(8) 0.002(6)
O2A 0.035(6) 0.058(10) 0.068(16) 0.022(14) 0.008(7) 0.002(9)
O3 0.043(7) 0.063(9) 0.086(10) 0.036(8) 0.009(7) 0.013(6)
O4 0.048(7) 0.055(8) 0.076(9) 0.030(7) -0.015(7) 0.003(6)
O5 0.067(10) 0.095(12) 0.072(10) -0.008(9) 0.006(8) 0.000(9)
O6 0.061(10) 0.078(11) 0.126(15) -0.022(10) 0.008(10) -0.008(8)
O7 0.123(16) 0.088(14) 0.130(17) -0.019(13) 0.043(14) -0.006(12)
O8 0.068(8) 0.053(8) 0.102(10) -0.005(7) 0.027(8) -0.006(7)
O8A 0.068(8) 0.053(8) 0.102(10) -0.005(7) 0.027(8) -0.006(7)
O9 0.042(7) 0.035(6) 0.081(9) -0.006(6) 0.016(6) 0.002(5)
O10 0.026(6) 0.022(5) 0.135(13) 0.002(7) 0.022(7) 0.001(4)
O11 0.036(6) 0.029(5) 0.061(7) 0.001(5) 0.004(5) -0.001(5)
O12 0.055(8) 0.067(9) 0.089(11) -0.044(8) -0.006(7) 0.003(7)
O13 0.021(5) 0.067(8) 0.050(7) -0.007(6) 0.005(5) 0.009(5)
O14 0.029(6) 0.074(9) 0.072(9) 0.029(7) 0.013(6) 0.013(6)
O15 0.030(6) 0.054(8) 0.087(10) 0.026(7) 0.017(6) 0.000(5)
O16 0.033(6) 0.055(8) 0.081(9) 0.017(7) 0.009(6) -0.004(6)
O17 0.038(9) 0.039(10) 0.068(11) 0.004(9) -0.032(7) -0.008(6)
O18 0.042(9) 0.046(9) 0.037(8) 0.009(7) 0.001(7) 0.005(7)
O17A 0.038(9) 0.039(10) 0.068(11) 0.004(9) -0.032(7) -0.008(6)
O18A 0.042(9) 0.046(9) 0.037(8) 0.009(7) 0.001(7) 0.005(7)
O19 0.044(7) 0.056(8) 0.053(7) -0.018(6) 0.005(6) -0.011(6)
O20 0.035(6) 0.078(10) 0.080(10) -0.053(8) 0.000(6) -0.003(6)
O21 0.040(7) 0.053(9) 0.064(12) -0.009(9) -0.006(7) -0.001(6)
O21A 0.040(7) 0.053(9) 0.064(12) -0.009(9) -0.006(7) -0.001(6)
O22 0.021(5) 0.075(9) 0.056(7) 0.032(7) 0.008(5) 0.001(5)
O23 0.053(8) 0.063(9) 0.085(10) 0.025(8) 0.013(7) -0.002(7)
O24 0.035(6) 0.072(9) 0.072(9) 0.031(7) 0.001(6) -0.001(6)
O25 0.057(8) 0.047(7) 0.083(10) 0.033(7) 0.000(7) 0.003(6)
O26 0.043(7) 0.079(11) 0.047(9) 0.015(8) 0.011(8) 0.008(8)
O26A 0.043(7) 0.079(11) 0.047(9) 0.015(8) 0.011(8) 0.008(8)
O27 0.045(7) 0.079(10) 0.062(8) -0.024(7) 0.017(6) -0.016(7)
N1 0.038(7) 0.042(8) 0.051(8) -0.001(6) 0.012(6) 0.004(6)
N2 0.035(7) 0.038(8) 0.076(11) 0.017(7) 0.005(7) 0.003(6)
N3 0.017(5) 0.045(8) 0.046(7) 0.008(6) 0.002(5) -0.009(5)
N4 0.024(6) 0.025(6) 0.046(7) -0.006(5) 0.003(5) -0.004(5)
N5 0.024(6) 0.038(7) 0.033(6) -0.002(5) 0.005(5) -0.002(5)
N6 0.035(5) 0.029(5) 0.037(6) -0.006(4) 0.000(4) 0.000(4)
N6A 0.035(5) 0.029(5) 0.037(6) -0.006(4) 0.000(4) 0.000(4)
N7 0.025(6) 0.029(6) 0.027(6) 0.005(5) -0.001(4) 0.003(5)
N8 0.030(6) 0.030(6) 0.033(6) -0.003(5) -0.004(5) 0.001(5)
C1 0.026(9) 0.040(12) 0.061(15) 0.005(10) -0.004(9) -0.007(8)
C2 0.023(8) 0.038(10) 0.055(13) 0.014(9) 0.012(8) 0.004(7)
C3 0.045(10) 0.060(12) 0.088(17) 0.040(11) 0.026(11) 0.016(9)
C4 0.027(9) 0.071(14) 0.055(16) 0.025(12) 0.014(10) 0.023(9)
C1A 0.026(9) 0.040(12) 0.061(15) 0.005(10) -0.004(9) -0.007(8)
C2A 0.023(8) 0.038(10) 0.055(13) 0.014(9) 0.012(8) 0.004(7)
C3A 0.045(10) 0.060(12) 0.088(17) 0.040(11) 0.026(11) 0.016(9)
C4A 0.027(9) 0.071(14) 0.055(16) 0.025(12) 0.014(10) 0.023(9)
C5 0.036(8) 0.043(9) 0.054(10) -0.004(8) 0.006(7) 0.004(7)
C6 0.017(8) 0.068(14) 0.14(2) 0.006(14) 0.012(10) 0.008(8)
C7 0.040(10) 0.047(11) 0.096(16) 0.006(11) 0.014(10) -0.003(8)
C8 0.032(9) 0.051(11) 0.079(14) 0.000(10) 0.011(9) 0.003(8)
C9 0.052(12) 0.079(16) 0.081(15) -0.003(12) 0.030(11) -0.015(11)
C10 0.037(10) 0.065(13) 0.092(16) 0.018(12) 0.012(10) 0.000(9)
C11 0.028(8) 0.055(11) 0.075(13) 0.010(10) -0.006(8) 0.001(8)
C12 0.049(11) 0.063(13) 0.084(16) 0.022(12) -0.016(11) 0.006(10)
C13 0.037(9) 0.050(10) 0.053(10) 0.001(8) 0.022(8) 0.010(7)
C14 0.036(8) 0.044(9) 0.054(10) 0.003(8) 0.008(7) 0.003(7)
C15 0.038(9) 0.025(8) 0.079(13) -0.003(8) 0.002(8) -0.003(7)
C16 0.029(8) 0.047(10) 0.049(10) 0.002(8) -0.001(7) 0.008(7)
C17 0.032(8) 0.045(9) 0.043(9) 0.005(7) 0.006(7) 0.001(7)
C18 0.029(7) 0.044(9) 0.036(8) -0.003(7) -0.001(6) 0.013(6)
C19 0.031(7) 0.044(9) 0.028(7) 0.001(6) -0.003(6) 0.007(6)
C20 0.026(7) 0.061(11) 0.045(9) 0.005(8) 0.012(7) -0.011(7)
C21 0.019(7) 0.076(14) 0.069(13) 0.007(11) 0.003(8) -0.008(8)
C22 0.039(8) 0.044(9) 0.035(8) 0.002(7) -0.005(7) -0.009(7)
C23 0.034(9) 0.068(13) 0.071(13) -0.001(11) -0.002(9) -0.011(9)
C24 0.056(11) 0.061(12) 0.048(11) -0.023(9) -0.016(9) -0.001(9)
C25 0.042(9) 0.045(10) 0.050(10) -0.005(8) 0.011(8) -0.006(7)
C26 0.038(8) 0.047(10) 0.035(8) -0.003(7) -0.005(7) 0.000(7)
C27 0.023(6) 0.036(8) 0.033(7) -0.001(6) 0.001(5) -0.006(6)
C28 0.034(8) 0.043(9) 0.039(9) 0.002(7) 0.008(7) -0.002(7)
C29 0.038(9) 0.045(10) 0.055(11) 0.003(8) 0.015(8) 0.000(7)
C30 0.028(7) 0.051(10) 0.042(9) 0.008(7) 0.010(6) -0.006(7)
C31 0.036(8) 0.053(10) 0.046(10) 0.011(8) 0.004(7) 0.001(8)
C32 0.029(8) 0.055(10) 0.050(10) 0.006(8) 0.008(7) 0.006(7)
C33 0.026(7) 0.040(8) 0.029(7) -0.005(6) 0.010(6) -0.001(6)
C34 0.038(8) 0.039(9) 0.048(10) 0.009(7) -0.001(7) -0.002(7)
C35 0.030(8) 0.042(10) 0.075(13) 0.001(9) 0.007(8) 0.000(7)
C36 0.035(6) 0.032(6) 0.039(6) 0.000(5) 0.006(4) -0.001(5)
C37 0.047(11) 0.032(12) 0.094(17) 0.020(12) -0.005(11) -0.017(9)
C38 0.040(7) 0.031(7) 0.045(7) -0.001(5) 0.002(5) -0.002(5)
C39 0.035(6) 0.027(7) 0.043(7) -0.002(5) -0.002(5) 0.002(5)
C40 0.039(7) 0.037(7) 0.038(7) -0.002(5) 0.007(5) 0.001(5)
C41 0.032(5) 0.033(5) 0.033(5) 0.000(4) 0.003(4) 0.000(4)
C35A 0.030(8) 0.042(10) 0.075(13) 0.001(9) 0.007(8) 0.000(7)
C36A 0.035(6) 0.032(6) 0.039(6) 0.000(5) 0.006(4) -0.001(5)
C37A 0.047(11) 0.032(12) 0.094(17) 0.020(12) -0.005(11) -0.017(9)
C38A 0.040(7) 0.031(7) 0.045(7) -0.001(5) 0.002(5) -0.002(5)
C39A 0.035(6) 0.027(7) 0.043(7) -0.002(5) -0.002(5) 0.002(5)
C40A 0.039(7) 0.037(7) 0.038(7) -0.002(5) 0.007(5) 0.001(5)
C41A 0.032(5) 0.033(5) 0.033(5) 0.000(4) 0.003(4) 0.000(4)
C42 0.028(7) 0.026(7) 0.040(8) -0.005(6) 0.004(6) 0.001(6)
C43 0.041(9) 0.052(10) 0.041(9) 0.006(8) 0.010(7) -0.003(8)
C44 0.038(8) 0.041(9) 0.031(8) 0.012(7) 0.007(6) 0.009(7)
C45 0.036(9) 0.061(12) 0.066(12) 0.027(10) -0.001(8) 0.012(8)
C46 0.027(8) 0.057(11) 0.051(10) 0.018(8) -0.010(7) 0.016(7)
C47 0.017(6) 0.051(9) 0.038(8) -0.010(7) 0.002(6) 0.013(6)
C48 0.028(7) 0.051(10) 0.032(8) 0.000(7) -0.007(6) 0.008(7)
C49 0.016(6) 0.064(11) 0.040(8) -0.023(8) 0.001(6) -0.005(7)
C50 0.023(7) 0.057(10) 0.039(8) -0.014(8) 0.006(6) -0.008(7)
C51 0.036(8) 0.045(9) 0.040(9) -0.004(7) 0.006(7) -0.016(7)
C52 0.030(8) 0.048(10) 0.051(10) 0.003(8) 0.004(7) -0.011(7)
C53 0.036(8) 0.035(8) 0.040(8) 0.003(7) 0.003(7) 0.008(6)
C54 0.036(9) 0.047(10) 0.061(11) 0.025(9) -0.002(8) 0.002(7)
C55 0.030(7) 0.027(7) 0.026(7) 0.000(5) 0.006(5) 0.006(6)
C56 0.030(7) 0.035(8) 0.026(7) -0.008(6) -0.002(6) 0.000(6)
W1 0.0223(13) 0.0470(18) 0.0307(8) 0.0130(11) 0.0013(7) -0.0022(10)
W2 0.0302(6) 0.0386(9) 0.0436(10) 0.0166(7) 0.0054(6) 0.0005(6)
W3 0.0089(16) 0.0580(7) 0.0295(16) 0.0098(9) -0.0099(11) -0.0135(11)
W4 0.0199(11) 0.0436(5) 0.0391(8) 0.0015(5) 0.0017(7) -0.0066(7)
W5 0.0234(16) 0.0432(10) 0.0303(9) 0.0020(7) -0.0003(13) 0.0027(14)
W6 0.0285(6) 0.0405(11) 0.0373(18) 0.0127(12) -0.0036(11) 0.0056(6)
Si1 0.016(2) 0.032(3) 0.025(3) 0.005(2) 0.0026(19) 0.001(2)
O28 0.041(7) 0.057(11) 0.039(7) 0.003(7) 0.008(6) 0.000(7)
O29 0.054(10) 0.054(7) 0.056(7) 0.015(6) 0.004(7) -0.010(7)
O30 0.034(5) 0.053(11) 0.041(6) 0.014(7) 0.002(5) 0.009(6)
O31 0.030(7) 0.049(6) 0.049(9) -0.006(6) 0.014(7) 0.001(6)
O32 0.038(6) 0.038(9) 0.041(6) 0.011(6) 0.013(5) 0.009(6)
O33 0.037(6) 0.055(7) 0.063(7) -0.007(6) 0.008(5) 0.010(6)
O34 0.050(6) 0.052(7) 0.052(6) 0.002(5) 0.013(5) -0.009(5)
O35 0.035(5) 0.042(6) 0.044(6) 0.003(5) 0.006(4) -0.003(5)
O36 0.027(6) 0.036(5) 0.030(6) -0.002(4) 0.004(4) -0.011(4)
O37 0.052(6) 0.055(7) 0.054(6) -0.002(5) 0.006(5) -0.006(5)
O38 0.059(5) 0.077(6) 0.060(6) -0.003(5) 0.012(4) 0.015(5)
O39 0.041(6) 0.048(6) 0.042(5) 0.001(5) 0.003(4) 0.003(5)
O40 0.046(6) 0.046(7) 0.048(5) 0.005(5) 0.002(4) 0.004(5)
O41 0.043(6) 0.045(6) 0.048(7) -0.006(5) 0.006(5) 0.003(5)
O42 0.058(6) 0.060(6) 0.064(6) 0.009(5) 0.015(5) 0.003(5)
O43 0.085(6) 0.075(6) 0.076(6) 0.012(5) -0.012(5) -0.017(5)
O44 0.038(6) 0.046(6) 0.044(6) 0.000(5) 0.005(5) 0.005(5)
O45 0.039(6) 0.048(6) 0.041(6) -0.005(5) 0.009(4) -0.001(5)
W1A 0.0223(13) 0.0470(18) 0.0307(8) 0.0130(11) 0.0013(7) -0.0022(10)
W2A 0.0302(6) 0.0386(9) 0.0436(10) 0.0166(7) 0.0054(6) 0.0005(6)
W3A 0.0089(16) 0.0580(7) 0.0295(16) 0.0098(9) -0.0099(11) -0.0135(11)
W4A 0.0199(11) 0.0436(5) 0.0391(8) 0.0015(5) 0.0017(7) -0.0066(7)
W5A 0.0252(17) 0.0509(12) 0.0361(11) -0.0014(8) 0.0020(14) -0.0011(16)
W6A 0.0285(6) 0.0405(11) 0.0373(18) 0.0127(12) -0.0036(11) 0.0056(6)
Si1A 0.016(2) 0.032(3) 0.025(3) 0.005(2) 0.0026(19) 0.001(2)
O28A 0.041(7) 0.057(11) 0.039(7) 0.003(7) 0.008(6) 0.000(7)
O29A 0.054(10) 0.054(7) 0.056(7) 0.015(6) 0.004(7) -0.010(7)
O30A 0.034(5) 0.053(11) 0.041(6) 0.014(7) 0.002(5) 0.009(6)
O31A 0.030(7) 0.049(6) 0.049(9) -0.006(6) 0.014(7) 0.001(6)
O32A 0.038(6) 0.038(9) 0.041(6) 0.011(6) 0.013(5) 0.009(6)
O33A 0.037(6) 0.055(7) 0.063(7) -0.007(6) 0.008(5) 0.010(6)
O34A 0.050(6) 0.052(7) 0.052(6) 0.002(5) 0.013(5) -0.009(5)
O35A 0.035(5) 0.042(6) 0.044(6) 0.003(5) 0.006(4) -0.003(5)
O36A 0.027(6) 0.036(5) 0.030(6) -0.002(4) 0.004(4) -0.011(4)
O37A 0.052(6) 0.055(7) 0.054(6) -0.002(5) 0.006(5) -0.006(5)
O38A 0.059(5) 0.077(6) 0.060(6) -0.003(5) 0.012(4) 0.015(5)
O39A 0.041(6) 0.048(6) 0.042(5) 0.001(5) 0.003(4) 0.003(5)
O40A 0.046(6) 0.046(7) 0.048(5) 0.005(5) 0.002(4) 0.004(5)
O41A 0.043(6) 0.045(6) 0.048(7) -0.006(5) 0.006(5) 0.003(5)
O42A 0.058(6) 0.060(6) 0.064(6) 0.009(5) 0.015(5) 0.003(5)
O43A 0.085(6) 0.075(6) 0.076(6) 0.012(5) -0.012(5) -0.017(5)
O44A 0.038(6) 0.046(6) 0.044(6) 0.000(5) 0.005(5) 0.005(5)
O45A 0.039(6) 0.048(6) 0.041(6) -0.005(5) 0.009(4) -0.001(5)
O46 0.024(9) 0.035(11) 0.040(11) 0.006(9) 0.005(8) 0.003(8)
O47 0.025(10) 0.052(13) 0.043(12) 0.016(10) 0.002(9) -0.016(9)
O48 0.025(10) 0.038(11) 0.035(11) 0.013(9) 0.001(8) -0.007(8)
O49 0.012(8) 0.053(13) 0.025(9) 0.014(9) -0.004(7) 0.000(8)
W7 0.0245(9) 0.0311(4) 0.033(2) 0.0010(10) -0.0017(11) 0.0047(5)
W8 0.0260(10) 0.0370(16) 0.0217(14) -0.0036(11) -0.0034(9) -0.0007(10)
W9 0.0240(16) 0.0341(4) 0.0283(7) -0.0002(4) 0.0059(12) -0.0023(11)
W10 0.0150(14) 0.0362(10) 0.0290(8) -0.0031(7) 0.0112(8) -0.0033(9)
W11 0.0216(13) 0.0318(8) 0.0324(12) -0.0032(8) 0.0057(9) -0.0068(7)
W12 0.0389(3) 0.0253(4) 0.0387(3) -0.0091(3) 0.0055(3) 0.0017(3)
Si2 0.019(2) 0.016(2) 0.019(2) -0.0036(18) 0.0044(17) -0.0023(17)
O50 0.027(7) 0.043(7) 0.030(8) -0.007(6) 0.014(6) 0.012(5)
O51 0.025(7) 0.044(16) 0.050(7) -0.022(8) 0.001(5) -0.008(8)
O52 0.028(11) 0.048(7) 0.031(6) -0.004(6) 0.004(6) -0.009(7)
O53 0.039(7) 0.027(14) 0.045(8) -0.003(9) 0.000(6) 0.019(8)
O54 0.029(6) 0.041(7) 0.025(14) -0.003(8) -0.004(7) -0.008(5)
O55 0.017(13) 0.044(7) 0.048(9) -0.014(6) 0.001(10) -0.010(9)
O56 0.032(5) 0.038(5) 0.030(6) 0.003(5) 0.010(5) -0.001(4)
O57 0.036(7) 0.036(6) 0.044(8) -0.004(6) 0.000(6) -0.004(5)
O58 0.039(7) 0.052(7) 0.034(6) -0.014(5) 0.016(5) -0.010(6)
O59 0.028(6) 0.034(6) 0.039(7) 0.001(5) 0.002(5) 0.006(5)
O60 0.032(6) 0.034(7) 0.037(7) -0.007(6) 0.007(5) -0.001(6)
O61 0.029(7) 0.034(6) 0.034(6) -0.003(5) 0.007(5) -0.005(5)
O62 0.029(7) 0.036(6) 0.040(6) -0.002(5) 0.005(5) 0.002(6)
O63 0.040(7) 0.035(7) 0.030(5) -0.005(6) -0.003(5) 0.006(6)
O64 0.036(7) 0.032(7) 0.038(6) -0.002(5) 0.001(5) 0.002(6)
O65 0.033(6) 0.037(5) 0.031(5) -0.002(4) 0.003(4) -0.005(5)
O66 0.028(8) 0.020(9) 0.044(9) -0.008(7) -0.003(7) -0.009(7)
O67 0.043(5) 0.038(6) 0.036(6) -0.003(5) 0.009(4) 0.005(5)
W7A 0.0245(9) 0.0311(4) 0.033(2) 0.0010(10) -0.0017(11) 0.0047(5)
W8A 0.0260(10) 0.0370(16) 0.0217(14) -0.0036(11) -0.0034(9) -0.0007(10)
W9A 0.0240(16) 0.0341(4) 0.0283(7) -0.0002(4) 0.0059(12) -0.0023(11)
W10A 0.0150(14) 0.0362(10) 0.0290(8) -0.0031(7) 0.0112(8) -0.0033(9)
W11A 0.0216(13) 0.0318(8) 0.0324(12) -0.0032(8) 0.0057(9) -0.0068(7)
W12A 0.0389(3) 0.0253(4) 0.0387(3) -0.0091(3) 0.0055(3) 0.0017(3)
Si2A 0.019(2) 0.016(2) 0.019(2) -0.0036(18) 0.0044(17) -0.0023(17)
O50A 0.027(7) 0.043(7) 0.030(8) -0.007(6) 0.014(6) 0.012(5)
O51A 0.025(7) 0.044(16) 0.050(7) -0.022(8) 0.001(5) -0.008(8)
O52A 0.028(11) 0.048(7) 0.031(6) -0.004(6) 0.004(6) -0.009(7)
O53A 0.039(7) 0.027(14) 0.045(8) -0.003(9) 0.000(6) 0.019(8)
O54A 0.029(6) 0.041(7) 0.025(14) -0.003(8) -0.004(7) -0.008(5)
O55A 0.017(13) 0.044(7) 0.048(9) -0.014(6) 0.001(10) -0.010(9)
O56A 0.032(5) 0.038(5) 0.030(6) 0.003(5) 0.010(5) -0.001(4)
O57A 0.036(7) 0.036(6) 0.044(8) -0.004(6) 0.000(6) -0.004(5)
O58A 0.039(7) 0.052(7) 0.034(6) -0.014(5) 0.016(5) -0.010(6)
O59A 0.028(6) 0.034(6) 0.039(7) 0.001(5) 0.002(5) 0.006(5)
O60A 0.032(6) 0.034(7) 0.037(7) -0.007(6) 0.007(5) -0.001(6)
O61A 0.029(7) 0.034(6) 0.034(6) -0.003(5) 0.007(5) -0.005(5)
O62A 0.029(7) 0.036(6) 0.040(6) -0.002(5) 0.005(5) 0.002(6)
O63A 0.040(7) 0.035(7) 0.030(5) -0.005(6) -0.003(5) 0.006(6)
O64A 0.036(7) 0.032(7) 0.038(6) -0.002(5) 0.001(5) 0.002(6)
O65A 0.033(6) 0.037(5) 0.031(5) -0.002(4) 0.003(4) -0.005(5)
O66A 0.028(8) 0.020(9) 0.044(9) -0.008(7) -0.003(7) -0.009(7)
O67A 0.043(5) 0.038(6) 0.036(6) -0.003(5) 0.009(4) 0.005(5)
O68 0.017(8) 0.038(11) 0.026(9) -0.006(8) -0.002(7) 0.007(8)
O69 0.020(9) 0.033(10) 0.021(9) 0.001(7) 0.003(7) 0.002(7)
O70 0.021(8) 0.028(9) 0.021(9) -0.010(7) 0.004(7) -0.008(7)
O71 0.012(8) 0.025(9) 0.050(12) 0.005(9) 0.004(8) -0.001(7)
O72 0.087(8) 0.108(9) 0.103(9) 0.022(8) 0.027(7) 0.003(7)
O73 0.051(9) 0.044(9) 0.057(10) 0.001(8) -0.003(8) 0.008(8)
O74 0.095(9) 0.084(9) 0.104(9) 0.002(7) -0.011(7) 0.003(7)
O75 0.063(11) 0.069(11) 0.076(11) -0.005(9) 0.010(8) 0.015(8)
O76 0.071(12) 0.089(12) 0.086(12) -0.006(9) 0.007(9) 0.010(9)
O77 0.102(14) 0.110(15) 0.101(14) -0.008(9) 0.017(9) 0.015(9)

loop_
_atom_type_symbol
_atom_type_description
_atom_type_scat_dispersion_real
_atom_type_scat_dispersion_imag
_atom_type_scat_source
C C 0.0033 0.0016 'International Tables Vol C Tables 4.2.6.8 and 6.1.1.4'
H H 0.0000 0.0000 'International Tables Vol C Tables 4.2.6.8 and 6.1.1.4'
N N 0.0061 0.0033 'International Tables Vol C Tables 4.2.6.8 and 6.1.1.4'
O O 0.0106 0.0060 'International Tables Vol C Tables 4.2.6.8 and 6.1.1.4'
Si Si 0.0817 0.0704 'International Tables Vol C Tables 4.2.6.8 and 6.1.1.4'
Tb Tb -0.1723 4.1537 'International Tables Vol C Tables 4.2.6.8 and 6.1.1.4'
W W -0.8490 6.8722 'International Tables Vol C Tables 4.2.6.8 and 6.1.1.4'

loop_
_geom_angle_atom_site_label_1
_geom_angle_atom_site_label_2
_geom_angle_atom_site_label_3
_geom_angle
_geom_angle_site_symmetry_1
_geom_angle_site_symmetry_3
_geom_angle_publ_flag
O5 Tb1 O9 138.8(5) . . ?
O5 Tb1 O8 128.1(6) . . ?
O9 Tb1 O8 78.0(5) . . ?
O5 Tb1 O8A 143.6(17) . . ?
O9 Tb1 O8A 74.3(12) . . ?
O5 Tb1 O3 79.2(6) . . ?
O9 Tb1 O3 82.5(5) . . ?
O8 Tb1 O3 70.6(6) . . ?
O8A Tb1 O3 95(2) . . ?
O5 Tb1 O6 71.2(6) . . ?
O9 Tb1 O6 145.3(5) . . ?
O8 Tb1 O6 67.5(6) . . ?
O8A Tb1 O6 72.9(15) . . ?
O3 Tb1 O6 89.3(5) . . ?
O5 Tb1 O1A 107.4(15) . . ?
O9 Tb1 O1A 98.6(15) . . ?
O8A Tb1 O1A 73(2) . . ?
O3 Tb1 O1A 166.8(10) . . ?
O6 Tb1 O1A 82.3(13) . . ?
O5 Tb1 O1 77.8(6) . . ?
O9 Tb1 O1 124.3(5) . . ?
O8 Tb1 O1 114.3(6) . . ?
O3 Tb1 O1 153.1(5) . . ?
O6 Tb1 O1 70.2(5) . . ?
O5 Tb1 N1 79.2(5) . . ?
O9 Tb1 N1 81.9(4) . . ?
O8 Tb1 N1 152.4(6) . . ?
O8A Tb1 N1 130(2) . . ?
O3 Tb1 N1 125.2(4) . . ?
O6 Tb1 N1 128.8(5) . . ?
O1A Tb1 N1 67.8(10) . . ?
O1 Tb1 N1 63.2(4) . . ?
O5 Tb1 O7 141.0(6) . . ?
O9 Tb1 O7 69.9(5) . . ?
O8 Tb1 O7 74.3(6) . . ?
O8A Tb1 O7 49(2) . . ?
O3 Tb1 O7 138.9(6) . . ?
O6 Tb1 O7 96.4(6) . . ?
O1A Tb1 O7 33.6(15) . . ?
O1 Tb1 O7 63.2(6) . . ?
N1 Tb1 O7 81.2(6) . . ?
O5 Tb1 N2 72.2(5) . . ?
O9 Tb1 N2 66.6(5) . . ?
O8 Tb1 N2 123.9(5) . . ?
O8A Tb1 N2 136.9(11) . . ?
O3 Tb1 N2 63.1(4) . . ?
O6 Tb1 N2 137.5(6) . . ?
O1A Tb1 N2 129.4(10) . . ?
O1 Tb1 N2 121.4(5) . . ?
N1 Tb1 N2 62.5(4) . . ?
O7 Tb1 N2 125.8(6) . . ?
O10 Tb2 O15 77.8(4) . . ?
O10 Tb2 O11 164.6(4) . . ?
O15 Tb2 O11 86.8(4) . . ?
O10 Tb2 O13 96.2(5) . . ?
O15 Tb2 O13 141.8(4) . . ?
O11 Tb2 O13 95.5(4) . . ?
O10 Tb2 O14 85.1(5) . . ?
O15 Tb2 O14 73.8(4) . . ?
O11 Tb2 O14 91.3(4) . . ?
O13 Tb2 O14 143.9(4) . . ?
O10 Tb2 O22 107.9(4) . 4_575 ?
O15 Tb2 O22 72.2(4) . 4_575 ?
O11 Tb2 O22 66.0(4) . 4_575 ?
O13 Tb2 O22 74.1(4) . 4_575 ?
O14 Tb2 O22 139.7(4) . 4_575 ?
O10 Tb2 N4 128.1(4) . . ?
O15 Tb2 N4 135.2(5) . . ?
O11 Tb2 N4 64.5(4) . . ?
O13 Tb2 N4 77.9(4) . . ?
O14 Tb2 N4 73.3(4) . . ?
O22 Tb2 N4 119.2(4) 4_575 . ?
O10 Tb2 N3 64.4(4) . . ?
O15 Tb2 N3 131.2(4) . . ?
O11 Tb2 N3 128.8(4) . . ?
O13 Tb2 N3 74.9(4) . . ?
O14 Tb2 N3 73.3(4) . . ?
O22 Tb2 N3 146.9(4) 4_575 . ?
N4 Tb2 N3 64.3(4) . . ?
O4 Tb3 O20 141.2(4) 4_576 . ?
O4 Tb3 O17A 93.9(10) 4_576 . ?
O20 Tb3 O17A 86.8(16) . . ?
O4 Tb3 O17 88.2(10) 4_576 . ?
O20 Tb3 O17 91.5(16) . . ?
O4 Tb3 O16 77.3(5) 4_576 . ?
O20 Tb3 O16 95.5(5) . . ?
O17A Tb3 O16 168.6(8) . . ?
O17 Tb3 O16 163.8(7) . . ?
O4 Tb3 O19 73.7(4) 4_576 . ?
O20 Tb3 O19 145.0(4) . . ?
O17A Tb3 O19 91.6(16) . . ?
O17 Tb3 O19 89.7(17) . . ?
O16 Tb3 O19 92.8(5) . . ?
O4 Tb3 O21 71.6(8) 4_576 . ?
O20 Tb3 O21 70.9(8) . . ?
O17 Tb3 O21 75.1(15) . . ?
O16 Tb3 O21 93.4(8) . . ?
O19 Tb3 O21 142.4(8) . . ?
O4 Tb3 O21A 74.0(8) 4_576 . ?
O20 Tb3 O21A 67.3(8) . . ?
O17A Tb3 O21A 91.5(15) . . ?
O16 Tb3 O21A 79.2(8) . . ?
O19 Tb3 O21A 147.7(8) . . ?
O4 Tb3 N5 126.7(4) 4_576 . ?
O20 Tb3 N5 80.8(4) . . ?
O17A Tb3 N5 126.5(8) . . ?
O17 Tb3 N5 130.8(8) . . ?
O16 Tb3 N5 64.9(4) . . ?
O19 Tb3 N5 72.3(4) . . ?
O21 Tb3 N5 142.5(7) . . ?
O21A Tb3 N5 128.9(7) . . ?
O4 Tb3 N6 140.2(11) 4_576 . ?
O20 Tb3 N6 73.5(11) . . ?
O17 Tb3 N6 68.3(8) . . ?
O16 Tb3 N6 127.7(4) . . ?
O19 Tb3 N6 74.6(11) . . ?
O21 Tb3 N6 127.3(11) . . ?
N5 Tb3 N6 62.9(4) . . ?
O4 Tb3 N6A 137.0(11) 4_576 . ?
O20 Tb3 N6A 77.0(11) . . ?
O17A Tb3 N6A 63.5(8) . . ?
O16 Tb3 N6A 127.9(4) . . ?
O19 Tb3 N6A 71.1(11) . . ?
O21A Tb3 N6A 137.6(12) . . ?
N5 Tb3 N6A 63.0(4) . . ?
O2 Tb4 O27 137.0(14) 4_566 . ?
O2 Tb4 O24 83.3(12) 4_566 . ?
O27 Tb4 O24 84.7(5) . . ?
O2 Tb4 O22 93.8(10) 4_566 . ?
O27 Tb4 O22 87.6(5) . . ?
O24 Tb4 O22 164.9(4) . . ?
O2 Tb4 O26 77.4(13) 4_566 . ?
O27 Tb4 O26 142.3(8) . . ?
O24 Tb4 O26 85.6(11) . . ?
O22 Tb4 O26 108.3(10) . . ?
O27 Tb4 O26A 137.0(9) . . ?
O24 Tb4 O26A 70.2(11) . . ?
O22 Tb4 O26A 123.4(10) . . ?
O2 Tb4 O2A 5(4) 4_566 4_566 ?
O27 Tb4 O2A 140(7) . 4_566 ?
O24 Tb4 O2A 81(5) . 4_566 ?
O22 Tb4 O2A 97(4) . 4_566 ?
O26 Tb4 O2A 73(6) . 4_566 ?
O2 Tb4 N7 138.3(15) 4_566 . ?
O27 Tb4 N7 79.5(4) . . ?
O24 Tb4 N7 127.5(4) . . ?
O22 Tb4 N7 63.2(4) . . ?
O26 Tb4 N7 78.0(9) . . ?
O26A Tb4 N7 88.7(9) . . ?
O2A Tb4 N7 138(7) 4_566 . ?
O2 Tb4 O11 69.7(10) 4_566 4_576 ?
O27 Tb4 O11 72.4(4) . 4_576 ?
O24 Tb4 O11 100.9(4) . 4_576 ?
O22 Tb4 O11 64.4(4) . 4_576 ?
O26 Tb4 O11 145.2(8) . 4_576 ?
N7 Tb4 O11 120.7(4) . 4_576 ?
O2 Tb4 N8 134.4(7) 4_566 . ?
O27 Tb4 N8 73.7(4) . . ?
O24 Tb4 N8 64.5(4) . . ?
O22 Tb4 N8 125.3(4) . . ?
O26 Tb4 N8 69.2(8) . . ?
O26A Tb4 N8 64.2(8) . . ?
O2A Tb4 N8 130(3) 4_566 . ?
N7 Tb4 N8 63.0(4) . . ?
O11 Tb4 N8 144.2(4) 4_576 . ?
O27 Tb4 O18A 144.4(6) . . ?
O24 Tb4 O18A 129.7(6) . . ?
O22 Tb4 O18A 61.0(6) . . ?
O26A Tb4 O18A 63.9(11) . . ?
O2A Tb4 O18A 66(7) 4_566 . ?
N7 Tb4 O18A 71.7(5) . . ?
O11 Tb4 O18A 104.7(6) 4_576 . ?
N8 Tb4 O18A 109.6(6) . . ?
C1 O1 Tb1 121.9(12) . . ?
C1 O2 Tb4 136(2) . 4_565 ?
C1A O1A Tb1 110(3) . . ?
C12 O3 Tb1 126.1(12) . . ?
C12 O4 Tb3 141.6(13) . 4_575 ?
Tb1 O5 H5A 109.2 . . ?
Tb1 O5 H5B 109.1 . . ?
H5A O5 H5B 104.5 . . ?
Tb1 O6 H6A 109.2 . . ?
Tb1 O6 H6B 109.1 . . ?
H6A O6 H6B 104.5 . . ?
Tb1 O7 H7A 109.2 . . ?
Tb1 O7 H7B 109.2 . . ?
H7A O7 H7B 104.5 . . ?
Tb1 O8 H8A 109.6 . . ?
Tb1 O8 H8B 110.5 . . ?
H8A O8 H8B 104.5 . . ?
Tb1 O8A H8C 125.9 . . ?
Tb1 O8A H8D 128.8 . . ?
H8C O8A H8D 104.5 . . ?
C15 O9 Tb1 133.0(12) . . ?
C15 O10 Tb2 126.6(10) . . ?
C26 O11 Tb2 123.7(10) . . ?
C26 O11 Tb4 117.4(10) . 4_575 ?
Tb2 O11 Tb4 113.1(4) . 4_575 ?
Tb2 O13 H13A 109.3 . . ?
Tb2 O13 H13B 109.2 . . ?
H13A O13 H13B 104.5 . . ?
Tb2 O14 H14A 109.2 . . ?
Tb2 O14 H14B 109.2 . . ?
H14A O14 H14B 104.5 . . ?
C29 O15 Tb2 136.5(11) . . ?
C29 O16 Tb3 123.7(11) . . ?
C40 O17 Tb3 113(2) . . ?
C40A O17A Tb3 128(2) . . ?
C40A O18A Tb4 151(2) . . ?
Tb3 O19 H19A 109.3 . . ?
Tb3 O19 H19B 109.1 . . ?
H19A O19 H19B 104.5 . . ?
Tb3 O20 H20A 124.4 . . ?
Tb3 O20 H20B 131.1 . . ?
H20A O20 H20B 104.5 . . ?
Tb3 O21 H21A 109.3 . . ?
Tb3 O21 H21B 109.3 . . ?
H21A O21 H21B 104.5 . . ?
Tb3 O21A H21C 109.1 . . ?
Tb3 O21A H21D 109.6 . . ?
H21C O21A H21D 104.5 . . ?
C43 O22 Tb4 128.2(10) . . ?
C43 O22 Tb2 111.4(11) . 4_576 ?
Tb4 O22 Tb2 116.5(4) . 4_576 ?
C54 O24 Tb4 125.7(10) . . ?
Tb4 O26 H26A 109.4 . . ?
Tb4 O26 H26B 109.4 . . ?
H26A O26 H26B 104.5 . . ?
Tb4 O26A H26C 109.0 . . ?
Tb4 O26A H26D 110.0 . . ?
H26C O26A H26D 104.5 . . ?
Tb4 O27 H27A 123.4 . . ?
Tb4 O27 H27B 132.1 . . ?
H27A O27 H27B 104.5 . . ?
C13 N1 C2A 112(2) . . ?
C13 N1 C2 117.5(14) . . ?
C13 N1 Tb1 123.0(11) . . ?
C2A N1 Tb1 119.7(18) . . ?
C2 N1 Tb1 119.4(10) . . ?
C11 N2 C14 119.1(15) . . ?
C11 N2 Tb1 120.6(11) . . ?
C14 N2 Tb1 119.9(11) . . ?
C16 N3 C27 119.0(13) . . ?
C16 N3 Tb2 120.0(9) . . ?
C27 N3 Tb2 121.0(10) . . ?
C25 N4 C28 119.8(13) . . ?
C25 N4 Tb2 120.3(10) . . ?
C28 N4 Tb2 119.8(10) . . ?
C30 N5 C42 117.0(12) . . ?
C30 N5 Tb3 119.9(9) . . ?
C42 N5 Tb3 122.8(10) . . ?
C41 N6 C39 121.1(16) . . ?
C41 N6 Tb3 121.9(12) . . ?
C39 N6 Tb3 116.8(12) . . ?
C39A N6A C41A 115.6(16) . . ?
C39A N6A Tb3 120.5(12) . . ?
C41A N6A Tb3 123.8(11) . . ?
C44 N7 C55 116.8(12) . . ?
C44 N7 Tb4 120.6(9) . . ?
C55 N7 Tb4 122.5(9) . . ?
C53 N8 C56 118.0(13) . . ?
C53 N8 Tb4 119.3(10) . . ?
C56 N8 Tb4 122.4(10) . . ?
O2 C1 O1 127(2) . . ?
O2 C1 C2 117(2) . . ?
O1 C1 C2 115.3(17) . . ?
N1 C2 C3 121.4(15) . . ?
N1 C2 C1 114.1(14) . . ?
C3 C2 C1 124.3(15) . . ?
C4 C3 C2 118.1(17) . . ?
C4 C3 H3 120.9 . . ?
C2 C3 H3 120.9 . . ?
C5 C4 C3 121.5(17) . . ?
C5 C4 H4 119.2 . . ?
C3 C4 H4 119.2 . . ?
O2A C1A O1A 115(8) . . ?
O2A C1A C2A 114(10) . . ?
O1A C1A C2A 131(4) . . ?
N1 C2A C3A 115(4) . . ?
N1 C2A C1A 105(4) . . ?
C3A C2A C1A 126(3) . . ?
C4A C3A C2A 117(3) . . ?
C4A C3A H3A 121.6 . . ?
C2A C3A H3A 121.6 . . ?
C5 C4A C3A 118(3) . . ?
C5 C4A H4A 121.2 . . ?
C3A C4A H4A 121.2 . . ?
C4 C5 C13 115.2(16) . . ?
C4A C5 C13 110(3) . . ?
C4 C5 C6 125.4(17) . . ?
C4A C5 C6 125(2) . . ?
C13 C5 C6 119.4(17) . . ?
C7 C6 C5 121.2(17) . . ?
C7 C6 H6 119.4 . . ?
C5 C6 H6 119.4 . . ?
C6 C7 C8 120.6(17) . . ?
C6 C7 H7 119.7 . . ?
C8 C7 H7 119.7 . . ?
C14 C8 C9 116.7(17) . . ?
C14 C8 C7 118.7(18) . . ?
C9 C8 C7 124.6(17) . . ?
C10 C9 C8 120.3(18) . . ?
C10 C9 H9 119.9 . . ?
C8 C9 H9 119.9 . . ?
C11 C10 C9 118(2) . . ?
C11 C10 H10 120.8 . . ?
C9 C10 H10 120.8 . . ?
N2 C11 C10 123.1(17) . . ?
N2 C11 C12 112.4(17) . . ?
C10 C11 C12 124.3(19) . . ?
O4 C12 O3 126.0(19) . . ?
O4 C12 C11 117(2) . . ?
O3 C12 C11 116.9(18) . . ?
N1 C13 C5 125.4(17) . . ?
N1 C13 C14 115.1(15) . . ?
C5 C13 C14 119.5(15) . . ?
N2 C14 C8 122.3(16) . . ?
N2 C14 C13 117.7(15) . . ?
C8 C14 C13 120.0(15) . . ?
O9 C15 O10 124.6(15) . . ?
O9 C15 C16 119.4(15) . . ?
O10 C15 C16 116.0(14) . . ?
N3 C16 C17 121.8(15) . . ?
N3 C16 C15 112.6(13) . . ?
C17 C16 C15 125.5(16) . . ?
C18 C17 C16 119.7(16) . . ?
C18 C17 H17 120.1 . . ?
C16 C17 H17 120.1 . . ?
C17 C18 C19 120.1(14) . . ?
C17 C18 H18 120.0 . . ?
C19 C18 H18 120.0 . . ?
C27 C19 C18 116.1(14) . . ?
C27 C19 C20 118.7(15) . . ?
C18 C19 C20 125.0(14) . . ?
C21 C20 C19 121.0(15) . . ?
C21 C20 H20 119.5 . . ?
C19 C20 H20 119.5 . . ?
C20 C21 C22 122.5(16) . . ?
C20 C21 H21 118.8 . . ?
C22 C21 H21 118.8 . . ?
C23 C22 C28 115.7(16) . . ?
C23 C22 C21 126.1(16) . . ?
C28 C22 C21 118.2(16) . . ?
C22 C23 C24 120.5(17) . . ?
C22 C23 H23 119.8 . . ?
C24 C23 H23 119.8 . . ?
C25 C24 C23 120.7(18) . . ?
C25 C24 H24 119.7 . . ?
C23 C24 H24 119.7 . . ?
N4 C25 C24 120.4(16) . . ?
N4 C25 C26 114.3(14) . . ?
C24 C25 C26 124.9(17) . . ?
O12 C26 O11 123.0(16) . . ?
O12 C26 C25 120.4(15) . . ?
O11 C26 C25 116.5(15) . . ?
N3 C27 C19 123.2(14) . . ?
N3 C27 C28 116.3(13) . . ?
C19 C27 C28 120.5(13) . . ?
N4 C28 C27 118.3(13) . . ?
N4 C28 C22 122.7(15) . . ?
C27 C28 C22 118.9(14) . . ?
O15 C29 O16 124.6(16) . . ?
O15 C29 C30 117.3(16) . . ?
O16 C29 C30 118.1(15) . . ?
N5 C30 C31 121.5(14) . . ?
N5 C30 C29 113.1(14) . . ?
C31 C30 C29 125.4(15) . . ?
C32 C31 C30 122.2(16) . . ?
C32 C31 H31 118.9 . . ?
C30 C31 H31 118.9 . . ?
C31 C32 C33 117.7(15) . . ?
C31 C32 H32 121.2 . . ?
C33 C32 H32 121.2 . . ?
C42 C33 C32 117.9(13) . . ?
C42 C33 C34 117.2(14) . . ?
C32 C33 C34 124.8(14) . . ?
C35 C34 C33 120.1(18) . . ?
C35A C34 C33 123.5(18) . . ?
C35 C34 H34 120.0 . . ?
C33 C34 H34 120.0 . . ?
C35A C34 H34A 118.3 . . ?
C33 C34 H34A 118.3 . . ?
C34 C35 C36 123(2) . . ?
C34 C35 H35 118.4 . . ?
C36 C35 H35 118.4 . . ?
C41 C36 C37 118.1(18) . . ?
C41 C36 C35 117(2) . . ?
C37 C36 C35 123.5(18) . . ?
C36 C37 C38 118(2) . . ?
C36 C37 H37 121.0 . . ?
C38 C37 H37 121.0 . . ?
C39 C38 C37 117(2) . . ?
C39 C38 H38 121.3 . . ?
C37 C38 H38 121.3 . . ?
N6 C39 C38 121.2(18) . . ?
N6 C39 C40 111.1(19) . . ?
C38 C39 C40 127.7(19) . . ?
O18 C40 O17 127(3) . . ?
O18 C40 C39 115(2) . . ?
O17 C40 C39 118(3) . . ?
N6 C41 C36 122.8(16) . . ?
N6 C41 C42 118.5(19) . . ?
C36 C41 C42 118.1(18) . . ?
C34 C35A C36A 120(2) . . ?
C34 C35A H35A 119.9 . . ?
C36A C35A H35A 119.9 . . ?
C41A C36A C37A 119.4(18) . . ?
C41A C36A C35A 116.5(19) . . ?
C37A C36A C35A 123.6(18) . . ?
C36A C37A C38A 118.5(19) . . ?
C36A C37A H37A 120.7 . . ?
C38A C37A H37A 120.7 . . ?
C39A C38A C37A 116(2) . . ?
C39A C38A H38A 121.9 . . ?
C37A C38A H38A 121.9 . . ?
N6A C39A C38A 126.3(18) . . ?
N6A C39A C40A 114.9(19) . . ?
C38A C39A C40A 118.6(18) . . ?
O17A C40A O18A 131(2) . . ?
O17A C40A C39A 109(2) . . ?
O18A C40A C39A 118(2) . . ?
N6A C41A C36A 123.1(19) . . ?
N6A C41A C42 113.4(18) . . ?
C36A C41A C42 121.8(19) . . ?
N5 C42 C33 123.7(14) . . ?
N5 C42 C41 113.1(15) . . ?
C33 C42 C41 123.1(16) . . ?
N5 C42 C41A 116.6(15) . . ?
C33 C42 C41A 119.6(15) . . ?
O23 C43 O22 125.5(16) . . ?
O23 C43 C44 121.5(16) . . ?
O22 C43 C44 113.0(14) . . ?
N7 C44 C45 123.6(15) . . ?
N7 C44 C43 114.2(13) . . ?
C45 C44 C43 121.9(15) . . ?
C46 C45 C44 117.8(17) . . ?
C46 C45 H45 121.1 . . ?
C44 C45 H45 121.1 . . ?
C45 C46 C47 120.7(14) . . ?
C45 C46 H46 119.6 . . ?
C47 C46 H46 119.6 . . ?
C55 C47 C46 116.6(13) . . ?
C55 C47 C48 119.0(15) . . ?
C46 C47 C48 124.3(13) . . ?
C49 C48 C47 120.3(13) . . ?
C49 C48 H48 119.9 . . ?
C47 C48 H48 119.9 . . ?
C48 C49 C50 122.7(14) . . ?
C48 C49 H49 118.6 . . ?
C50 C49 H49 118.6 . . ?
C51 C50 C56 117.5(15) . . ?
C51 C50 C49 125.6(14) . . ?
C56 C50 C49 116.8(15) . . ?
C52 C51 C50 119.6(14) . . ?
C52 C51 H51 120.2 . . ?
C50 C51 H51 120.2 . . ?
C51 C52 C53 119.0(16) . . ?
C51 C52 H52 120.5 . . ?
C53 C52 H52 120.5 . . ?
N8 C53 C52 122.8(14) . . ?
N8 C53 C54 114.2(14) . . ?
C52 C53 C54 122.7(15) . . ?
O25 C54 O24 125.0(16) . . ?
O25 C54 C53 118.9(15) . . ?
O24 C54 C53 116.0(14) . . ?
N7 C55 C47 124.2(13) . . ?
N7 C55 C56 115.0(12) . . ?
C47 C55 C56 120.6(13) . . ?
N8 C56 C50 123.0(14) . . ?
N8 C56 C55 116.6(13) . . ?
C50 C56 C55 120.2(13) . . ?
O28 W1 O35 101.9(10) . . ?
O28 W1 O34 99.9(10) . . ?
O35 W1 O34 90.4(8) . . ?
O28 W1 O41 100.6(11) . 3_775 ?
O35 W1 O41 157.3(10) . 3_775 ?
O34 W1 O41 88.7(9) . 3_775 ?
O28 W1 O36 101.7(10) . . ?
O35 W1 O36 87.0(7) . . ?
O34 W1 O36 158.4(9) . . ?
O41 W1 O36 85.5(9) 3_775 . ?
O28 W1 O46 168.1(10) . 3_775 ?
O35 W1 O46 86.6(8) . 3_775 ?
O34 W1 O46 88.2(9) . 3_775 ?
O41 W1 O46 70.7(8) 3_775 3_775 ?
O36 W1 O46 70.2(8) . 3_775 ?
O28 W1 O49 145.5(10) . 3_775 ?
O35 W1 O49 54.3(7) . 3_775 ?
O34 W1 O49 60.4(7) . 3_775 ?
O41 W1 O49 106.4(8) 3_775 3_775 ?
O36 W1 O49 101.4(8) . 3_775 ?
O46 W1 O49 46.3(7) 3_775 3_775 ?
O29 W2 O37 100.6(11) . . ?
O29 W2 O38 102.9(10) . . ?
O37 W2 O38 87.0(8) . . ?
O29 W2 O35 103.5(10) . . ?
O37 W2 O35 87.5(8) . . ?
O38 W2 O35 153.6(9) . . ?
O29 W2 O39 100.1(10) . . ?
O37 W2 O39 159.2(9) . . ?
O38 W2 O39 86.4(8) . . ?
O35 W2 O39 89.7(7) . . ?
O29 W2 O49 149.5(10) . 3_775 ?
O37 W2 O49 58.4(9) . 3_775 ?
O38 W2 O49 98.0(9) . 3_775 ?
O35 W2 O49 57.5(8) . 3_775 ?
O39 W2 O49 103.2(8) . 3_775 ?
O29 W2 O48 164.9(10) . . ?
O37 W2 O48 88.4(9) . . ?
O38 W2 O48 65.2(8) . . ?
O35 W2 O48 88.8(8) . . ?
O39 W2 O48 71.0(7) . . ?
O49 W2 O48 45.4(6) 3_775 . ?
O30 W3 O44 113.9(13) . 3_775 ?
O30 W3 O39 102.6(10) . . ?
O44 W3 O39 91.8(9) 3_775 . ?
O30 W3 O40 101.1(10) . . ?
O44 W3 O40 144.0(11) 3_775 . ?
O39 W3 O40 88.6(8) . . ?
O30 W3 O45 81.5(11) . 3_775 ?
O44 W3 O45 94.5(8) 3_775 3_775 ?
O39 W3 O45 170.3(9) . 3_775 ?
O40 W3 O45 81.9(8) . 3_775 ?
O30 W3 O47 150.7(12) . 3_775 ?
O44 W3 O47 57.4(9) 3_775 3_775 ?
O39 W3 O47 105.5(8) . 3_775 ?
O40 W3 O47 87.8(9) . 3_775 ?
O45 W3 O47 72.1(8) 3_775 3_775 ?
O30 W3 O48 158.0(11) . . ?
O44 W3 O48 87.1(9) 3_775 . ?
O39 W3 O48 68.8(7) . . ?
O40 W3 O48 59.6(8) . . ?
O45 W3 O48 104.1(8) 3_775 . ?
O47 W3 O48 46.8(8) 3_775 . ?
O31 W4 O41 98.9(10) . . ?
O31 W4 O42 103.2(9) . . ?
O41 W4 O42 87.9(8) . . ?
O31 W4 O38 96.7(9) . . ?
O41 W4 O38 164.4(10) . . ?
O42 W4 O38 88.0(8) . . ?
O31 W4 O40 102.5(10) . . ?
O41 W4 O40 88.0(8) . . ?
O42 W4 O40 154.3(10) . . ?
O38 W4 O40 89.2(8) . . ?
O31 W4 O46 166.3(10) . . ?
O41 W4 O46 70.6(9) . . ?
O42 W4 O46 68.5(8) . . ?
O38 W4 O46 93.9(9) . . ?
O40 W4 O46 86.3(9) . . ?
O31 W4 O48 149.7(10) . . ?
O41 W4 O48 103.6(9) . . ?
O42 W4 O48 97.7(8) . . ?
O38 W4 O48 62.1(8) . . ?
O40 W4 O48 58.8(8) . . ?
O46 W4 O48 44.0(7) . . ?
O32 W5 O36 93.5(11) . 3_775 ?
O32 W5 O42 103.3(9) . . ?
O36 W5 O42 89.3(8) 3_775 . ?
O32 W5 O43 97.7(10) . . ?
O36 W5 O43 168.2(8) 3_775 . ?
O42 W5 O43 91.8(8) . . ?
O32 W5 O44 101.9(10) . . ?
O36 W5 O44 88.8(8) 3_775 . ?
O42 W5 O44 154.8(9) . . ?
O43 W5 O44 85.2(8) . . ?
O32 W5 O46 163.5(10) . . ?
O36 W5 O46 71.9(7) 3_775 . ?
O42 W5 O46 69.8(7) . . ?
O43 W5 O46 97.5(8) . . ?
O44 W5 O46 85.8(8) . . ?
O32 W5 O47 146.3(10) . . ?
O36 W5 O47 106.0(8) 3_775 . ?
O42 W5 O47 104.2(8) . . ?
O43 W5 O47 62.3(8) . . ?
O44 W5 O47 52.6(8) . . ?
O46 W5 O47 48.9(7) . . ?
O33 W6 O34 104.9(10) . . ?
O33 W6 O37 101.0(10) . . ?
O34 W6 O37 87.3(8) . . ?
O33 W6 O45 98.5(10) . . ?
O34 W6 O45 88.0(8) . . ?
O37 W6 O45 160.5(10) . . ?
O33 W6 O43 103.0(10) . . ?
O34 W6 O43 151.9(9) . . ?
O37 W6 O43 84.2(8) . . ?
O45 W6 O43 91.2(8) . . ?
O33 W6 O47 163.4(11) . . ?
O34 W6 O47 89.1(9) . . ?
O37 W6 O47 88.3(8) . . ?
O45 W6 O47 72.7(8) . . ?
O43 W6 O47 63.9(8) . . ?
O33 W6 O49 147.6(10) . 3_775 ?
O34 W6 O49 59.2(7) . 3_775 ?
O37 W6 O49 53.6(8) . 3_775 ?
O45 W6 O49 108.2(8) . 3_775 ?
O43 W6 O49 94.6(8) . 3_775 ?
O47 W6 O49 48.2(7) . 3_775 ?
O48 Si1 O48 180.0(10) . 3_775 ?
O48 Si1 O49 112.6(9) . . ?
O48 Si1 O49 67.4(9) 3_775 . ?
O48 Si1 O49 67.4(9) . 3_775 ?
O48 Si1 O49 112.6(9) 3_775 3_775 ?
O49 Si1 O49 180.0 . 3_775 ?
O48 Si1 O46 111.4(10) . 3_775 ?
O48 Si1 O46 68.6(10) 3_775 3_775 ?
O49 Si1 O46 109.5(10) . 3_775 ?
O49 Si1 O46 70.5(10) 3_775 3_775 ?
O48 Si1 O46 68.6(10) . . ?
O48 Si1 O46 111.4(10) 3_775 . ?
O49 Si1 O46 70.5(10) . . ?
O49 Si1 O46 109.5(10) 3_775 . ?
O46 Si1 O46 180.0 3_775 . ?
O48 Si1 O47 109.7(10) . . ?
O48 Si1 O47 70.3(10) 3_775 . ?
O49 Si1 O47 106.1(10) . . ?
O49 Si1 O47 73.9(10) 3_775 . ?
O46 Si1 O47 107.3(10) 3_775 . ?
O46 Si1 O47 72.7(10) . . ?
O48 Si1 O47 70.3(10) . 3_775 ?
O48 Si1 O47 109.7(10) 3_775 3_775 ?
O49 Si1 O47 73.9(10) . 3_775 ?
O49 Si1 O47 106.1(10) 3_775 3_775 ?
O46 Si1 O47 72.7(10) 3_775 3_775 ?
O46 Si1 O47 107.3(10) . 3_775 ?
O47 Si1 O47 180.0(14) . 3_775 ?
W6 O34 W1 145.1(10) . . ?
W1 O35 W2 145.3(10) . . ?
W5 O36 W1 125.2(10) 3_775 . ?
W2 O37 W6 148.6(12) . . ?
W2 O38 W4 136.7(11) . . ?
W3 O39 W2 127.5(9) . . ?
W3 O40 W4 141.9(10) . . ?
W4 O41 W1 126.8(12) . 3_775 ?
W5 O42 W4 128.7(10) . . ?
W5 O43 W6 137.0(11) . . ?
W3 O44 W5 150.0(13) 3_775 . ?
W6 O45 W3 119.5(10) . 3_775 ?
O28A W1A O35A 105.6(10) . . ?
O28A W1A O34A 102.8(9) . . ?
O35A W1A O34A 86.3(8) . . ?
O28A W1A O36A 103.5(10) . . ?
O35A W1A O36A 90.6(8) . . ?
O34A W1A O36A 153.4(9) . . ?
O49 W1A O46 45.6(7) 3_775 3_775 ?
O29A W2A O37A 103.3(10) . . ?
O29A W2A O38A 97.9(10) . . ?
O37A W2A O38A 89.2(8) . . ?
O29A W2A O35A 97.8(9) . . ?
O37A W2A O35A 87.6(8) . . ?
O38A W2A O35A 164.4(9) . . ?
O29A W2A O39A 102.0(10) . . ?
O37A W2A O39A 154.7(9) . . ?
O38A W2A O39A 88.8(8) . . ?
O35A W2A O39A 87.7(7) . . ?
O29A W2A O48 149.7(10) . . ?
O37A W2A O48 99.5(8) . . ?
O38A W2A O48 62.5(8) . . ?
O35A W2A O48 103.0(8) . . ?
O39A W2A O48 57.6(8) . . ?
O49 W2A O48 43.0(6) 3_775 . ?
O30A W3A O39A 101.1(10) . . ?
O45A W3A O39A 136.0(10) 3_775 . ?
O30A W3A O40A 98.0(10) . . ?
O45A W3A O40A 89.5(9) 3_775 . ?
O39A W3A O40A 89.7(8) . . ?
O30A W3A O48 153.0(11) . . ?
O45A W3A O48 81.8(9) 3_775 . ?
O39A W3A O48 57.4(8) . . ?
O40A W3A O48 68.2(7) . . ?
O44A W3A O48 102.2(7) 3_775 . ?
O47 W3A O48 45.0(7) 3_775 . ?
O31A W4A O41A 105.0(10) . . ?
O31A W4A O42A 100.7(9) . . ?
O41A W4A O42A 88.1(8) . . ?
O31A W4A O38A 104.2(9) . . ?
O41A W4A O38A 150.7(10) . . ?
O42A W4A O38A 87.8(8) . . ?
O31A W4A O40A 98.8(9) . . ?
O41A W4A O40A 87.1(8) . . ?
O42A W4A O40A 160.5(9) . . ?
O38A W4A O40A 87.2(8) . . ?
O31A W4A O46 149.5(10) . . ?
O41A W4A O46 55.5(9) . . ?
O42A W4A O46 59.3(9) . . ?
O38A W4A O46 98.1(9) . . ?
O40A W4A O46 102.9(8) . . ?
O31A W4A O48 164.8(10) . . ?
O41A W4A O48 86.1(9) . . ?
O42A W4A O48 89.8(9) . . ?
O38A W4A O48 64.9(8) . . ?
O40A W4A O48 71.1(7) . . ?
O46 W4A O48 45.6(7) . . ?
O32A W5A O42A 99.3(10) . . ?
O36A W5A O42A 85.7(8) 3_775 . ?
O32A W5A O43A 99.3(10) . . ?
O36A W5A O43A 149.7(9) 3_775 . ?
O42A W5A O43A 84.5(9) . . ?
O32A W5A O44A 98.4(10) . . ?
O36A W5A O44A 89.4(9) 3_775 . ?
O42A W5A O44A 162.3(9) . . ?
O43A W5A O44A 91.2(8) . . ?
O32A W5A O47 161.4(11) . . ?
O36A W5A O47 86.1(8) 3_775 . ?
O42A W5A O47 90.0(8) . . ?
O43A W5A O47 65.3(8) . . ?
O44A W5A O47 72.7(8) . . ?
O32A W5A O46 149.3(10) . . ?
O36A W5A O46 56.1(7) 3_775 . ?
O42A W5A O46 55.3(8) . . ?
O43A W5A O46 95.2(8) . . ?
O44A W5A O46 108.2(8) . . ?
O47 W5A O46 47.7(7) . . ?
O33A W6A O34A 98.8(10) . . ?
O33A W6A O37A 105.4(10) . . ?
O34A W6A O37A 88.2(8) . . ?
O33A W6A O45A 102.7(10) . . ?
O34A W6A O45A 86.5(8) . . ?
O37A W6A O45A 151.8(9) . . ?
O33A W6A O43A 97.2(10) . . ?
O34A W6A O43A 163.5(9) . . ?
O37A W6A O43A 91.4(8) . . ?
O45A W6A O43A 86.1(8) . . ?
O33A W6A O47 144.3(10) . . ?
O34A W6A O47 102.4(9) . . ?
O37A W6A O47 103.6(8) . . ?
O45A W6A O47 51.0(8) . . ?
O43A W6A O47 61.7(8) . . ?
O49 W6A O47 47.9(7) 3_775 . ?
O48 Si1A O48 180.0(10) . 3_775 ?
O48 Si1A O49 112.6(9) . . ?
O48 Si1A O49 67.4(9) 3_775 . ?
O48 Si1A O49 67.4(9) . 3_775 ?
O48 Si1A O49 112.6(9) 3_775 3_775 ?
O49 Si1A O49 180.0 . 3_775 ?
O48 Si1A O46 111.4(10) . 3_775 ?
O48 Si1A O46 68.6(10) 3_775 3_775 ?
O49 Si1A O46 109.5(10) . 3_775 ?
O49 Si1A O46 70.5(10) 3_775 3_775 ?
O48 Si1A O46 68.6(10) . . ?
O48 Si1A O46 111.4(10) 3_775 . ?
O49 Si1A O46 70.5(10) . . ?
O49 Si1A O46 109.5(10) 3_775 . ?
O46 Si1A O46 180.0 3_775 . ?
O48 Si1A O47 109.7(10) . . ?
O48 Si1A O47 70.3(10) 3_775 . ?
O49 Si1A O47 106.1(10) . . ?
O49 Si1A O47 73.9(10) 3_775 . ?
O46 Si1A O47 107.3(10) 3_775 . ?
O46 Si1A O47 72.7(10) . . ?
O48 Si1A O47 70.3(10) . 3_775 ?
O48 Si1A O47 109.7(10) 3_775 3_775 ?
O49 Si1A O47 73.9(10) . 3_775 ?
O49 Si1A O47 106.1(10) 3_775 3_775 ?
O46 Si1A O47 72.7(10) 3_775 3_775 ?
O46 Si1A O47 107.3(10) . 3_775 ?
O47 Si1A O47 180.0(14) . 3_775 ?
W6A O34A W1A 130.0(9) . . ?
W1A O35A W2A 127.4(10) . . ?
W5A O36A W1A 150.3(11) 3_775 . ?
W2A O37A W6A 129.2(10) . . ?
W2A O38A W4A 137.6(11) . . ?
W3A O39A W2A 145.4(10) . . ?
W3A O40A W4A 129.2(10) . . ?
W5A O42A W4A 148.1(12) . . ?
W5A O43A W6A 137.6(11) . . ?
W3A O45A W6A 154.4(12) 3_775 . ?
Si1A O46 O48 54.0(9) . . ?
Si1 O46 O48 54.0(9) . . ?
Si1 O46 W5 122.5(10) . . ?
O48 O46 W5 130.0(12) . . ?
Si1A O46 W4A 122.2(10) . . ?
O48 O46 W4A 68.2(9) . . ?
Si1 O46 W1 123.8(11) . 3_775 ?
O48 O46 W1 132.9(12) . 3_775 ?
W5 O46 W1 92.7(7) . 3_775 ?
Si1 O46 W4 124.3(10) . . ?
O48 O46 W4 70.3(9) . . ?
W5 O46 W4 92.7(8) . . ?
W1 O46 W4 91.9(7) 3_775 . ?
Si1 O46 W1A 120.3(10) . 3_775 ?
O48 O46 W1A 136.3(12) . 3_775 ?
W5 O46 W1A 91.3(7) . 3_775 ?
W1 O46 W1A 6.1(3) 3_775 3_775 ?
W4 O46 W1A 97.8(7) . 3_775 ?
Si1A O46 W5A 115.6(9) . . ?
O48 O46 W5A 127.4(11) . . ?
W4A O46 W5A 97.1(8) . . ?
W1A O46 W5A 95.2(7) 3_775 . ?
Si1 O47 W3 123.5(12) . 3_775 ?
Si1A O47 W5A 124.0(10) . . ?
Si1 O47 W6 122.2(11) . . ?
W3 O47 W6 95.7(8) 3_775 . ?
Si1 O47 W3A 122.5(12) . 3_775 ?
W3 O47 W3A 6.0(3) 3_775 3_775 ?
W6 O47 W3A 92.0(7) . 3_775 ?
Si1 O47 W5 115.9(10) . . ?
W3 O47 W5 97.0(8) 3_775 . ?
W6 O47 W5 96.7(9) . . ?
Si1A O47 W6A 115.5(10) . . ?
W5A O47 W6A 95.2(9) . . ?
W3A O47 W6A 97.2(7) 3_775 . ?
Si1 O48 O49 57.6(9) . 3_775 ?
Si1A O48 O46 57.4(9) . . ?
Si1 O48 O46 57.4(9) . . ?
O49 O48 O46 96.0(12) 3_775 . ?
Si1 O48 W2 123.7(10) . . ?
O49 O48 W2 66.1(9) 3_775 . ?
O46 O48 W2 133.2(13) . . ?
Si1A O48 W4A 123.6(11) . . ?
O49 O48 W4A 132.0(13) 3_775 . ?
O46 O48 W4A 66.2(9) . . ?
Si1 O48 W3 119.3(11) . . ?
O49 O48 W3 124.8(12) 3_775 . ?
O46 O48 W3 130.5(11) . . ?
W2 O48 W3 92.0(7) . . ?
Si1 O48 W4 123.1(10) . . ?
O49 O48 W4 134.2(13) 3_775 . ?
O46 O48 W4 65.6(9) . . ?
W2 O48 W4 95.5(8) . . ?
W3 O48 W4 95.9(7) . . ?
Si1A O48 W2A 122.8(10) . . ?
O49 O48 W2A 65.2(9) 3_775 . ?
O46 O48 W2A 133.7(12) . . ?
W4A O48 W2A 94.6(8) . . ?
Si1A O48 W3A 122.0(11) . . ?
O49 O48 W3A 131.0(12) 3_775 . ?
O46 O48 W3A 126.1(11) . . ?
W4A O48 W3A 91.3(7) . . ?
W2A O48 W3A 94.3(7) . . ?
Si1 O49 O48 55.1(8) . 3_775 ?
Si1 O49 W2 123.6(9) . 3_775 ?
O48 O49 W2 68.5(9) 3_775 3_775 ?
Si1 O49 W2A 126.9(9) . 3_775 ?
O48 O49 W2A 71.8(9) 3_775 3_775 ?
W2 O49 W2A 3.4(4) 3_775 3_775 ?
Si1 O49 W6A 122.8(10) . 3_775 ?
O48 O49 W6A 131.3(13) 3_775 3_775 ?
W2 O49 W6A 93.2(8) 3_775 3_775 ?
Si1 O49 W1A 123.5(11) . 3_775 ?
O48 O49 W1A 132.8(12) 3_775 3_775 ?
W2 O49 W1A 93.7(7) 3_775 3_775 ?
Si1 O49 W1 119.2(11) . 3_775 ?
O48 O49 W1 135.8(12) 3_775 3_775 ?
W2 O49 W1 100.1(7) 3_775 3_775 ?
Si1 O49 W6 115.7(9) . 3_775 ?
O48 O49 W6 129.2(12) 3_775 3_775 ?
W2 O49 W6 98.6(8) 3_775 3_775 ?
W1 O49 W6 94.0(6) 3_775 3_775 ?
O50 W7 O64 112.0(11) . 3_667 ?
O50 W7 O56 102.6(9) . . ?
O64 W7 O56 76.4(9) 3_667 . ?
O50 W7 O57 103.4(10) . . ?
O64 W7 O57 143.9(10) 3_667 . ?
O56 W7 O57 89.4(8) . . ?
O50 W7 O58 102.6(9) . . ?
O64 W7 O58 92.5(9) 3_667 . ?
O56 W7 O58 154.7(9) . . ?
O57 W7 O58 86.5(7) . . ?
O50 W7 O68 145.2(9) . 3_667 ?
O64 W7 O68 89.4(9) 3_667 3_667 ?
O56 W7 O68 54.4(7) . 3_667 ?
O57 W7 O68 56.1(8) . 3_667 ?
O58 W7 O68 103.5(8) . 3_667 ?
O50 W7 O69 167.7(9) . . ?
O64 W7 O69 60.1(8) 3_667 . ?
O56 W7 O69 85.1(8) . . ?
O57 W7 O69 86.1(8) . . ?
O58 W7 O69 69.6(8) . . ?
O68 W7 O69 47.1(6) 3_667 . ?
O51 W8 O66 112.7(12) . 3_667 ?
O51 W8 O60 102.2(10) . . ?
O66 W8 O60 98.2(9) 3_667 . ?
O51 W8 O59 101.2(11) . . ?
O66 W8 O59 142.2(9) 3_667 . ?
O60 W8 O59 90.2(7) . . ?
O51 W8 O56 99.2(10) . . ?
O66 W8 O56 70.7(8) 3_667 . ?
O60 W8 O56 158.4(9) . . ?
O59 W8 O56 88.2(7) . . ?
O51 W8 O71 170.9(11) . 3_667 ?
O66 W8 O71 60.4(7) 3_667 3_667 ?
O60 W8 O71 74.1(8) . 3_667 ?
O59 W8 O71 87.3(8) . 3_667 ?
O56 W8 O71 84.3(8) . 3_667 ?
O51 W8 O68 140.1(10) . 3_667 ?
O66 W8 O68 86.5(8) 3_667 3_667 ?
O60 W8 O68 109.5(8) . 3_667 ?
O59 W8 O68 56.1(7) . 3_667 ?
O56 W8 O68 52.8(7) . 3_667 ?
O71 W8 O68 48.2(7) 3_667 3_667 ?
O52 W9 O62 102.9(9) . . ?
O52 W9 O57 101.1(10) . . ?
O62 W9 O57 88.9(7) . . ?
O52 W9 O59 102.0(10) . . ?
O62 W9 O59 155.0(8) . . ?
O57 W9 O59 88.0(7) . . ?
O52 W9 O61 102.8(9) . . ?
O62 W9 O61 85.4(7) . . ?
O57 W9 O61 156.1(8) . . ?
O59 W9 O61 87.5(7) . . ?
O52 W9 O70 171.8(9) . 3_667 ?
O62 W9 O70 71.3(6) . 3_667 ?
O57 W9 O70 84.8(8) . 3_667 ?
O59 W9 O70 83.8(7) . 3_667 ?
O61 W9 O70 71.4(6) . 3_667 ?
O52 W9 O68 141.0(9) . 3_667 ?
O62 W9 O68 105.0(7) . 3_667 ?
O57 W9 O68 53.2(7) . 3_667 ?
O59 W9 O68 54.4(7) . 3_667 ?
O61 W9 O68 106.1(7) . 3_667 ?
O70 W9 O68 47.2(6) 3_667 3_667 ?
O53 W10 O61 104.2(9) . . ?
O53 W10 O63 104.2(9) . . ?
O61 W10 O63 90.7(8) . . ?
O53 W10 O65 101.4(9) . . ?
O61 W10 O65 86.2(7) . . ?
O63 W10 O65 154.2(9) . . ?
O53 W10 O64 100.9(10) . . ?
O61 W10 O64 154.7(8) . . ?
O63 W10 O64 86.1(8) . . ?
O65 W10 O64 85.9(8) . . ?
O53 W10 O70 171.2(9) . 3_667 ?
O61 W10 O70 72.0(7) . 3_667 ?
O63 W10 O70 83.9(7) . 3_667 ?
O65 W10 O70 70.7(7) . 3_667 ?
O64 W10 O70 82.7(8) . 3_667 ?
O53 W10 O69 144.5(9) . 3_667 ?
O61 W10 O69 103.5(7) . 3_667 ?
O63 W10 O69 53.7(8) . 3_667 ?
O65 W10 O69 102.2(7) . 3_667 ?
O64 W10 O69 55.1(7) . 3_667 ?
O70 W10 O69 43.6(6) 3_667 3_667 ?
O54 W11 O65 101.9(9) . . ?
O54 W11 O66 101.5(9) . . ?
O65 W11 O66 89.6(8) . . ?
O54 W11 O62 102.7(9) . . ?
O65 W11 O62 87.3(7) . . ?
O66 W11 O62 155.7(8) . . ?
O54 W11 O67 101.9(9) . . ?
O65 W11 O67 156.1(9) . . ?
O66 W11 O67 87.9(8) . . ?
O62 W11 O67 85.2(7) . . ?
O54 W11 O70 171.4(9) . 3_667 ?
O65 W11 O70 71.9(7) . 3_667 ?
O66 W11 O70 84.6(7) . 3_667 ?
O62 W11 O70 71.6(7) . 3_667 ?
O67 W11 O70 84.2(8) . 3_667 ?
O54 W11 O71 143.5(9) . . ?
O65 W11 O71 105.8(7) . . ?
O66 W11 O71 56.0(7) . . ?
O62 W11 O71 101.9(8) . . ?
O67 W11 O71 54.0(7) . . ?
O70 W11 O71 45.1(6) 3_667 . ?
O55 W12 O58 101.9(9) . . ?
O55 W12 O63 113.8(12) . 3_667 ?
O58 W12 O63 89.0(10) . 3_667 ?
O55 W12 O67 105.3(10) . . ?
O58 W12 O67 88.7(8) . . ?
O63 W12 O67 140.5(11) 3_667 . ?
O55 W12 O60 86.0(11) . 3_667 ?
O58 W12 O60 171.9(10) . 3_667 ?
O63 W12 O60 85.7(9) 3_667 3_667 ?
O67 W12 O60 91.5(9) . 3_667 ?
O55 W12 O71 149.8(10) . . ?
O58 W12 O71 101.7(9) . . ?
O63 W12 O71 85.3(9) 3_667 . ?
O67 W12 O71 56.8(8) . . ?
O60 W12 O71 71.7(8) 3_667 . ?
O55 W12 O69 165.4(9) . . ?
O58 W12 O69 69.0(8) . . ?
O63 W12 O69 56.3(8) 3_667 . ?
O67 W12 O69 86.3(8) . . ?
O60 W12 O69 102.9(8) 3_667 . ?
O71 W12 O69 44.6(6) . . ?
O69 Si2 O69 180.0 . 3_667 ?
O69 Si2 O71 68.8(9) . . ?
O69 Si2 O71 111.3(9) 3_667 . ?
O69 Si2 O71 111.2(9) . 3_667 ?
O69 Si2 O71 68.8(9) 3_667 3_667 ?
O71 Si2 O71 180.0 . 3_667 ?
O69 Si2 O70 110.8(9) . 3_667 ?
O69 Si2 O70 69.2(9) 3_667 3_667 ?
O71 Si2 O70 70.0(9) . 3_667 ?
O71 Si2 O70 110.0(9) 3_667 3_667 ?
O69 Si2 O70 69.2(9) . . ?
O69 Si2 O70 110.8(9) 3_667 . ?
O71 Si2 O70 110.0(9) . . ?
O71 Si2 O70 70.0(9) 3_667 . ?
O70 Si2 O70 180.0 3_667 . ?
O69 Si2 O68 70.5(9) . 3_667 ?
O69 Si2 O68 109.5(9) 3_667 3_667 ?
O71 Si2 O68 107.7(10) . 3_667 ?
O71 Si2 O68 72.3(9) 3_667 3_667 ?
O70 Si2 O68 72.6(9) 3_667 3_667 ?
O70 Si2 O68 107.4(9) . 3_667 ?
O69 Si2 O68 109.5(9) . . ?
O69 Si2 O68 70.5(9) 3_667 . ?
O71 Si2 O68 72.3(9) . . ?
O71 Si2 O68 107.7(10) 3_667 . ?
O70 Si2 O68 107.4(9) 3_667 . ?
O70 Si2 O68 72.6(9) . . ?
O68 Si2 O68 180.0 3_667 . ?
W7 O56 W8 148.4(10) . . ?
W7 O57 W9 148.6(10) . . ?
W12 O58 W7 128.8(11) . . ?
W8 O59 W9 149.8(10) . . ?
W8 O60 W12 122.3(11) . 3_667 ?
W10 O61 W9 126.5(8) . . ?
W9 O62 W11 125.9(9) . . ?
W12 O63 W10 149.8(12) 3_667 . ?
W7 O64 W10 146.4(12) 3_667 . ?
W11 O65 W10 126.3(9) . . ?
W8 O66 W11 143.8(11) 3_667 . ?
W12 O67 W11 147.5(11) . . ?
O50A W7A O56A 101.9(9) . . ?
O50A W7A O57A 102.4(9) . . ?
O56A W7A O57A 87.3(7) . . ?
O50A W7A O58A 101.9(9) . . ?
O56A W7A O58A 156.1(9) . . ?
O57A W7A O58A 85.0(8) . . ?
O51A W8A O60A 104.4(10) . . ?
O51A W8A O59A 101.7(10) . . ?
O60A W8A O59A 89.0(8) . . ?
O51A W8A O56A 101.4(10) . . ?
O60A W8A O56A 154.3(9) . . ?
O59A W8A O56A 86.4(7) . . ?
O51A W8A O71 144.9(10) . 3_667 ?
O60A W8A O71 52.8(8) . 3_667 ?
O59A W8A O71 103.8(7) . 3_667 ?
O56A W8A O71 103.9(8) . 3_667 ?
O66A W8A O71 66.5(6) 3_667 3_667 ?
O68 W8A O71 46.0(6) 3_667 3_667 ?
O52A W9A O62A 101.8(9) . . ?
O52A W9A O57A 101.1(9) . . ?
O62A W9A O57A 90.4(7) . . ?
O52A W9A O59A 101.2(9) . . ?
O62A W9A O59A 156.9(8) . . ?
O57A W9A O59A 87.4(7) . . ?
O52A W9A O61A 102.7(10) . . ?
O62A W9A O61A 85.2(7) . . ?
O57A W9A O61A 156.3(8) . . ?
O59A W9A O61A 87.6(7) . . ?
O68 W9A O70 47.3(6) 3_667 3_667 ?
O53A W10A O61A 100.6(9) . . ?
O53A W10A O63A 101.1(10) . . ?
O61A W10A O63A 92.4(7) . . ?
O53A W10A O65A 99.1(9) . . ?
O61A W10A O65A 88.3(7) . . ?
O63A W10A O65A 159.3(9) . . ?
O53A W10A O64A 97.1(9) . . ?
O61A W10A O64A 162.1(9) . . ?
O63A W10A O64A 86.5(8) . . ?
O65A W10A O64A 86.5(7) . . ?
O69 W10A O70 47.1(6) 3_667 3_667 ?
O54A W11A O65A 102.1(9) . . ?
O54A W11A O66A 99.4(9) . . ?
O65A W11A O66A 89.3(7) . . ?
O54A W11A O62A 101.3(9) . . ?
O65A W11A O62A 87.7(7) . . ?
O66A W11A O62A 159.2(9) . . ?
O54A W11A O67A 102.2(9) . . ?
O65A W11A O67A 155.7(9) . . ?
O66A W11A O67A 86.8(8) . . ?
O62A W11A O67A 87.5(7) . . ?
O54A W11A O71 170.4(9) . . ?
O65A W11A O71 85.0(8) . . ?
O66A W11A O71 73.9(8) . . ?
O62A W11A O71 85.3(8) . . ?
O67A W11A O71 70.9(7) . . ?
O71 W11A O70 46.6(7) . 3_667 ?
O55A W12A O58A 104.3(10) . . ?
O55A W12A O67A 101.9(9) . . ?
O58A W12A O67A 90.2(8) . . ?
O55A W12A O71 166.1(10) . . ?
O58A W12A O71 87.0(9) . . ?
O67A W12A O71 69.5(8) . . ?
O60A W12A O71 55.2(8) 3_667 . ?
O63A W12A O71 101.7(8) 3_667 . ?
O55A W12A O69 149.4(9) . . ?
O58A W12A O69 58.4(9) . . ?
O67A W12A O69 103.1(8) . . ?
O60A W12A O69 82.1(8) 3_667 . ?
O63A W12A O69 69.3(7) 3_667 . ?
O71 W12A O69 44.1(6) . . ?
O69 Si2A O69 180.0 . 3_667 ?
O69 Si2A O71 68.8(9) . . ?
O69 Si2A O71 111.3(9) 3_667 . ?
O69 Si2A O71 111.2(9) . 3_667 ?
O69 Si2A O71 68.8(9) 3_667 3_667 ?
O71 Si2A O71 180.0 . 3_667 ?
O69 Si2A O70 110.8(9) . 3_667 ?
O69 Si2A O70 69.2(9) 3_667 3_667 ?
O71 Si2A O70 70.0(9) . 3_667 ?
O71 Si2A O70 110.0(9) 3_667 3_667 ?
O69 Si2A O70 69.2(9) . . ?
O69 Si2A O70 110.8(9) 3_667 . ?
O71 Si2A O70 110.0(9) . . ?
O71 Si2A O70 70.0(9) 3_667 . ?
O70 Si2A O70 180.0 3_667 . ?
O69 Si2A O68 70.5(9) . 3_667 ?
O69 Si2A O68 109.5(9) 3_667 3_667 ?
O71 Si2A O68 107.7(10) . 3_667 ?
O71 Si2A O68 72.3(9) 3_667 3_667 ?
O70 Si2A O68 72.6(9) 3_667 3_667 ?
O70 Si2A O68 107.4(9) . 3_667 ?
O69 Si2A O68 109.5(9) . . ?
O69 Si2A O68 70.5(9) 3_667 . ?
O71 Si2A O68 72.3(9) . . ?
O71 Si2A O68 107.7(10) 3_667 . ?
O70 Si2A O68 107.4(9) 3_667 . ?
O70 Si2A O68 72.6(9) . . ?
O68 Si2A O68 180.0 3_667 . ?
W7A O56A W8A 126.9(9) . . ?
W7A O57A W9A 125.9(9) . . ?
W12A O58A W7A 147.7(12) . . ?
W8A O59A W9A 125.9(9) . . ?
W10A O61A W9A 149.9(10) . . ?
W9A O62A W11A 150.6(10) . . ?
W11A O65A W10A 147.5(10) . . ?
W12A O67A W11A 127.0(10) . . ?
Si2 O68 W7 120.1(9) . 3_667 ?
Si2 O68 W9A 124.4(9) . 3_667 ?
W7 O68 W9A 94.1(7) 3_667 3_667 ?
Si2 O68 W7A 125.2(9) . 3_667 ?
W7 O68 W7A 5.4(4) 3_667 3_667 ?
Si2 O68 W8 116.7(10) . 3_667 ?
W7 O68 W8 101.5(7) 3_667 3_667 ?
Si2 O68 W8A 123.4(10) . 3_667 ?
W7 O68 W8A 95.5(6) 3_667 3_667 ?
W8 O68 W8A 7.0(3) 3_667 3_667 ?
Si2 O68 W9 117.5(8) . 3_667 ?
W7 O68 W9 99.5(8) 3_667 3_667 ?
W8 O68 W9 97.9(7) 3_667 3_667 ?
Si2A O69 O71 56.4(8) . . ?
Si2 O69 O71 56.4(8) . . ?
Si2 O69 W10A 124.1(10) . 3_667 ?
O71 O69 W10A 131.1(11) . 3_667 ?
Si2 O69 W7 122.3(9) . . ?
O71 O69 W7 129.9(11) . . ?
Si2 O69 W12 123.1(9) . . ?
O71 O69 W12 66.7(9) . . ?
W7 O69 W12 92.6(7) . . ?
Si2A O69 W12A 123.5(9) . . ?
O71 O69 W12A 67.1(9) . . ?
W10A O69 W12A 93.1(7) 3_667 . ?
Si2 O69 W10 121.2(9) . 3_667 ?
O71 O69 W10 131.2(11) . 3_667 ?
W7 O69 W10 94.3(6) . 3_667 ?
W12 O69 W10 95.8(7) . 3_667 ?
Si2 O70 W10A 119.5(9) . 3_667 ?
Si2 O70 W11 125.4(9) . 3_667 ?
Si2 O70 W9 122.8(9) . 3_667 ?
W11 O70 W9 91.2(6) 3_667 3_667 ?
Si2 O70 W11A 119.0(8) . 3_667 ?
W11 O70 W11A 6.7(3) 3_667 3_667 ?
W9 O70 W11A 94.0(7) 3_667 3_667 ?
Si2 O70 W10 125.9(10) . 3_667 ?
W11 O70 W10 91.0(6) 3_667 3_667 ?
W9 O70 W10 90.1(6) 3_667 3_667 ?
Si2 O70 W9A 115.8(8) . 3_667 ?
W11 O70 W9A 95.4(7) 3_667 3_667 ?
W9 O70 W9A 7.0(2) 3_667 3_667 ?
W10 O70 W9A 95.7(6) 3_667 3_667 ?
Si2A O71 O69 54.9(8) . . ?
Si2 O71 O69 54.9(8) . . ?
Si2 O71 W8 122.7(10) . 3_667 ?
O69 O71 W8 128.7(11) . 3_667 ?
Si2A O71 W11A 124.4(11) . . ?
O69 O71 W11A 133.8(12) . . ?
Si2 O71 W12 123.6(9) . . ?
O69 O71 W12 68.7(8) . . ?
W8 O71 W12 91.9(8) 3_667 . ?
Si2A O71 W12A 123.6(9) . . ?
O69 O71 W12A 68.8(8) . . ?
W11A O71 W12A 92.6(7) . . ?
Si2 O71 W11 119.5(10) . . ?
O69 O71 W11 133.8(11) . . ?
W8 O71 W11 94.3(6) 3_667 . ?
W12 O71 W11 97.6(7) . . ?
Si2 O71 W8A 118.2(9) . 3_667 ?
O69 O71 W8A 129.0(11) . 3_667 ?
W8 O71 W8A 5.0(3) 3_667 3_667 ?
W12 O71 W8A 96.5(8) . 3_667 ?
W11 O71 W8A 95.4(6) . 3_667 ?
H8C O72 H72A 119.4 . . ?
H8C O72 H72B 129.2 . . ?
H72A O72 H72B 104.5 . . ?
H73A O73 H73B 104.5 . . ?
H74A O74 H74B 104.6 . . ?
H75A O75 H75B 104.5 . . ?
H76A O76 H76B 104.5 . . ?
H77A O77 H77B 104.5 . . ?

loop_
_geom_bond_atom_site_label_1
_geom_bond_atom_site_label_2
_geom_bond_distance
_geom_bond_site_symmetry_2
_geom_bond_publ_flag
Tb1 O5 2.368(15) . ?
Tb1 O9 2.373(13) . ?
Tb1 O8 2.378(15) . ?
Tb1 O8A 2.378(15) . ?
Tb1 O3 2.413(13) . ?
Tb1 O6 2.458(15) . ?
Tb1 O1A 2.472(14) . ?
Tb1 O1 2.472(14) . ?
Tb1 N1 2.513(13) . ?
Tb1 O7 2.51(2) . ?
Tb1 N2 2.564(14) . ?
Tb2 O10 2.342(11) . ?
Tb2 O15 2.361(11) . ?
Tb2 O11 2.378(11) . ?
Tb2 O13 2.384(12) . ?
Tb2 O14 2.401(12) . ?
Tb2 O22 2.418(12) 4_575 ?
Tb2 N4 2.497(11) . ?
Tb2 N3 2.510(12) . ?
Tb3 O4 2.329(11) 4_576 ?
Tb3 O20 2.344(11) . ?
Tb3 O17A 2.359(13) . ?
Tb3 O17 2.359(13) . ?
Tb3 O16 2.383(12) . ?
Tb3 O19 2.386(12) . ?
Tb3 O21 2.407(14) . ?
Tb3 O21A 2.407(14) . ?
Tb3 N5 2.479(12) . ?
Tb3 N6 2.497(12) . ?
Tb3 N6A 2.498(12) . ?
Tb4 O2 2.30(3) 4_566 ?
Tb4 O27 2.356(12) . ?
Tb4 O24 2.367(13) . ?
Tb4 O22 2.383(12) . ?
Tb4 O26 2.392(16) . ?
Tb4 O26A 2.392(16) . ?
Tb4 O2A 2.47(16) 4_566 ?
Tb4 N7 2.512(11) . ?
Tb4 O11 2.515(11) 4_576 ?
Tb4 N8 2.529(12) . ?
Tb4 O18A 2.59(2) . ?
O1 C1 1.27(2) . ?
O2 C1 1.25(3) . ?
O1A C1A 1.27(2) . ?
O2A C1A 1.25(3) . ?
O3 C12 1.27(2) . ?
O4 C12 1.25(2) . ?
O5 H5A 0.8598 . ?
O5 H5B 0.8600 . ?
O6 H6A 0.8599 . ?
O6 H6B 0.8599 . ?
O7 H7A 0.8600 . ?
O7 H7B 0.8599 . ?
O8 H8A 0.8602 . ?
O8 H8B 0.8599 . ?
O8A H8C 0.8602 . ?
O8A H8D 0.8600 . ?
O9 C15 1.247(19) . ?
O10 C15 1.286(19) . ?
O11 C26 1.314(18) . ?
O12 C26 1.23(2) . ?
O13 H13A 0.8600 . ?
O13 H13B 0.8599 . ?
O14 H14A 0.8599 . ?
O14 H14B 0.8603 . ?
O15 C29 1.27(2) . ?
O16 C29 1.27(2) . ?
O17 C40 1.32(3) . ?
O18 C40 1.20(3) . ?
O17A C40A 1.32(3) . ?
O18A C40A 1.33(3) . ?
O19 H19A 0.8598 . ?
O19 H19B 0.8600 . ?
O20 H20A 0.8602 . ?
O20 H20B 0.8600 . ?
O21 H21A 0.8599 . ?
O21 H21B 0.8601 . ?
O21A H21C 0.8601 . ?
O21A H21D 0.8600 . ?
O22 C43 1.27(2) . ?
O23 C43 1.23(2) . ?
O24 C54 1.29(2) . ?
O25 C54 1.231(19) . ?
O26 H26A 0.8600 . ?
O26 H26B 0.8601 . ?
O26A H26C 0.8600 . ?
O26A H26D 0.8600 . ?
O27 H27A 0.8598 . ?
O27 H27B 0.8599 . ?
N1 C13 1.34(2) . ?
N1 C2A 1.37(2) . ?
N1 C2 1.37(2) . ?
N2 C11 1.34(2) . ?
N2 C14 1.34(2) . ?
N3 C16 1.34(2) . ?
N3 C27 1.345(17) . ?
N4 C25 1.32(2) . ?
N4 C28 1.363(19) . ?
N5 C30 1.344(19) . ?
N5 C42 1.358(17) . ?
N6 C41 1.28(3) . ?
N6 C39 1.34(2) . ?
N6A C39A 1.34(2) . ?
N6A C41A 1.36(3) . ?
N7 C44 1.313(18) . ?
N7 C55 1.367(17) . ?
N8 C53 1.330(19) . ?
N8 C56 1.335(17) . ?
C1 C2 1.50(2) . ?
C2 C3 1.40(2) . ?
C3 C4 1.40(2) . ?
C3 H3 0.9400 . ?
C4 C5 1.38(2) . ?
C4 H4 0.9400 . ?
C1A C2A 1.50(2) . ?
C2A C3A 1.40(2) . ?
C3A C4A 1.40(2) . ?
C3A H3A 0.9400 . ?
C4A C5 1.38(2) . ?
C4A H4A 0.9400 . ?
C5 C13 1.41(2) . ?
C5 C6 1.42(2) . ?
C6 C7 1.36(3) . ?
C6 H6 0.9400 . ?
C7 C8 1.45(2) . ?
C7 H7 0.9400 . ?
C8 C14 1.41(2) . ?
C8 C9 1.41(3) . ?
C9 C10 1.38(3) . ?
C9 H9 0.9400 . ?
C10 C11 1.37(2) . ?
C10 H10 0.9400 . ?
C11 C12 1.52(3) . ?
C13 C14 1.44(2) . ?
C15 C16 1.51(2) . ?
C16 C17 1.38(2) . ?
C17 C18 1.37(2) . ?
C17 H17 0.9400 . ?
C18 C19 1.42(2) . ?
C18 H18 0.9400 . ?
C19 C27 1.40(2) . ?
C19 C20 1.45(2) . ?
C20 C21 1.31(3) . ?
C20 H20 0.9400 . ?
C21 C22 1.44(2) . ?
C21 H21 0.9400 . ?
C22 C23 1.37(3) . ?
C22 C28 1.43(2) . ?
C23 C24 1.39(3) . ?
C23 H23 0.9400 . ?
C24 C25 1.38(2) . ?
C24 H24 0.9400 . ?
C25 C26 1.47(2) . ?
C27 C28 1.42(2) . ?
C29 C30 1.48(2) . ?
C30 C31 1.39(2) . ?
C31 C32 1.34(2) . ?
C31 H31 0.9400 . ?
C32 C33 1.42(2) . ?
C32 H32 0.9400 . ?
C33 C42 1.39(2) . ?
C33 C34 1.43(2) . ?
C34 C35 1.35(2) . ?
C34 C35A 1.35(2) . ?
C34 H34 0.9400 . ?
C34 H34A 0.9400 . ?
C35 C36 1.45(2) . ?
C35 H35 0.9400 . ?
C36 C41 1.39(2) . ?
C36 C37 1.39(2) . ?
C37 C38 1.41(2) . ?
C37 H37 0.9400 . ?
C38 C39 1.40(2) . ?
C38 H38 0.9400 . ?
C39 C40 1.54(2) . ?
C41 C42 1.45(2) . ?
C35A C36A 1.45(2) . ?
C35A H35A 0.9400 . ?
C36A C41A 1.39(2) . ?
C36A C37A 1.39(2) . ?
C37A C38A 1.41(2) . ?
C37A H37A 0.9400 . ?
C38A C39A 1.40(2) . ?
C38A H38A 0.9400 . ?
C39A C40A 1.54(2) . ?
C41A C42 1.45(2) . ?
C43 C44 1.53(2) . ?
C44 C45 1.44(2) . ?
C45 C46 1.34(2) . ?
C45 H45 0.9400 . ?
C46 C47 1.41(2) . ?
C46 H46 0.9400 . ?
C47 C55 1.391(18) . ?
C47 C48 1.42(2) . ?
C48 C49 1.39(2) . ?
C48 H48 0.9400 . ?
C49 C50 1.43(2) . ?
C49 H49 0.9400 . ?
C50 C51 1.38(2) . ?
C50 C56 1.42(2) . ?
C51 C52 1.37(2) . ?
C51 H51 0.9400 . ?
C52 C53 1.40(2) . ?
C52 H52 0.9400 . ?
C53 C54 1.50(2) . ?
C55 C56 1.46(2) . ?
W1 O28 1.693(13) . ?
W1 O35 1.892(12) . ?
W1 O34 1.900(13) . ?
W1 O41 1.92(2) 3_775 ?
W1 O36 1.941(12) . ?
W1 O46 2.34(2) 3_775 ?
W1 O49 2.45(2) 3_775 ?
W2 O29 1.698(13) . ?
W2 O37 1.868(13) . ?
W2 O38 1.902(13) . ?
W2 O35 1.906(12) . ?
W2 O39 1.920(12) . ?
W2 O49 2.28(2) 3_775 ?
W2 O48 2.32(2) . ?
W3 O30 1.679(12) . ?
W3 O44 1.718(17) 3_775 ?
W3 O39 1.895(12) . ?
W3 O40 1.913(13) . ?
W3 O45 2.04(2) 3_775 ?
W3 O47 2.27(2) 3_775 ?
W3 O48 2.43(2) . ?
W4 O31 1.689(12) . ?
W4 O41 1.873(13) . ?
W4 O42 1.890(13) . ?
W4 O38 1.909(13) . ?
W4 O40 1.931(13) . ?
W4 O46 2.38(2) . ?
W4 O48 2.46(2) . ?
W5 O32 1.672(11) . ?
W5 O36 1.864(19) 3_775 ?
W5 O42 1.886(13) . ?
W5 O43 1.899(15) . ?
W5 O44 1.924(14) . ?
W5 O46 2.32(2) . ?
W5 O47 2.42(2) . ?
W6 O33 1.678(11) . ?
W6 O34 1.893(13) . ?
W6 O37 1.904(14) . ?
W6 O45 1.918(14) . ?
W6 O43 1.923(14) . ?
W6 O47 2.34(2) . ?
W6 O49 2.50(2) 3_775 ?
Si1 O48 1.577(18) . ?
Si1 O48 1.577(18) 3_775 ?
Si1 O49 1.624(18) . ?
Si1 O49 1.624(18) 3_775 ?
Si1 O46 1.64(2) 3_775 ?
Si1 O46 1.64(2) . ?
Si1 O47 1.67(2) . ?
Si1 O47 1.67(2) 3_775 ?
W1A O28A 1.693(13) . ?
W1A O35A 1.892(12) . ?
W1A O34A 1.900(13) . ?
W1A O36A 1.941(12) . ?
W1A O41A 1.976(19) 3_775 ?
W1A O49 2.412(19) 3_775 ?
W1A O46 2.45(2) 3_775 ?
W2A O29A 1.698(13) . ?
W2A O37A 1.868(13) . ?
W2A O38A 1.902(13) . ?
W2A O35A 1.906(12) . ?
W2A O39A 1.920(12) . ?
W2A O49 2.37(2) 3_775 ?
W2A O48 2.48(2) . ?
W3A O30A 1.679(12) . ?
W3A O45A 1.842(18) 3_775 ?
W3A O39A 1.895(12) . ?
W3A O40A 1.913(13) . ?
W3A O44A 2.10(2) 3_775 ?
W3A O47 2.40(2) 3_775 ?
W3A O48 2.49(2) . ?
W4A O31A 1.689(12) . ?
W4A O41A 1.873(13) . ?
W4A O42A 1.890(13) . ?
W4A O38A 1.909(13) . ?
W4A O40A 1.931(13) . ?
W4A O46 2.32(2) . ?
W4A O48 2.36(2) . ?
W5A O32A 1.672(11) . ?
W5A O36A 1.855(17) 3_775 ?
W5A O42A 1.886(13) . ?
W5A O43A 1.899(15) . ?
W5A O44A 1.924(14) . ?
W5A O47 2.33(2) . ?
W5A O46 2.52(2) . ?
W6A O33A 1.678(11) . ?
W6A O34A 1.894(13) . ?
W6A O37A 1.904(14) . ?
W6A O45A 1.918(14) . ?
W6A O43A 1.923(14) . ?
W6A O49 2.39(2) 3_775 ?
W6A O47 2.49(2) . ?
Si1A O48 1.577(18) . ?
Si1A O48 1.577(18) 3_775 ?
Si1A O49 1.624(18) . ?
Si1A O49 1.624(18) 3_775 ?
Si1A O46 1.64(2) 3_775 ?
Si1A O46 1.64(2) . ?
Si1A O47 1.67(2) . ?
Si1A O47 1.67(2) 3_775 ?
O46 O48 1.82(3) . ?
O48 O49 1.78(2) 3_775 ?
W7 O50 1.702(11) . ?
W7 O64 1.791(19) 3_667 ?
W7 O56 1.882(12) . ?
W7 O57 1.898(12) . ?
W7 O58 1.923(12) . ?
W7 O68 2.328(19) 3_667 ?
W7 O69 2.345(19) . ?
W8 O51 1.700(12) . ?
W8 O66 1.818(18) 3_667 ?
W8 O60 1.883(13) . ?
W8 O59 1.886(12) . ?
W8 O56 1.921(12) . ?
W8 O71 2.32(2) 3_667 ?
W8 O68 2.40(2) 3_667 ?
W9 O52 1.697(11) . ?
W9 O62 1.903(12) . ?
W9 O57 1.905(12) . ?
W9 O59 1.916(12) . ?
W9 O61 1.925(12) . ?
W9 O70 2.382(19) 3_667 ?
W9 O68 2.47(2) 3_667 ?
W10 O53 1.706(12) . ?
W10 O61 1.864(12) . ?
W10 O63 1.898(13) . ?
W10 O65 1.918(11) . ?
W10 O64 1.938(12) . ?
W10 O70 2.396(18) 3_667 ?
W10 O69 2.521(18) 3_667 ?
W11 O54 1.722(11) . ?
W11 O65 1.890(12) . ?
W11 O66 1.891(12) . ?
W11 O62 1.907(11) . ?
W11 O67 1.915(12) . ?
W11 O70 2.367(18) 3_667 ?
W11 O71 2.491(19) . ?
W12 O55 1.701(12) . ?
W12 O58 1.880(11) . ?
W12 O63 1.89(2) 3_667 ?
W12 O67 1.891(11) . ?
W12 O60 1.96(2) 3_667 ?
W12 O71 2.36(2) . ?
W12 O69 2.40(2) . ?
Si2 O69 1.586(18) . ?
Si2 O69 1.586(18) 3_667 ?
Si2 O71 1.615(19) . ?
Si2 O71 1.615(19) 3_667 ?
Si2 O70 1.637(17) 3_667 ?
Si2 O70 1.637(17) . ?
Si2 O68 1.649(18) 3_667 ?
Si2 O68 1.649(18) . ?
W7A O50A 1.702(11) . ?
W7A O56A 1.882(12) . ?
W7A O57A 1.898(12) . ?
W7A O58A 1.923(12) . ?
W7A O64A 2.03(2) 3_667 ?
W7A O68 2.385(19) 3_667 ?
W8A O51A 1.700(12) . ?
W8A O60A 1.883(13) . ?
W8A O59A 1.886(12) . ?
W8A O56A 1.921(12) . ?
W8A O66A 2.088(19) 3_667 ?
W8A O68 2.398(19) 3_667 ?
W8A O71 2.52(2) 3_667 ?
W9A O52A 1.697(11) . ?
W9A O62A 1.903(12) . ?
W9A O57A 1.906(12) . ?
W9A O59A 1.916(12) . ?
W9A O61A 1.924(12) . ?
W9A O68 2.33(2) 3_667 ?
W9A O70 2.503(19) 3_667 ?
W10A O53A 1.706(12) . ?
W10A O61A 1.864(12) . ?
W10A O63A 1.898(13) . ?
W10A O65A 1.918(11) . ?
W10A O64A 1.938(12) . ?
W10A O69 2.276(18) 3_667 ?
W10A O70 2.309(18) 3_667 ?
W11A O54A 1.722(11) . ?
W11A O65A 1.890(12) . ?
W11A O66A 1.891(12) . ?
W11A O62A 1.907(11) . ?
W11A O67A 1.915(12) . ?
W11A O71 2.319(19) . ?
W11A O70 2.394(18) 3_667 ?
W12A O55A 1.701(12) . ?
W12A O58A 1.880(11) . ?
W12A O67A 1.891(11) . ?
W12A O60A 1.92(2) 3_667 ?
W12A O63A 1.97(2) 3_667 ?
W12A O71 2.39(2) . ?
W12A O69 2.42(2) . ?
Si2A O69 1.586(18) . ?
Si2A O69 1.586(18) 3_667 ?
Si2A O71 1.615(19) . ?
Si2A O71 1.615(19) 3_667 ?
Si2A O70 1.637(17) 3_667 ?
Si2A O70 1.637(17) . ?
Si2A O68 1.649(18) 3_667 ?
Si2A O68 1.649(18) . ?
O69 O71 1.81(2) . ?
O72 H8C 1.4350 . ?
O72 H72A 0.8603 . ?
O72 H72B 0.8621 . ?
O73 H73A 0.8600 . ?
O73 H73B 0.8601 . ?
O74 H74A 0.8600 . ?
O74 H74B 0.8596 . ?
O75 H75A 0.8603 . ?
O75 H75B 0.8603 . ?
O76 H76A 0.8602 . ?
O76 H76B 0.8600 . ?
O77 H77A 0.8602 . ?
O77 H77B 0.8601 . ?

loop_
_geom_hbond_atom_site_label_D
_geom_hbond_atom_site_label_H
_geom_hbond_atom_site_label_A
_geom_hbond_distance_DH
_geom_hbond_distance_HA
_geom_hbond_distance_DA
_geom_hbond_angle_DHA
_geom_hbond_site_symmetry_A
_geom_hbond_publ_flag
O5 H5A O77 0.86 1.82 2.65(4) 162 . yes
O5 H5B O74 0.86 2.10 2.94(2) 166 1_554 yes
O7 H7A O75 0.86 2.12 2.81(4) 138 . yes
O8 H8A O72 0.86 1.76 2.61(2) 171 . yes
O8 H8B O10 0.86 2.09 2.80(2) 140 . yes
O8A H8D O10 0.86 2.46 3.05(5) 126 . y
O13 H13A O17 0.86 1.87 2.67(3) 154 4_575 yes
O13 H13A O17A 0.86 2.08 2.88(4) 155 4_575 yes
O14 H14A O16 0.86 1.88 2.705(17) 162 . yes
O14 H14B O31 0.86 1.98 2.754(19) 150 2_745 yes
O14 H14B O31A 0.86 2.15 2.96(2) 158 2_745 yes
O19 H19A O3 0.86 1.87 2.715(16) 166 4_576 yes
O19 H19B O23 0.86 2.36 3.020(19) 134 . yes
O20 H20A O25 0.86 1.79 2.651(16) 179 4_565 yes
O20 H20B O75 0.86 2.04 2.89(3) 170 . yes
O21 H21A O76 0.86 2.17 3.03(5) 179 . yes
O21 H21B O30 0.86 2.45 3.15(4) 140 2_745 yes
O21A H21C O40A 0.86 2.35 3.04(3) 138 2_745 yes
O26 H26A O1 0.86 1.88 2.69(4) 157 4_566 yes
O26A H26C O1A 0.86 2.11 2.80(7) 136 4_566 yes
O27 H27A O53 0.86 1.92 2.78(2) 173 . yes
O27 H27A O53A 0.86 1.87 2.723(18) 172 . yes
O27 H27B O73 0.86 2.26 2.95(3) 137 4_576 yes
C10 H10 O40A 0.94 2.33 3.16(3) 147 3_775 yes
C38 H38 O26 0.94 2.50 3.30(4) 142 . yes
C38A H38A O50A 0.94 2.32 3.10(3) 141 2_646 yes
O72 H72A O25 0.86 2.09 2.80(2) 140 4_565 yes
O72 H72B O51 0.86 2.13 2.78(3) 132 3_666 yes
O72 H72B O51A 0.86 2.16 2.77(3) 128 3_666 yes
O73 H73A O5 0.86 2.34 2.95(3) 127 4_576 yes
O73 H73B O27 0.86 2.25 2.95(3) 138 4_575 yes
O74 H74A O18 0.86 1.93 2.79(3) 180 4_566 yes
O75 H75A O21 0.86 2.51 3.22(4) 140 . yes
O75 H75A O21A 0.86 2.39 3.05(4) 133.9 . yes
O75 H75B O12 0.86 2.26 2.94(3) 135 1_545 yes
O76 H76A O18 0.86 1.84 2.70(4) 180 . yes
O76 H76B O77 0.86 2.28 3.12(5) 166 4_566 yes
O77 H77A O12 0.86 2.15 2.91(4) 148 4_575 yes

loop_
_geom_torsion_atom_site_label_1
_geom_torsion_atom_site_label_2
_geom_torsion_atom_site_label_3
_geom_torsion_atom_site_label_4
_geom_torsion
_geom_torsion_site_symmetry_1
_geom_torsion_site_symmetry_2
_geom_torsion_site_symmetry_3
_geom_torsion_site_symmetry_4
_geom_torsion_publ_flag
Tb4 O2 C1 O1 2(7) 4_565 . . . ?
Tb4 O2 C1 C2 176(4) 4_565 . . . ?
Tb1 O1 C1 O2 147(4) . . . . ?
Tb1 O1 C1 C2 -28(3) . . . . ?
C13 N1 C2 C3 7(3) . . . . ?
Tb1 N1 C2 C3 -169(2) . . . . ?
C13 N1 C2 C1 -176.5(17) . . . . ?
Tb1 N1 C2 C1 7(2) . . . . ?
O2 C1 C2 N1 -162(3) . . . . ?
O1 C1 C2 N1 13(3) . . . . ?
O2 C1 C2 C3 14(4) . . . . ?
O1 C1 C2 C3 -171(3) . . . . ?
N1 C2 C3 C4 0(4) . . . . ?
C1 C2 C3 C4 -176(2) . . . . ?
C2 C3 C4 C5 -7(4) . . . . ?
Tb4 O2A C1A O1A -27(33) 4_565 . . . ?
Tb4 O2A C1A C2A 162(18) 4_565 . . . ?
Tb1 O1A C1A O2A -141(18) . . . . ?
Tb1 O1A C1A C2A 29(11) . . . . ?
C13 N1 C2A C3A -45(5) . . . . ?
Tb1 N1 C2A C3A 160(4) . . . . ?
C13 N1 C2A C1A 172(4) . . . . ?
Tb1 N1 C2A C1A 18(5) . . . . ?
O2A C1A C2A N1 137(18) . . . . ?
O1A C1A C2A N1 -33(11) . . . . ?
O2A C1A C2A C3A -1(20) . . . . ?
O1A C1A C2A C3A -171(8) . . . . ?
N1 C2A C3A C4A 33(10) . . . . ?
C1A C2A C3A C4A 167(7) . . . . ?
C2A C3A C4A C5 11(11) . . . . ?
C3 C4 C5 C13 7(3) . . . . ?
C3 C4 C5 C6 -173(2) . . . . ?
C3A C4A C5 C13 -38(8) . . . . ?
C3A C4A C5 C6 169(6) . . . . ?
C4 C5 C6 C7 171(2) . . . . ?
C4A C5 C6 C7 141(5) . . . . ?
C13 C5 C6 C7 -9(3) . . . . ?
C5 C6 C7 C8 9(4) . . . . ?
C6 C7 C8 C14 -3(3) . . . . ?
C6 C7 C8 C9 178(2) . . . . ?
C14 C8 C9 C10 4(3) . . . . ?
C7 C8 C9 C10 -177(2) . . . . ?
C8 C9 C10 C11 -3(3) . . . . ?
C14 N2 C11 C10 2(3) . . . . ?
Tb1 N2 C11 C10 174.9(17) . . . . ?
C14 N2 C11 C12 -173.2(17) . . . . ?
Tb1 N2 C11 C12 0(2) . . . . ?
C9 C10 C11 N2 0(3) . . . . ?
C9 C10 C11 C12 174(2) . . . . ?
Tb3 O4 C12 O3 -31(4) 4_575 . . . ?
Tb3 O4 C12 C11 141.9(18) 4_575 . . . ?
Tb1 O3 C12 O4 -175.0(17) . . . . ?
Tb1 O3 C12 C11 12(3) . . . . ?
N2 C11 C12 O4 179.3(19) . . . . ?
C10 C11 C12 O4 4(3) . . . . ?
N2 C11 C12 O3 -7(3) . . . . ?
C10 C11 C12 O3 178(2) . . . . ?
C2A N1 C13 C5 16(3) . . . . ?
C2 N1 C13 C5 -7(3) . . . . ?
Tb1 N1 C13 C5 169.4(14) . . . . ?
C2A N1 C13 C14 -168(3) . . . . ?
C2 N1 C13 C14 169.5(17) . . . . ?
Tb1 N1 C13 C14 -14(2) . . . . ?
C4 C5 C13 N1 0(3) . . . . ?
C4A C5 C13 N1 26(4) . . . . ?
C6 C5 C13 N1 -179.6(19) . . . . ?
C4 C5 C13 C14 -176.4(18) . . . . ?
C4A C5 C13 C14 -151(4) . . . . ?
C6 C5 C13 C14 4(3) . . . . ?
C11 N2 C14 C8 0(3) . . . . ?
Tb1 N2 C14 C8 -173.7(14) . . . . ?
C11 N2 C14 C13 -179.9(18) . . . . ?
Tb1 N2 C14 C13 7(2) . . . . ?
C9 C8 C14 N2 -2(3) . . . . ?
C7 C8 C14 N2 178.3(19) . . . . ?
C9 C8 C14 C13 177.3(18) . . . . ?
C7 C8 C14 C13 -2(3) . . . . ?
N1 C13 C14 N2 4(3) . . . . ?
C5 C13 C14 N2 -179.0(17) . . . . ?
N1 C13 C14 C8 -175.0(17) . . . . ?
C5 C13 C14 C8 2(3) . . . . ?
Tb1 O9 C15 O10 46(3) . . . . ?
Tb1 O9 C15 C16 -135.7(14) . . . . ?
Tb2 O10 C15 O9 -175.6(14) . . . . ?
Tb2 O10 C15 C16 6(3) . . . . ?
C27 N3 C16 C17 0(2) . . . . ?
Tb2 N3 C16 C17 178.3(12) . . . . ?
C27 N3 C16 C15 177.4(14) . . . . ?
Tb2 N3 C16 C15 -4.0(19) . . . . ?
O9 C15 C16 N3 -179.2(17) . . . . ?
O10 C15 C16 N3 -1(2) . . . . ?
O9 C15 C16 C17 -2(3) . . . . ?
O10 C15 C16 C17 176.6(17) . . . . ?
N3 C16 C17 C18 -2(3) . . . . ?
C15 C16 C17 C18 -179.7(16) . . . . ?
C16 C17 C18 C19 2(2) . . . . ?
C17 C18 C19 C27 1(2) . . . . ?
C17 C18 C19 C20 176.3(15) . . . . ?
C27 C19 C20 C21 1(2) . . . . ?
C18 C19 C20 C21 -173.4(17) . . . . ?
C19 C20 C21 C22 -1(3) . . . . ?
C20 C21 C22 C23 179.3(19) . . . . ?
C20 C21 C22 C28 -1(3) . . . . ?
C28 C22 C23 C24 1(3) . . . . ?
C21 C22 C23 C24 -179.1(18) . . . . ?
C22 C23 C24 C25 1(3) . . . . ?
C28 N4 C25 C24 6(3) . . . . ?
Tb2 N4 C25 C24 -176.7(13) . . . . ?
C28 N4 C25 C26 178.6(14) . . . . ?
Tb2 N4 C25 C26 -4(2) . . . . ?
C23 C24 C25 N4 -4(3) . . . . ?
C23 C24 C25 C26 -176.3(18) . . . . ?
Tb2 O11 C26 O12 -172.3(14) . . . . ?
Tb4 O11 C26 O12 36(2) 4_575 . . . ?
Tb2 O11 C26 C25 9(2) . . . . ?
Tb4 O11 C26 C25 -142.4(12) 4_575 . . . ?
N4 C25 C26 O12 178.4(17) . . . . ?
C24 C25 C26 O12 -9(3) . . . . ?
N4 C25 C26 O11 -3(2) . . . . ?
C24 C25 C26 O11 169.5(17) . . . . ?
C16 N3 C27 C19 4(2) . . . . ?
Tb2 N3 C27 C19 -174.9(11) . . . . ?
C16 N3 C27 C28 -176.9(14) . . . . ?
Tb2 N3 C27 C28 4.5(18) . . . . ?
C18 C19 C27 N3 -4(2) . . . . ?
C20 C19 C27 N3 -179.4(14) . . . . ?
C18 C19 C27 C28 176.4(14) . . . . ?
C20 C19 C27 C28 1(2) . . . . ?
C25 N4 C28 C27 173.3(15) . . . . ?
Tb2 N4 C28 C27 -4.2(19) . . . . ?
C25 N4 C28 C22 -4(2) . . . . ?
Tb2 N4 C28 C22 178.7(11) . . . . ?
N3 C27 C28 N4 0(2) . . . . ?
C19 C27 C28 N4 179.3(14) . . . . ?
N3 C27 C28 C22 177.0(14) . . . . ?
C19 C27 C28 C22 -3(2) . . . . ?
C23 C22 C28 N4 0(2) . . . . ?
C21 C22 C28 N4 -179.5(15) . . . . ?
C23 C22 C28 C27 -176.9(16) . . . . ?
C21 C22 C28 C27 3(2) . . . . ?
Tb2 O15 C29 O16 33(3) . . . . ?
Tb2 O15 C29 C30 -147.4(13) . . . . ?
Tb3 O16 C29 O15 177.7(13) . . . . ?
Tb3 O16 C29 C30 -2(2) . . . . ?
C42 N5 C30 C31 -3(2) . . . . ?
Tb3 N5 C30 C31 -175.8(13) . . . . ?
C42 N5 C30 C29 179.5(13) . . . . ?
Tb3 N5 C30 C29 6.4(18) . . . . ?
O15 C29 C30 N5 177.2(15) . . . . ?
O16 C29 C30 N5 -3(2) . . . . ?
O15 C29 C30 C31 -1(3) . . . . ?
O16 C29 C30 C31 179.2(17) . . . . ?
N5 C30 C31 C32 3(3) . . . . ?
C29 C30 C31 C32 -179.9(17) . . . . ?
C30 C31 C32 C33 -1(3) . . . . ?
C31 C32 C33 C42 0(2) . . . . ?
C31 C32 C33 C34 178.1(16) . . . . ?
C42 C33 C34 C35 2(4) . . . . ?
C32 C33 C34 C35 -176(4) . . . . ?
C42 C33 C34 C35A 0(4) . . . . ?
C32 C33 C34 C35A -179(4) . . . . ?
C33 C34 C35 C36 -8(8) . . . . ?
C34 C35 C36 C41 12(9) . . . . ?
C34 C35 C36 C37 179(6) . . . . ?
C41 C36 C37 C38 -14(9) . . . . ?
C35 C36 C37 C38 179(5) . . . . ?
C36 C37 C38 C39 11(8) . . . . ?
C41 N6 C39 C38 0(7) . . . . ?
Tb3 N6 C39 C38 176(3) . . . . ?
C41 N6 C39 C40 179(5) . . . . ?
Tb3 N6 C39 C40 -5(4) . . . . ?
C37 C38 C39 N6 -4(6) . . . . ?
C37 C38 C39 C40 177(4) . . . . ?
Tb3 O17 C40 O18 131(3) . . . . ?
Tb3 O17 C40 C39 -42(5) . . . . ?
N6 C39 C40 O18 -143(4) . . . . ?
C38 C39 C40 O18 36(5) . . . . ?
N6 C39 C40 O17 32(5) . . . . ?
C38 C39 C40 O17 -150(4) . . . . ?
C39 N6 C41 C36 -3(9) . . . . ?
Tb3 N6 C41 C36 -179(4) . . . . ?
C39 N6 C41 C42 -174(4) . . . . ?
Tb3 N6 C41 C42 10(7) . . . . ?
C37 C36 C41 N6 10(9) . . . . ?
C35 C36 C41 N6 178(6) . . . . ?
C37 C36 C41 C42 -179(5) . . . . ?
C35 C36 C41 C42 -11(8) . . . . ?
C33 C34 C35A C36A 6(7) . . . . ?
C34 C35A C36A C41A -12(8) . . . . ?
C34 C35A C36A C37A 177(6) . . . . ?
C41A C36A C37A C38A 11(9) . . . . ?
C35A C36A C37A C38A -179(5) . . . . ?
C36A C37A C38A C39A -5(8) . . . . ?
C41A N6A C39A C38A 0(7) . . . . ?
Tb3 N6A C39A C38A 178(3) . . . . ?
C41A N6A C39A C40A -176(4) . . . . ?
Tb3 N6A C39A C40A 2(5) . . . . ?
C37A C38A C39A N6A -1(6) . . . . ?
C37A C38A C39A C40A 175(4) . . . . ?
Tb3 O17A C40A O18A -172(3) . . . . ?
Tb3 O17A C40A C39A 23(6) . . . . ?
Tb4 O18A C40A O17A 88(6) . . . . ?
Tb4 O18A C40A C39A -108(4) . . . . ?
N6A C39A C40A O17A -14(5) . . . . ?
C38A C39A C40A O17A 170(4) . . . . ?
N6A C39A C40A O18A 179(3) . . . . ?
C38A C39A C40A O18A 2(4) . . . . ?
C39A N6A C41A C36A 6(8) . . . . ?
Tb3 N6A C41A C36A -171(4) . . . . ?
C39A N6A C41A C42 171(4) . . . . ?
Tb3 N6A C41A C42 -6(7) . . . . ?
C37A C36A C41A N6A -12(9) . . . . ?
C35A C36A C41A N6A 177(6) . . . . ?
C37A C36A C41A C42 -176(5) . . . . ?
C35A C36A C41A C42 13(8) . . . . ?
C30 N5 C42 C33 1(2) . . . . ?
Tb3 N5 C42 C33 174.3(10) . . . . ?
C30 N5 C42 C41 -176(3) . . . . ?
Tb3 N5 C42 C41 -3(3) . . . . ?
C30 N5 C42 C41A -178(3) . . . . ?
Tb3 N5 C42 C41A -5(3) . . . . ?
C32 C33 C42 N5 0(2) . . . . ?
C34 C33 C42 N5 -178.4(14) . . . . ?
C32 C33 C42 C41 177(3) . . . . ?
C34 C33 C42 C41 -2(4) . . . . ?
C32 C33 C42 C41A 179(3) . . . . ?
C34 C33 C42 C41A 1(4) . . . . ?
N6 C41 C42 N5 -5(6) . . . . ?
C36 C41 C42 N5 -176(4) . . . . ?
N6 C41 C42 C33 178(4) . . . . ?
C36 C41 C42 C33 7(7) . . . . ?
N6A C41A C42 N5 7(6) . . . . ?
C36A C41A C42 N5 172(4) . . . . ?
N6A C41A C42 C33 -172(4) . . . . ?
C36A C41A C42 C33 -7(7) . . . . ?
Tb4 O22 C43 O23 -179.5(14) . . . . ?
Tb2 O22 C43 O23 24(2) 4_576 . . . ?
Tb4 O22 C43 C44 3(2) . . . . ?
Tb2 O22 C43 C44 -153.6(11) 4_576 . . . ?
C55 N7 C44 C45 1(2) . . . . ?
Tb4 N7 C44 C45 177.2(13) . . . . ?
C55 N7 C44 C43 174.4(13) . . . . ?
Tb4 N7 C44 C43 -9.4(18) . . . . ?
O23 C43 C44 N7 -173.1(16) . . . . ?
O22 C43 C44 N7 4(2) . . . . ?
O23 C43 C44 C45 0(3) . . . . ?
O22 C43 C44 C45 178.0(16) . . . . ?
N7 C44 C45 C46 -3(3) . . . . ?
C43 C44 C45 C46 -176.2(17) . . . . ?
C44 C45 C46 C47 5(3) . . . . ?
C45 C46 C47 C55 -5(3) . . . . ?
C45 C46 C47 C48 177.7(17) . . . . ?
C55 C47 C48 C49 3(2) . . . . ?
C46 C47 C48 C49 179.8(15) . . . . ?
C47 C48 C49 C50 -3(2) . . . . ?
C48 C49 C50 C51 -179.6(15) . . . . ?
C48 C49 C50 C56 4(2) . . . . ?
C56 C50 C51 C52 -4(2) . . . . ?
C49 C50 C51 C52 179.6(15) . . . . ?
C50 C51 C52 C53 4(2) . . . . ?
C56 N8 C53 C52 2(2) . . . . ?
Tb4 N8 C53 C52 -172.0(12) . . . . ?
C56 N8 C53 C54 176.9(14) . . . . ?
Tb4 N8 C53 C54 3.1(18) . . . . ?
C51 C52 C53 N8 -3(3) . . . . ?
C51 C52 C53 C54 -177.6(16) . . . . ?
Tb4 O24 C54 O25 172.5(15) . . . . ?
Tb4 O24 C54 C53 -5(2) . . . . ?
N8 C53 C54 O25 -176.7(17) . . . . ?
C52 C53 C54 O25 -2(3) . . . . ?
N8 C53 C54 O24 1(2) . . . . ?
C52 C53 C54 O24 175.8(17) . . . . ?
C44 N7 C55 C47 -1(2) . . . . ?
Tb4 N7 C55 C47 -177.2(10) . . . . ?
C44 N7 C55 C56 -175.7(13) . . . . ?
Tb4 N7 C55 C56 8.1(16) . . . . ?
C46 C47 C55 N7 3(2) . . . . ?
C48 C47 C55 N7 -179.8(13) . . . . ?
C46 C47 C55 C56 177.6(14) . . . . ?
C48 C47 C55 C56 -5(2) . . . . ?
C53 N8 C56 C50 -2(2) . . . . ?
Tb4 N8 C56 C50 171.6(10) . . . . ?
C53 N8 C56 C55 -176.1(13) . . . . ?
Tb4 N8 C56 C55 -2.4(17) . . . . ?
C51 C50 C56 N8 3(2) . . . . ?
C49 C50 C56 N8 179.7(13) . . . . ?
C51 C50 C56 C55 177.1(13) . . . . ?
C49 C50 C56 C55 -6(2) . . . . ?
N7 C55 C56 N8 -3.6(18) . . . . ?
C47 C55 C56 N8 -178.5(13) . . . . ?
N7 C55 C56 C50 -177.8(13) . . . . ?
C47 C55 C56 C50 7(2) . . . . ?
O33 W6 O34 W1 136(2) . . . . ?
O37 W6 O34 W1 35(2) . . . . ?
O45 W6 O34 W1 -126(2) . . . . ?
O43 W6 O34 W1 -37(3) . . . . ?
O47 W6 O34 W1 -53(2) . . . . ?
O49 W6 O34 W1 -13.3(18) 3_775 . . . ?
O28 W1 O34 W6 -136(2) . . . . ?
O35 W1 O34 W6 -34(2) . . . . ?
O41 W1 O34 W6 123(2) 3_775 . . . ?
O36 W1 O34 W6 49(4) . . . . ?
O46 W1 O34 W6 52(2) 3_775 . . . ?
O49 W1 O34 W6 13.5(18) 3_775 . . . ?
O28 W1 O35 W2 132.6(19) . . . . ?
O34 W1 O35 W2 32(2) . . . . ?
O41 W1 O35 W2 -55(3) 3_775 . . . ?
O36 W1 O35 W2 -126.1(19) . . . . ?
O46 W1 O35 W2 -55.7(19) 3_775 . . . ?
O49 W1 O35 W2 -19.7(16) 3_775 . . . ?
O29 W2 O37 W6 144(2) . . . . ?
O38 W2 O37 W6 -113(2) . . . . ?
O35 W2 O37 W6 41(2) . . . . ?
O39 W2 O37 W6 -42(4) . . . . ?
O49 W2 O37 W6 -12.0(19) 3_775 . . . ?
O48 W2 O37 W6 -48(2) . . . . ?
O30 W3 O39 W2 -167.0(14) . . . . ?
O44 W3 O39 W2 78.0(14) 3_775 . . . ?
O40 W3 O39 W2 -65.9(13) . . . . ?
O47 W3 O39 W2 21.5(15) 3_775 . . . ?
O48 W3 O39 W2 -8.1(11) . . . . ?
O31 W4 O41 W1 172.3(14) . . . 3_775 ?
O42 W4 O41 W1 69.3(14) . . . 3_775 ?
O38 W4 O41 W1 -6(4) . . . 3_775 ?
O40 W4 O41 W1 -85.3(14) . . . 3_775 ?
O46 W4 O41 W1 1.4(12) . . . 3_775 ?
O48 W4 O41 W1 -28.1(15) . . . 3_775 ?
O32 W5 O42 W4 158.3(15) . . . . ?
O36 W5 O42 W4 64.9(14) 3_775 . . . ?
O43 W5 O42 W4 -103.3(14) . . . . ?
O44 W5 O42 W4 -21(3) . . . . ?
O46 W5 O42 W4 -6.0(12) . . . . ?
O47 W5 O42 W4 -41.4(15) . . . . ?
O31 W4 O42 W5 -162.7(14) . . . . ?
O41 W4 O42 W5 -64.0(15) . . . . ?
O38 W4 O42 W5 100.9(15) . . . . ?
O40 W4 O42 W5 17(3) . . . . ?
O46 W4 O42 W5 5.9(12) . . . . ?
O48 W4 O42 W5 39.4(14) . . . . ?
O32 W5 O43 W6 -149.1(18) . . . . ?
O36 W5 O43 W6 12(6) 3_775 . . . ?
O42 W5 O43 W6 107.2(18) . . . . ?
O44 W5 O43 W6 -47.7(18) . . . . ?
O46 W5 O43 W6 37.4(18) . . . . ?
O47 W5 O43 W6 2.1(14) . . . . ?
O33A W6A O34A W1A 169.7(15) . . . . ?
O37A W6A O34A W1A 64.4(14) . . . . ?
O45A W6A O34A W1A -87.9(15) . . . . ?
O43A W6A O34A W1A -24(4) . . . . ?
O49 W6A O34A W1A -3.8(12) 3_775 . . . ?
O47 W6A O34A W1A -39.2(15) . . . . ?
O28A W1A O35A W2A 171.4(12) . . . . ?
O34A W1A O35A W2A 69.2(12) . . . . ?
O36A W1A O35A W2A -84.4(12) . . . . ?
O41A W1A O35A W2A 1(3) 3_775 . . . ?
O49 W1A O35A W2A 0.2(10) 3_775 . . . ?
O46 W1A O35A W2A -28.9(13) 3_775 . . . ?
O29A W2A O37A W6A 163.4(14) . . . . ?
O38A W2A O37A W6A -98.7(14) . . . . ?
O35A W2A O37A W6A 66.0(13) . . . . ?
O39A W2A O37A W6A -13(3) . . . . ?
O49 W2A O37A W6A -4.9(11) 3_775 . . . ?
O48 W2A O37A W6A -36.8(14) . . . . ?
O30A W3A O39A W2A -134(2) . . . . ?
O45A W3A O39A W2A 53(3) 3_775 . . . ?
O40A W3A O39A W2A -36(2) . . . . ?
O44A W3A O39A W2A 136(2) 3_775 . . . ?
O47 W3A O39A W2A 67(2) 3_775 . . . ?
O48 W3A O39A W2A 28.4(17) . . . . ?
O31A W4A O41A W1A 127(2) . . . 3_775 ?
O42A W4A O41A W1A 26(2) . . . 3_775 ?
O38A W4A O41A W1A -56(3) . . . 3_775 ?
O40A W4A O41A W1A -135(2) . . . 3_775 ?
O46 W4A O41A W1A -26.9(19) . . . 3_775 ?
O48 W4A O41A W1A -63(2) . . . 3_775 ?
O32A W5A O42A W4A 155(2) . . . . ?
O36A W5A O42A W4A 45(2) 3_775 . . . ?
O43A W5A O42A W4A -106(2) . . . . ?
O44A W5A O42A W4A -30(4) . . . . ?
O47 W5A O42A W4A -41(2) . . . . ?
O46 W5A O42A W4A -6.2(19) . . . . ?
O31A W4A O42A W5A -149(2) . . . . ?
O41A W4A O42A W5A -44(2) . . . . ?
O38A W4A O42A W5A 107(2) . . . . ?
O40A W4A O42A W5A 32(4) . . . . ?
O46 W4A O42A W5A 6.4(19) . . . . ?
O48 W4A O42A W5A 42(2) . . . . ?
O32A W5A O43A W6A -163.3(19) . . . . ?
O36A W5A O43A W6A 26(3) 3_775 . . . ?
O42A W5A O43A W6A 98.1(19) . . . . ?
O44A W5A O43A W6A -64.6(19) . . . . ?
O47 W5A O43A W6A 5.6(15) . . . . ?
O46 W5A O43A W6A 43.8(19) . . . . ?
O48 Si1A O46 O48 180.001(5) 3_775 . . . ?
O49 Si1A O46 O48 125.3(11) . . . . ?
O49 Si1A O46 O48 -54.7(11) 3_775 . . . ?
O47 Si1A O46 O48 -120.0(12) . . . . ?
O47 Si1A O46 O48 60.0(12) 3_775 . . . ?
O48 Si1A O46 W4A 1.5(11) . . . . ?
O48 Si1A O46 W4A -178.5(11) 3_775 . . . ?
O49 Si1A O46 W4A 126.8(13) . . . . ?
O49 Si1A O46 W4A -53.2(13) 3_775 . . . ?
O47 Si1A O46 W4A -118.5(13) . . . . ?
O47 Si1A O46 W4A 61.5(13) 3_775 . . . ?
O48 Si1A O46 W1A -127.6(13) . . . 3_775 ?
O48 Si1A O46 W1A 52.4(13) 3_775 . . 3_775 ?
O49 Si1A O46 W1A -2.3(9) . . . 3_775 ?
O49 Si1A O46 W1A 177.7(9) 3_775 . . 3_775 ?
O47 Si1A O46 W1A 112.4(13) . . . 3_775 ?
O47 Si1A O46 W1A -67.6(13) 3_775 . . 3_775 ?
O48 Si1A O46 W5A 119.0(13) . . . . ?
O48 Si1A O46 W5A -61.0(13) 3_775 . . . ?
O49 Si1A O46 W5A -115.7(12) . . . . ?
O49 Si1A O46 W5A 64.3(12) 3_775 . . . ?
O47 Si1A O46 W5A -1.0(10) . . . . ?
O47 Si1A O46 W5A 179.0(10) 3_775 . . . ?
O48 Si1 O46 O48 180.001(5) 3_775 . . . ?
O49 Si1 O46 O48 125.3(11) . . . . ?
O49 Si1 O46 O48 -54.7(11) 3_775 . . . ?
O47 Si1 O46 O48 -120.0(12) . . . . ?
O47 Si1 O46 O48 60.0(12) 3_775 . . . ?
O48 Si1 O46 W5 118.6(14) . . . . ?
O48 Si1 O46 W5 -61.4(14) 3_775 . . . ?
O49 Si1 O46 W5 -116.1(13) . . . . ?
O49 Si1 O46 W5 63.9(13) 3_775 . . . ?
O47 Si1 O46 W5 -1.4(11) . . . . ?
O47 Si1 O46 W5 178.6(11) 3_775 . . . ?
O48 Si1 O46 W1 -121.8(14) . . . 3_775 ?
O48 Si1 O46 W1 58.2(14) 3_775 . . 3_775 ?
O49 Si1 O46 W1 3.5(10) . . . 3_775 ?
O49 Si1 O46 W1 -176.5(10) 3_775 . . 3_775 ?
O47 Si1 O46 W1 118.2(14) . . . 3_775 ?
O47 Si1 O46 W1 -61.8(14) 3_775 . . 3_775 ?
O48 Si1 O46 W4 -1.5(11) . . . . ?
O48 Si1 O46 W4 178.5(11) 3_775 . . . ?
O49 Si1 O46 W4 123.8(14) . . . . ?
O49 Si1 O46 W4 -56.2(14) 3_775 . . . ?
O47 Si1 O46 W4 -121.5(14) . . . . ?
O47 Si1 O46 W4 58.5(14) 3_775 . . . ?
O48 Si1A O47 W5A -57.8(15) . . . . ?
O48 Si1A O47 W5A 122.3(15) 3_775 . . . ?
O49 Si1A O47 W5A 64.1(14) . . . . ?
O49 Si1A O47 W5A -115.9(14) 3_775 . . . ?
O46 Si1A O47 W5A -178.9(11) 3_775 . . . ?
O46 Si1A O47 W5A 1.1(11) . . . . ?
O48 Si1A O47 W3A 176.4(11) . . . 3_775 ?
O48 Si1A O47 W3A -3.6(11) 3_775 . . 3_775 ?
O49 Si1A O47 W3A -61.7(13) . . . 3_775 ?
O49 Si1A O47 W3A 118.3(13) 3_775 . . 3_775 ?
O46 Si1A O47 W3A 55.3(14) 3_775 . . 3_775 ?
O46 Si1A O47 W3A -124.7(14) . . . 3_775 ?
O48 Si1A O47 W6A 58.6(13) . . . . ?
O48 Si1A O47 W6A -121.4(13) 3_775 . . . ?
O49 Si1A O47 W6A -179.5(10) . . . . ?
O49 Si1A O47 W6A 0.5(10) 3_775 . . . ?
O46 Si1A O47 W6A -62.5(12) 3_775 . . . ?
O46 Si1A O47 W6A 117.5(12) . . . . ?
O48 Si1 O47 W3 -176.6(11) . . . 3_775 ?
O48 Si1 O47 W3 3.4(11) 3_775 . . 3_775 ?
O49 Si1 O47 W3 -54.7(14) . . . 3_775 ?
O49 Si1 O47 W3 125.3(14) 3_775 . . 3_775 ?
O46 Si1 O47 W3 62.3(14) 3_775 . . 3_775 ?
O46 Si1 O47 W3 -117.7(14) . . . 3_775 ?
O48 Si1 O47 W6 59.7(14) . . . . ?
O48 Si1 O47 W6 -120.3(14) 3_775 . . . ?
O49 Si1 O47 W6 -178.5(11) . . . . ?
O49 Si1 O47 W6 1.5(11) 3_775 . . . ?
O46 Si1 O47 W6 -61.5(14) 3_775 . . . ?
O46 Si1 O47 W6 118.5(14) . . . . ?
O48 Si1 O47 W5 -57.6(13) . . . . ?
O48 Si1 O47 W5 122.4(13) 3_775 . . . ?
O49 Si1 O47 W5 64.3(12) . . . . ?
O49 Si1 O47 W5 -115.7(12) 3_775 . . . ?
O46 Si1 O47 W5 -178.7(10) 3_775 . . . ?
O46 Si1 O47 W5 1.3(10) . . . . ?
O49 Si1A O48 O49 179.997(2) . . . 3_775 ?
O46 Si1A O48 O49 56.5(12) 3_775 . . 3_775 ?
O46 Si1A O48 O49 -123.5(12) . . . 3_775 ?
O47 Si1A O48 O49 -62.1(12) . . . 3_775 ?
O47 Si1A O48 O49 117.9(12) 3_775 . . 3_775 ?
O49 Si1A O48 O46 -56.5(12) . . . . ?
O49 Si1A O48 O46 123.5(12) 3_775 . . . ?
O46 Si1A O48 O46 179.998(5) 3_775 . . . ?
O47 Si1A O48 O46 61.4(11) . . . . ?
O47 Si1A O48 O46 -118.6(11) 3_775 . . . ?
O49 Si1A O48 W4A -58.0(15) . . . . ?
O49 Si1A O48 W4A 122.0(15) 3_775 . . . ?
O46 Si1A O48 W4A 178.5(11) 3_775 . . . ?
O46 Si1A O48 W4A -1.5(11) . . . . ?
O47 Si1A O48 W4A 59.9(14) . . . . ?
O47 Si1A O48 W4A -120.1(14) 3_775 . . . ?
O49 Si1A O48 W2A 179.2(11) . . . . ?
O49 Si1A O48 W2A -0.8(11) 3_775 . . . ?
O46 Si1A O48 W2A 55.7(15) 3_775 . . . ?
O46 Si1A O48 W2A -124.3(15) . . . . ?
O47 Si1A O48 W2A -62.9(14) . . . . ?
O47 Si1A O48 W2A 117.1(14) 3_775 . . . ?
O49 Si1A O48 W3A 58.7(14) . . . . ?
O49 Si1A O48 W3A -121.3(14) 3_775 . . . ?
O46 Si1A O48 W3A -64.8(13) 3_775 . . . ?
O46 Si1A O48 W3A 115.2(13) . . . . ?
O47 Si1A O48 W3A 176.6(10) . . . . ?
O47 Si1A O48 W3A -3.4(10) 3_775 . . . ?
O49 Si1 O48 O49 179.997(2) . . . 3_775 ?
O46 Si1 O48 O49 56.5(12) 3_775 . . 3_775 ?
O46 Si1 O48 O49 -123.5(12) . . . 3_775 ?
O47 Si1 O48 O49 -62.1(12) . . . 3_775 ?
O47 Si1 O48 O49 117.9(12) 3_775 . . 3_775 ?
O49 Si1 O48 O46 -56.5(12) . . . . ?
O49 Si1 O48 O46 123.5(12) 3_775 . . . ?
O46 Si1 O48 O46 179.998(5) 3_775 . . . ?
O47 Si1 O48 O46 61.4(11) . . . . ?
O47 Si1 O48 O46 -118.6(11) 3_775 . . . ?
O49 Si1 O48 W2 -179.9(11) . . . . ?
O49 Si1 O48 W2 0.1(11) 3_775 . . . ?
O46 Si1 O48 W2 56.6(15) 3_775 . . . ?
O46 Si1 O48 W2 -123.4(15) . . . . ?
O47 Si1 O48 W2 -62.0(15) . . . . ?
O47 Si1 O48 W2 118.0(15) 3_775 . . . ?
O49 Si1 O48 W3 65.2(13) . . . . ?
O49 Si1 O48 W3 -114.8(13) 3_775 . . . ?
O46 Si1 O48 W3 -58.3(13) 3_775 . . . ?
O46 Si1 O48 W3 121.7(13) . . . . ?
O47 Si1 O48 W3 -176.9(10) . . . . ?
O47 Si1 O48 W3 3.1(10) 3_775 . . . ?
O49 Si1 O48 W4 -55.1(15) . . . . ?
O49 Si1 O48 W4 124.9(15) 3_775 . . . ?
O46 Si1 O48 W4 -178.6(11) 3_775 . . . ?
O46 Si1 O48 W4 1.4(11) . . . . ?
O47 Si1 O48 W4 62.8(14) . . . . ?
O47 Si1 O48 W4 -117.2(14) 3_775 . . . ?
W4A O46 O48 Si1A -178.6(10) . . . . ?
W1A O46 O48 Si1A 98.2(16) 3_775 . . . ?
W5A O46 O48 Si1A -96.6(13) . . . . ?
W5 O46 O48 Si1 -104.8(14) . . . . ?
W1 O46 O48 Si1 105.3(16) 3_775 . . . ?
W4 O46 O48 Si1 178.7(10) . . . . ?
Si1A O46 O48 O49 45.0(10) . . . 3_775 ?
Si1 O46 O48 O49 45.0(10) . . . 3_775 ?
W5 O46 O48 O49 -59.8(17) . . . 3_775 ?
W4A O46 O48 O49 -133.6(12) . . . 3_775 ?
W1 O46 O48 O49 150.3(15) 3_775 . . 3_775 ?
W4 O46 O48 O49 -136.2(12) . . . 3_775 ?
W1A O46 O48 O49 143.2(15) 3_775 . . 3_775 ?
W5A O46 O48 O49 -51.6(17) . . . 3_775 ?
Si1 O46 O48 W2 107.6(15) . . . . ?
W5 O46 O48 W2 3(2) . . . . ?
W1 O46 O48 W2 -147.1(12) 3_775 . . . ?
W4 O46 O48 W2 -73.7(14) . . . . ?
Si1A O46 O48 W4A 178.6(10) . . . . ?
W1A O46 O48 W4A -83.2(15) 3_775 . . . ?
W5A O46 O48 W4A 82.0(12) . . . . ?
Si1 O46 O48 W3 -102.6(15) . . . . ?
W5 O46 O48 W3 152.6(11) . . . . ?
W1 O46 O48 W3 3(3) 3_775 . . . ?
W4 O46 O48 W3 76.2(13) . . . . ?
Si1 O46 O48 W4 -178.7(10) . . . . ?
W5 O46 O48 W4 76.4(13) . . . . ?
W1 O46 O48 W4 -73.4(14) 3_775 . . . ?
Si1A O46 O48 W2A 106.2(15) . . . . ?
W4A O46 O48 W2A -72.4(14) . . . . ?
W1A O46 O48 W2A -155.6(11) 3_775 . . . ?
W5A O46 O48 W2A 10(2) . . . . ?
Si1A O46 O48 W3A -108.3(14) . . . . ?
W4A O46 O48 W3A 73.1(12) . . . . ?
W1A O46 O48 W3A -10(2) 3_775 . . . ?
W5A O46 O48 W3A 155.1(9) . . . . ?
O48 Si1A O49 O48 180.000(1) . . . 3_775 ?
O46 Si1A O49 O48 -55.5(12) 3_775 . . 3_775 ?
O46 Si1A O49 O48 124.5(12) . . . 3_775 ?
O47 Si1A O49 O48 60.0(12) . . . 3_775 ?
O47 Si1A O49 O48 -120.0(12) 3_775 . . 3_775 ?
O48 Si1A O49 W2A 179.1(12) . . . 3_775 ?
O48 Si1A O49 W2A -0.9(12) 3_775 . . 3_775 ?
O46 Si1A O49 W2A -56.3(15) 3_775 . . 3_775 ?
O46 Si1A O49 W2A 123.7(15) . . . 3_775 ?
O47 Si1A O49 W2A 59.2(15) . . . 3_775 ?
O47 Si1A O49 W2A -120.8(15) 3_775 . . 3_775 ?
O48 Si1A O49 W6A -59.5(15) . . . 3_775 ?
O48 Si1A O49 W6A 120.5(15) 3_775 . . 3_775 ?
O46 Si1A O49 W6A 65.0(13) 3_775 . . 3_775 ?
O46 Si1A O49 W6A -115.0(13) . . . 3_775 ?
O47 Si1A O49 W6A -179.5(11) . . . 3_775 ?
O47 Si1A O49 W6A 0.5(11) 3_775 . . 3_775 ?
O48 Si1A O49 W1A 57.9(14) . . . 3_775 ?
O48 Si1A O49 W1A -122.1(14) 3_775 . . 3_775 ?
O46 Si1A O49 W1A -177.5(10) 3_775 . . 3_775 ?
O46 Si1A O49 W1A 2.4(10) . . . 3_775 ?
O47 Si1A O49 W1A -62.1(13) . . . 3_775 ?
O47 Si1A O49 W1A 117.9(13) 3_775 . . 3_775 ?
O48 Si1 O49 O48 180.000(1) . . . 3_775 ?
O46 Si1 O49 O48 -55.5(12) 3_775 . . 3_775 ?
O46 Si1 O49 O48 124.5(12) . . . 3_775 ?
O47 Si1 O49 O48 60.0(12) . . . 3_775 ?
O47 Si1 O49 O48 -120.0(12) 3_775 . . 3_775 ?
O48 Si1 O49 W2 -179.9(12) . . . 3_775 ?
O48 Si1 O49 W2 0.1(12) 3_775 . . 3_775 ?
O46 Si1 O49 W2 -55.4(14) 3_775 . . 3_775 ?
O46 Si1 O49 W2 124.6(14) . . . 3_775 ?
O47 Si1 O49 W2 60.1(14) . . . 3_775 ?
O47 Si1 O49 W2 -119.9(14) 3_775 . . 3_775 ?
O48 Si1 O49 W1 52.3(13) . . . 3_775 ?
O48 Si1 O49 W1 -127.7(13) 3_775 . . 3_775 ?
O46 Si1 O49 W1 176.8(9) 3_775 . . 3_775 ?
O46 Si1 O49 W1 -3.2(9) . . . 3_775 ?
O47 Si1 O49 W1 -67.7(12) . . . 3_775 ?
O47 Si1 O49 W1 112.3(12) 3_775 . . 3_775 ?
O48 Si1 O49 W6 -58.7(13) . . . 3_775 ?
O48 Si1 O49 W6 121.3(13) 3_775 . . 3_775 ?
O46 Si1 O49 W6 65.9(12) 3_775 . . 3_775 ?
O46 Si1 O49 W6 -114.1(12) . . . 3_775 ?
O47 Si1 O49 W6 -178.6(10) . . . 3_775 ?
O47 Si1 O49 W6 1.4(10) 3_775 . . 3_775 ?
O50 W7 O56 W8 129(2) . . . . ?
O64 W7 O56 W8 -121(2) 3_667 . . . ?
O57 W7 O56 W8 25(2) . . . . ?
O58 W7 O56 W8 -55(3) . . . . ?
O68 W7 O56 W8 -22.0(18) 3_667 . . . ?
O69 W7 O56 W8 -61(2) . . . . ?
O50 W7 O57 W9 -128(2) . . . . ?
O64 W7 O57 W9 40(3) 3_667 . . . ?
O56 W7 O57 W9 -25(2) . . . . ?
O58 W7 O57 W9 130(2) . . . . ?
O68 W7 O57 W9 20.9(19) 3_667 . . . ?
O69 W7 O57 W9 60(2) . . . . ?
O55 W12 O58 W7 -170.3(14) . . . . ?
O63 W12 O58 W7 -56.2(14) 3_667 . . . ?
O67 W12 O58 W7 84.4(14) . . . . ?
O71 W12 O58 W7 28.7(15) . . . . ?
O69 W12 O58 W7 -2.2(11) . . . . ?
O51 W8 O59 W9 126(2) . . . . ?
O66 W8 O59 W9 -28(3) 3_667 . . . ?
O60 W8 O59 W9 -131(2) . . . . ?
O56 W8 O59 W9 27(2) . . . . ?
O71 W8 O59 W9 -57(2) 3_667 . . . ?
O68 W8 O59 W9 -17.9(19) 3_667 . . . ?
O51 W8 O60 W12 -172.6(14) . . . 3_667 ?
O66 W8 O60 W12 -57.1(13) 3_667 . . 3_667 ?
O59 W8 O60 W12 85.9(13) . . . 3_667 ?
O56 W8 O60 W12 0(3) . . . 3_667 ?
O71 W8 O60 W12 -1.2(11) 3_667 . . 3_667 ?
O68 W8 O60 W12 32.0(14) 3_667 . . 3_667 ?
O53 W10 O61 W9 -173.1(12) . . . . ?
O63 W10 O61 W9 82.0(12) . . . . ?
O65 W10 O61 W9 -72.3(11) . . . . ?
O64 W10 O61 W9 0(2) . . . . ?
O70 W10 O61 W9 -1.3(9) 3_667 . . . ?
O69 W10 O61 W9 29.3(12) 3_667 . . . ?
O53 W10 O63 W12 121(2) . . . 3_667 ?
O61 W10 O63 W12 -134(2) . . . 3_667 ?
O65 W10 O63 W12 -51(3) . . . 3_667 ?
O64 W10 O63 W12 21(2) . . . 3_667 ?
O70 W10 O63 W12 -62(2) 3_667 . . 3_667 ?
O69 W10 O63 W12 -27(2) 3_667 . . 3_667 ?
O54 W11 O65 W10 -170.9(12) . . . . ?
O66 W11 O65 W10 87.4(12) . . . . ?
O62 W11 O65 W10 -68.5(11) . . . . ?
O67 W11 O65 W10 3(3) . . . . ?
O70 W11 O65 W10 2.9(10) 3_667 . . . ?
O71 W11 O65 W10 33.1(13) . . . . ?
O54 W11 O66 W8 120.5(19) . . . 3_667 ?
O65 W11 O66 W8 -137.4(18) . . . 3_667 ?
O62 W11 O66 W8 -55(3) . . . 3_667 ?
O67 W11 O66 W8 18.8(19) . . . 3_667 ?
O70 W11 O66 W8 -65.6(18) 3_667 . . 3_667 ?
O71 W11 O66 W8 -28.0(16) . . . 3_667 ?
O55 W12 O67 W11 127(2) . . . . ?
O58 W12 O67 W11 -131(2) . . . . ?
O63 W12 O67 W11 -44(3) 3_667 . . . ?
O60 W12 O67 W11 41(2) 3_667 . . . ?
O71 W12 O67 W11 -26.1(19) . . . . ?
O69 W12 O67 W11 -62(2) . . . . ?
O50A W7A O56A W8A 172.0(12) . . . . ?
O57A W7A O56A W8A 69.9(12) . . . . ?
O58A W7A O56A W8A -1(3) . . . . ?
O64A W7A O56A W8A -99.9(12) 3_667 . . . ?
O68 W7A O56A W8A -0.6(11) 3_667 . . . ?
O50A W7A O57A W9A -170.3(12) . . . . ?
O56A W7A O57A W9A -68.7(12) . . . . ?
O58A W7A O57A W9A 88.6(12) . . . . ?
O64A W7A O57A W9A 57(4) 3_667 . . . ?
O68 W7A O57A W9A 2.8(10) 3_667 . . . ?
O55A W12A O58A W7A -129(2) . . . . ?
O67A W12A O58A W7A 129(2) . . . . ?
O60A W12A O58A W7A 39(3) 3_667 . . . ?
O63A W12A O58A W7A -43(2) 3_667 . . . ?
O71 W12A O58A W7A 59(2) . . . . ?
O69 W12A O58A W7A 23.4(19) . . . . ?
O51A W8A O59A W9A 170.6(12) . . . . ?
O60A W8A O59A W9A -85.0(12) . . . . ?
O56A W8A O59A W9A 69.7(11) . . . . ?
O68 W8A O59A W9A -1.2(9) 3_667 . . . ?
O71 W8A O59A W9A -33.8(12) 3_667 . . . ?
O53A W10A O61A W9A -133(2) . . . . ?
O63A W10A O61A W9A 125(2) . . . . ?
O65A W10A O61A W9A -34(2) . . . . ?
O64A W10A O61A W9A 39(4) . . . . ?
O69 W10A O61A W9A 51(2) 3_667 . . . ?
O70 W10A O61A W9A 13.7(17) 3_667 . . . ?
O54A W11A O65A W10A -128(2) . . . . ?
O66A W11A O65A W10A 132(2) . . . . ?
O62A W11A O65A W10A -27(2) . . . . ?
O67A W11A O65A W10A 52(3) . . . . ?
O71 W11A O65A W10A 59(2) . . . . ?
O70 W11A O65A W10A 21.5(17) 3_667 . . . ?
O54A W11A O66A W8A 179.0(13) . . . 3_667 ?
O65A W11A O66A W8A -78.9(12) . . . 3_667 ?
O62A W11A O66A W8A 3(3) . . . 3_667 ?
O67A W11A O66A W8A 77.1(12) . . . 3_667 ?
O71 W11A O66A W8A 6.1(10) . . . 3_667 ?
O70 W11A O66A W8A -27.9(13) 3_667 . . 3_667 ?
O55A W12A O67A W11A 169.5(14) . . . . ?
O58A W12A O67A W11A -85.8(13) . . . . ?
O60A W12A O67A W11A 53.5(13) 3_667 . . . ?
O71 W12A O67A W11A 0.8(11) . . . . ?
O69 W12A O67A W11A -28.3(14) . . . . ?
O69 Si2A O68 W9A 60.7(13) . . . 3_667 ?
O69 Si2A O68 W9A -119.3(13) 3_667 . . 3_667 ?
O71 Si2A O68 W9A 119.5(13) . . . 3_667 ?
O71 Si2A O68 W9A -60.5(13) 3_667 . . 3_667 ?
O70 Si2A O68 W9A -178.9(10) 3_667 . . 3_667 ?
O70 Si2A O68 W9A 1.1(10) . . . 3_667 ?
O69 Si2A O68 W7A -177.4(11) . . . 3_667 ?
O69 Si2A O68 W7A 2.6(11) 3_667 . . 3_667 ?
O71 Si2A O68 W7A -118.5(13) . . . 3_667 ?
O71 Si2A O68 W7A 61.5(13) 3_667 . . 3_667 ?
O70 Si2A O68 W7A -57.0(13) 3_667 . . 3_667 ?
O70 Si2A O68 W7A 123.0(13) . . . 3_667 ?
O69 Si2A O68 W8A -58.5(12) . . . 3_667 ?
O69 Si2A O68 W8A 121.5(12) 3_667 . . 3_667 ?
O71 Si2A O68 W8A 0.4(10) . . . 3_667 ?
O71 Si2A O68 W8A -179.6(10) 3_667 . . 3_667 ?
O70 Si2A O68 W8A 61.9(12) 3_667 . . 3_667 ?
O70 Si2A O68 W8A -118.1(12) . . . 3_667 ?
O69 Si2 O68 W7 -179.5(10) . . . 3_667 ?
O69 Si2 O68 W7 0.5(10) 3_667 . . 3_667 ?
O71 Si2 O68 W7 -120.6(12) . . . 3_667 ?
O71 Si2 O68 W7 59.4(12) 3_667 . . 3_667 ?
O70 Si2 O68 W7 -59.1(12) 3_667 . . 3_667 ?
O70 Si2 O68 W7 120.9(12) . . . 3_667 ?
O69 Si2 O68 W8 -56.3(11) . . . 3_667 ?
O69 Si2 O68 W8 123.7(11) 3_667 . . 3_667 ?
O71 Si2 O68 W8 2.6(9) . . . 3_667 ?
O71 Si2 O68 W8 -177.4(9) 3_667 . . 3_667 ?
O70 Si2 O68 W8 64.1(11) 3_667 . . 3_667 ?
O70 Si2 O68 W8 -115.9(11) . . . 3_667 ?
O69 Si2 O68 W9 59.4(12) . . . 3_667 ?
O69 Si2 O68 W9 -120.5(12) 3_667 . . 3_667 ?
O71 Si2 O68 W9 118.3(11) . . . 3_667 ?
O71 Si2 O68 W9 -61.7(11) 3_667 . . 3_667 ?
O70 Si2 O68 W9 179.8(9) 3_667 . . 3_667 ?
O70 Si2 O68 W9 -0.1(9) . . . 3_667 ?
O71 Si2A O69 O71 180.000(5) 3_667 . . . ?
O70 Si2A O69 O71 -57.3(11) 3_667 . . . ?
O70 Si2A O69 O71 122.7(11) . . . . ?
O68 Si2A O69 O71 -118.9(11) 3_667 . . . ?
O68 Si2A O69 O71 61.1(11) . . . . ?
O71 Si2A O69 W10A -120.2(13) . . . 3_667 ?
O71 Si2A O69 W10A 59.8(13) 3_667 . . 3_667 ?
O70 Si2A O69 W10A -177.4(10) 3_667 . . 3_667 ?
O70 Si2A O69 W10A 2.6(10) . . . 3_667 ?
O68 Si2A O69 W10A 120.9(13) 3_667 . . 3_667 ?
O68 Si2A O69 W10A -59.1(13) . . . 3_667 ?
O71 Si2A O69 W12A 1.5(10) . . . . ?
O71 Si2A O69 W12A -178.5(10) 3_667 . . . ?
O70 Si2A O69 W12A -55.8(12) 3_667 . . . ?
O70 Si2A O69 W12A 124.2(12) . . . . ?
O68 Si2A O69 W12A -117.5(13) 3_667 . . . ?
O68 Si2A O69 W12A 62.5(13) . . . . ?
O71 Si2 O69 O71 180.000(5) 3_667 . . . ?
O70 Si2 O69 O71 -57.3(11) 3_667 . . . ?
O70 Si2 O69 O71 122.7(11) . . . . ?
O68 Si2 O69 O71 -118.9(11) 3_667 . . . ?
O68 Si2 O69 O71 61.1(11) . . . . ?
O71 Si2 O69 W7 119.4(13) . . . . ?
O71 Si2 O69 W7 -60.6(13) 3_667 . . . ?
O70 Si2 O69 W7 62.1(12) 3_667 . . . ?
O70 Si2 O69 W7 -117.9(12) . . . . ?
O68 Si2 O69 W7 0.5(10) 3_667 . . . ?
O68 Si2 O69 W7 -179.5(10) . . . . ?
O71 Si2 O69 W12 1.1(10) . . . . ?
O71 Si2 O69 W12 -178.9(10) 3_667 . . . ?
O70 Si2 O69 W12 -56.2(12) 3_667 . . . ?
O70 Si2 O69 W12 123.8(12) . . . . ?
O68 Si2 O69 W12 -117.9(13) 3_667 . . . ?
O68 Si2 O69 W12 62.1(13) . . . . ?
O71 Si2 O69 W10 -121.4(12) . . . 3_667 ?
O71 Si2 O69 W10 58.6(12) 3_667 . . 3_667 ?
O70 Si2 O69 W10 -178.7(9) 3_667 . . 3_667 ?
O70 Si2 O69 W10 1.3(9) . . . 3_667 ?
O68 Si2 O69 W10 119.7(12) 3_667 . . 3_667 ?
O68 Si2 O69 W10 -60.3(12) . . . 3_667 ?
O69 Si2A O70 W10A -2.4(9) . . . 3_667 ?
O69 Si2A O70 W10A 177.6(9) 3_667 . . 3_667 ?
O71 Si2A O70 W10A 54.2(12) . . . 3_667 ?
O71 Si2A O70 W10A -125.8(12) 3_667 . . 3_667 ?
O68 Si2A O70 W10A -62.8(11) 3_667 . . 3_667 ?
O68 Si2A O70 W10A 117.2(11) . . . 3_667 ?
O69 Si2A O70 W11A 123.6(12) . . . 3_667 ?
O69 Si2A O70 W11A -56.4(12) 3_667 . . 3_667 ?
O71 Si2A O70 W11A -179.8(9) . . . 3_667 ?
O71 Si2A O70 W11A 0.2(9) 3_667 . . 3_667 ?
O68 Si2A O70 W11A 63.2(12) 3_667 . . 3_667 ?
O68 Si2A O70 W11A -116.8(12) . . . 3_667 ?
O69 Si2A O70 W9A -120.5(11) . . . 3_667 ?
O69 Si2A O70 W9A 59.5(11) 3_667 . . 3_667 ?
O71 Si2A O70 W9A -63.9(11) . . . 3_667 ?
O71 Si2A O70 W9A 116.1(11) 3_667 . . 3_667 ?
O68 Si2A O70 W9A 179.1(9) 3_667 . . 3_667 ?
O68 Si2A O70 W9A -0.9(9) . . . 3_667 ?
O69 Si2 O70 W11 121.3(13) . . . 3_667 ?
O69 Si2 O70 W11 -58.7(13) 3_667 . . 3_667 ?
O71 Si2 O70 W11 177.9(10) . . . 3_667 ?
O71 Si2 O70 W11 -2.1(10) 3_667 . . 3_667 ?
O68 Si2 O70 W11 60.9(13) 3_667 . . 3_667 ?
O68 Si2 O70 W11 -119.1(13) . . . 3_667 ?
O69 Si2 O70 W9 -119.5(12) . . . 3_667 ?
O69 Si2 O70 W9 60.5(12) 3_667 . . 3_667 ?
O71 Si2 O70 W9 -62.9(12) . . . 3_667 ?
O71 Si2 O70 W9 117.1(12) 3_667 . . 3_667 ?
O68 Si2 O70 W9 -179.8(10) 3_667 . . 3_667 ?
O68 Si2 O70 W9 0.2(10) . . . 3_667 ?
O69 Si2 O70 W10 -1.5(10) . . . 3_667 ?
O69 Si2 O70 W10 178.5(10) 3_667 . . 3_667 ?
O71 Si2 O70 W10 55.1(13) . . . 3_667 ?
O71 Si2 O70 W10 -124.9(13) 3_667 . . 3_667 ?
O68 Si2 O70 W10 -61.8(12) 3_667 . . 3_667 ?
O68 Si2 O70 W10 118.2(12) . . . 3_667 ?
O69 Si2A O71 O69 179.999(6) 3_667 . . . ?
O70 Si2A O71 O69 123.1(11) 3_667 . . . ?
O70 Si2A O71 O69 -56.9(11) . . . . ?
O68 Si2A O71 O69 60.0(10) 3_667 . . . ?
O68 Si2A O71 O69 -120.0(10) . . . . ?
O69 Si2A O71 W11A -123.0(14) . . . . ?
O69 Si2A O71 W11A 57.0(14) 3_667 . . . ?
O70 Si2A O71 W11A 0.2(10) 3_667 . . . ?
O70 Si2A O71 W11A -179.8(10) . . . . ?
O68 Si2A O71 W11A -63.0(12) 3_667 . . . ?
O68 Si2A O71 W11A 117.0(12) . . . . ?
O69 Si2A O71 W12A -1.5(10) . . . . ?
O69 Si2A O71 W12A 178.5(10) 3_667 . . . ?
O70 Si2A O71 W12A 121.7(14) 3_667 . . . ?
O70 Si2A O71 W12A -58.3(14) . . . . ?
O68 Si2A O71 W12A 58.5(13) 3_667 . . . ?
O68 Si2A O71 W12A -121.5(13) . . . . ?
O69 Si2A O71 W8A 119.7(12) . . . 3_667 ?
O69 Si2A O71 W8A -60.3(12) 3_667 . . 3_667 ?
O70 Si2A O71 W8A -117.1(11) 3_667 . . 3_667 ?
O70 Si2A O71 W8A 62.9(11) . . . 3_667 ?
O68 Si2A O71 W8A 179.7(9) 3_667 . . 3_667 ?
O68 Si2A O71 W8A -0.3(9) . . . 3_667 ?
O69 Si2 O71 O69 179.999(6) 3_667 . . . ?
O70 Si2 O71 O69 123.1(11) 3_667 . . . ?
O70 Si2 O71 O69 -56.9(11) . . . . ?
O68 Si2 O71 O69 60.0(10) 3_667 . . . ?
O68 Si2 O71 O69 -120.0(10) . . . . ?
O69 Si2 O71 W8 117.2(13) . . . 3_667 ?
O69 Si2 O71 W8 -62.8(13) 3_667 . . 3_667 ?
O70 Si2 O71 W8 -119.7(12) 3_667 . . 3_667 ?
O70 Si2 O71 W8 60.3(12) . . . 3_667 ?
O68 Si2 O71 W8 177.1(10) 3_667 . . 3_667 ?
O68 Si2 O71 W8 -2.9(10) . . . 3_667 ?
O69 Si2 O71 W12 -1.1(11) . . . . ?
O69 Si2 O71 W12 178.9(11) 3_667 . . . ?
O70 Si2 O71 W12 122.1(14) 3_667 . . . ?
O70 Si2 O71 W12 -58.0(14) . . . . ?
O68 Si2 O71 W12 58.9(13) 3_667 . . . ?
O68 Si2 O71 W12 -121.1(13) . . . . ?
O69 Si2 O71 W11 -125.0(12) . . . . ?
O69 Si2 O71 W11 55.0(12) 3_667 . . . ?
O70 Si2 O71 W11 -1.9(9) 3_667 . . . ?
O70 Si2 O71 W11 178.1(9) . . . . ?
O68 Si2 O71 W11 -65.1(11) 3_667 . . . ?
O68 Si2 O71 W11 114.9(11) . . . . ?
W10A O69 O71 Si2A 108.3(14) 3_667 . . . ?
W12A O69 O71 Si2A -178.7(9) . . . . ?
W7 O69 O71 Si2 -106.3(13) . . . . ?
W12 O69 O71 Si2 -179.0(9) . . . . ?
W10 O69 O71 Si2 104.2(14) 3_667 . . . ?
Si2 O69 O71 W8 -106.4(13) . . . 3_667 ?
W7 O69 O71 W8 147.2(10) . . . 3_667 ?
W12 O69 O71 W8 74.5(12) . . . 3_667 ?
W10 O69 O71 W8 -2(2) 3_667 . . 3_667 ?
Si2A O69 O71 W11A 106.4(16) . . . . ?
W10A O69 O71 W11A -145.3(12) 3_667 . . . ?
W12A O69 O71 W11A -72.3(14) . . . . ?
Si2 O69 O71 W12 179.0(9) . . . . ?
W7 O69 O71 W12 72.7(13) . . . . ?
W10 O69 O71 W12 -76.7(12) 3_667 . . . ?
Si2A O69 O71 W12A 178.7(9) . . . . ?
W10A O69 O71 W12A -73.1(13) 3_667 . . . ?
Si2 O69 O71 W11 99.2(15) . . . . ?
W7 O69 O71 W11 -7(2) . . . . ?
W12 O69 O71 W11 -79.9(13) . . . . ?
W10 O69 O71 W11 -156.6(10) 3_667 . . . ?
Si2A O69 O71 W8A -100.1(13) . . . 3_667 ?
W10A O69 O71 W8A 8(2) 3_667 . . 3_667 ?
W12A O69 O71 W8A 81.3(12) . . . 3_667 ?
